data_4110545
loop_
_publ_author_name
'Margaret A. Schmitt'
'Soo Hyuk Choi'
'Ilia A. Guzei'
'Samuel H. Gellman'

_publ_contact_author_address
;
Department of Chemistry
University of Wisconsin-Madison
1101 University Ave
Madison, WI  53706
USA
;
_publ_contact_author_email iguzei@chem.wisc.edu
_publ_contact_author_fax 608-262-0381
_publ_contact_author_name
;
Guzei, Ilia A. 
;
_publ_contact_author_phone 608-263-4694
_publ_section_title
;
 New Helical Foldamers: Heterogeneous Backbones with 1:2 and 2:1
 \a:\b-Amino Acid Residue Patterns
;
_journal_name_full 'Journal of the American Chemical Society'
_journal_page_first 4538
_journal_page_last 4539
_journal_paper_doi 10.1021/ja060281w
_journal_volume 128
_journal_year 2006
_chemical_formula_moiety 'C47.93 H73.01 Cl5.79 N7 O10.04'
_chemical_formula_sum 'C47.93 H73.01 Cl5.79 N7 O10.04'
_chemical_formula_weight 1113.08
_chemical_name_systematic
; 
 ? 
;
_space_group_IT_number 1
_symmetry_cell_setting triclinic
_symmetry_Int_Tables_number 1
_symmetry_space_group_name_Hall 'P 1'
_symmetry_space_group_name_H-M 'P 1'
_atom_sites_solution_hydrogens geom
_atom_sites_solution_primary direct
_atom_sites_solution_secondary difmap
_audit_creation_method
;
manual editing of the CIF file 
created by SHELXTL Ver. 6.10
and processed with modiCIfer-09152005. 
;
_cell_angle_alpha 101.9154(9)
_cell_angle_beta 93.0456(8)
_cell_angle_gamma 103.4575(8)
_cell_formula_units_Z 7
_cell_length_a 15.5904(9)
_cell_length_b 23.5849(14)
_cell_length_c 28.7199(17)
_cell_measurement_reflns_used 17017
_cell_measurement_temperature 100(2)
_cell_measurement_theta_max 23.26
_cell_measurement_theta_min 1.43
_cell_volume 9992.0(10)
_computing_cell_refinement 'SAINT Ver. 6.22  (Bruker-AXS, 2003)'
_computing_data_collection 'SMART Ver. 5.622 (Bruker-AXS, 2003)'
_computing_data_reduction 'SAINT Ver. 6.22'
_computing_molecular_graphics 'SHELXTL Ver. 6.10'
_computing_publication_material 'SHELXTL Ver. 6.10'
_computing_structure_refinement 'SHELXTL Ver. 6.10'
_computing_structure_solution 'SHELXTL Ver. 6.10 (Bruker-AXS, 2003)'
_diffrn_ambient_temperature 100(2)
_diffrn_measured_fraction_theta_full 0.995
_diffrn_measured_fraction_theta_max 0.995
_diffrn_measurement_device_type 'Bruker CCD-1000 area detector'
_diffrn_measurement_method '0.30\% \w scans'
_diffrn_radiation_monochromator graphite
_diffrn_radiation_source 'fine-focus sealed tube'
_diffrn_radiation_type Mo-K\a
_diffrn_radiation_wavelength 0.71073
_diffrn_reflns_av_R_equivalents 0.0230
_diffrn_reflns_av_sigmaI/netI 0.0441
_diffrn_reflns_limit_h_max 17
_diffrn_reflns_limit_h_min -17
_diffrn_reflns_limit_k_max 26
_diffrn_reflns_limit_k_min -26
_diffrn_reflns_limit_l_max 31
_diffrn_reflns_limit_l_min -31
_diffrn_reflns_number 88255
_diffrn_reflns_theta_full 23.26
_diffrn_reflns_theta_max 23.26
_diffrn_reflns_theta_min 1.43
_diffrn_standards_number 0
_exptl_absorpt_coefficient_mu 0.349
_exptl_absorpt_correction_T_max 0.9593
_exptl_absorpt_correction_T_min 0.8817
_exptl_absorpt_correction_type multi-scan
_exptl_absorpt_process_details
;
SADABS  (Bruker-AXS, 2003)
;
_exptl_crystal_colour colorless
_exptl_crystal_density_diffrn 1.295
_exptl_crystal_description block
_exptl_crystal_F_000 4118
_exptl_crystal_size_max 0.37
_exptl_crystal_size_mid 0.25
_exptl_crystal_size_min 0.12
_refine_diff_density_max 2.117
_refine_diff_density_min -1.201
_refine_diff_density_rms 0.093
_refine_ls_abs_structure_details 'Flack H D (1983), Acta Cryst. A39, 876-881'
_refine_ls_abs_structure_Flack 0.00(3)
_refine_ls_extinction_method none
_refine_ls_goodness_of_fit_ref 1.032
_refine_ls_hydrogen_treatment constr
_refine_ls_matrix_type fullcycle
_refine_ls_number_parameters 4441
_refine_ls_number_reflns 55183
_refine_ls_number_restraints 24
_refine_ls_restrained_S_all 1.034
_refine_ls_R_factor_all 0.0721
_refine_ls_R_factor_gt 0.0643
_refine_ls_shift/su_max 0.001
_refine_ls_shift/su_mean 0.000
_refine_ls_structure_factor_coef Fsqd
_refine_ls_weighting_details 'calc w=1/[\s^2^(Fo^2^)+(0.1158P)^2^+10.0124P] where P=(Fo^2^+2Fc^2^)/3'
_refine_ls_weighting_scheme calc
_refine_ls_wR_factor_gt 0.1692
_refine_ls_wR_factor_ref 0.1753
_reflns_number_gt 49381
_reflns_number_total 55183
_reflns_threshold_expression I>2\s(I)
_cod_data_source_file ja060281wsi20060114_022931.cif
_cod_data_source_block gellman44h
_cod_original_sg_symbol_Hall 'P 1         '
_cod_original_sg_symbol_H-M 'P 1 '
_cod_database_code 4110545

loop_
_symmetry_equiv_pos_as_xyz
'x, y, z'

loop_
_atom_site_label
_atom_site_type_symbol
_atom_site_fract_x
_atom_site_fract_y
_atom_site_fract_z
_atom_site_U_iso_or_equiv
_atom_site_adp_type
_atom_site_occupancy
_atom_site_symmetry_multiplicity
_atom_site_calc_flag
_atom_site_refinement_flags
_atom_site_disorder_assembly
_atom_site_disorder_group
O1 O -0.4293(2) -0.05549(16) 0.26851(12) 0.0275(8) Uani 1 1 d . . .
O2 O -0.3278(2) -0.00181(15) 0.22888(11) 0.0218(7) Uani 1 1 d . . .
O3 O -0.0942(2) 0.02154(14) 0.21837(11) 0.0223(7) Uani 1 1 d . . .
O4 O -0.1401(2) -0.03351(14) 0.09396(11) 0.0229(7) Uani 1 1 d . . .
O5 O -0.1638(2) 0.10182(15) 0.08172(12) 0.0253(8) Uani 1 1 d . . .
O6 O 0.1253(2) 0.13693(14) 0.09826(12) 0.0236(8) Uani 1 1 d . . .
O7 O 0.0783(2) 0.10321(15) -0.03333(12) 0.0259(8) Uani 1 1 d . . .
O8 O 0.0891(2) 0.27385(14) -0.01049(11) 0.0210(7) Uani 1 1 d . . .
O9 O 0.4019(2) 0.31903(17) 0.05908(13) 0.0319(9) Uani 1 1 d . . .
O10 O 0.4364(2) 0.24636(17) 0.09180(13) 0.0335(9) Uani 1 1 d . . .
N1 N -0.2933(3) -0.01372(18) 0.30353(14) 0.0235(9) Uani 1 1 d . . .
H1A H -0.3130 -0.0302 0.3270 0.028 Uiso 1 1 calc R . .
N2 N -0.1757(3) -0.07403(17) 0.20638(14) 0.0217(9) Uani 1 1 d . . .
H2A H -0.2103 -0.1006 0.2191 0.026 Uiso 1 1 calc R . .
N3 N -0.2472(3) -0.01521(17) 0.14028(14) 0.0216(9) Uani 1 1 d . . .
H3A H -0.2787 -0.0244 0.1634 0.026 Uiso 1 1 calc R . .
N4 N -0.1254(3) 0.09427(17) 0.15674(15) 0.0221(9) Uani 1 1 d . . .
H4A H -0.1453 0.0789 0.1807 0.027 Uiso 1 1 calc R . .
N5 N 0.0146(3) 0.05257(17) 0.07237(14) 0.0206(9) Uani 1 1 d . . .
H5A H -0.0311 0.0279 0.0802 0.025 Uiso 1 1 calc R . .
N6 N -0.0149(3) 0.13344(17) 0.01898(14) 0.0188(9) Uani 1 1 d . . .
H6A H -0.0470 0.1246 0.0420 0.023 Uiso 1 1 calc R . .
N7 N 0.1341(3) 0.22839(17) 0.04479(13) 0.0174(8) Uani 1 1 d . . .
H7A H 0.1217 0.1973 0.0580 0.021 Uiso 1 1 calc R . .
C1 C -0.5796(4) -0.1039(3) 0.2517(2) 0.0421(15) Uani 1 1 d . . .
H1B H -0.5654 -0.1422 0.2521 0.063 Uiso 1 1 calc R . .
H1C H -0.6354 -0.1111 0.2314 0.063 Uiso 1 1 calc R . .
H1D H -0.5858 -0.0838 0.2843 0.063 Uiso 1 1 calc R . .
C2 C -0.5248(4) -0.0050(3) 0.2300(2) 0.0357(13) Uani 1 1 d . . .
H2B H -0.4763 0.0195 0.2170 0.054 Uiso 1 1 calc R . .
H2C H -0.5309 0.0159 0.2624 0.054 Uiso 1 1 calc R . .
H2D H -0.5802 -0.0121 0.2095 0.054 Uiso 1 1 calc R . .
C3 C -0.4874(4) -0.0984(3) 0.1831(2) 0.0435(15) Uani 1 1 d . . .
H3B H -0.4375 -0.0738 0.1712 0.065 Uiso 1 1 calc R . .
H3C H -0.5405 -0.1077 0.1603 0.065 Uiso 1 1 calc R . .
H3D H -0.4731 -0.1357 0.1868 0.065 Uiso 1 1 calc R . .
C4 C -0.5046(4) -0.0641(2) 0.23166(19) 0.0304(12) Uani 1 1 d . . .
C5 C -0.3484(3) -0.0216(2) 0.26395(16) 0.0188(10) Uani 1 1 d . . .
C6 C -0.2020(3) 0.0212(2) 0.30872(16) 0.0182(10) Uani 1 1 d . . .
H6B H -0.1989 0.0556 0.2930 0.022 Uiso 1 1 calc R . .
C7 C -0.1671(3) 0.0450(2) 0.36125(17) 0.0245(11) Uani 1 1 d . . .
H7B H -0.1880 0.0145 0.3799 0.029 Uiso 1 1 calc R . .
H7C H -0.1868 0.0813 0.3748 0.029 Uiso 1 1 calc R . .
C8 C -0.0666(4) 0.0594(3) 0.3621(2) 0.0348(13) Uani 1 1 d . . .
H8A H -0.0397 0.0490 0.3902 0.042 Uiso 1 1 calc R . .
H8B H -0.0423 0.1026 0.3639 0.042 Uiso 1 1 calc R . .
C9 C -0.0463(3) 0.0219(2) 0.31560(19) 0.0292(12) Uani 1 1 d . . .
H9A H -0.0098 -0.0050 0.3228 0.035 Uiso 1 1 calc R . .
H9B H -0.0135 0.0483 0.2963 0.035 Uiso 1 1 calc R . .
C10 C -0.1362(3) -0.0147(2) 0.28821(17) 0.0210(10) Uani 1 1 d . . .
H10A H -0.1515 -0.0552 0.2958 0.025 Uiso 1 1 calc R . .
C11 C -0.1342(3) -0.0214(2) 0.23434(17) 0.0203(11) Uani 1 1 d . . .
C12 C -0.1657(3) -0.0897(2) 0.15462(17) 0.0219(11) Uani 1 1 d . . .
C13 C -0.2350(4) -0.1492(2) 0.13297(19) 0.0307(12) Uani 1 1 d . . .
H13A H -0.2245 -0.1802 0.1490 0.046 Uiso 1 1 calc R . .
H13B H -0.2297 -0.1614 0.0987 0.046 Uiso 1 1 calc R . .
H13C H -0.2947 -0.1438 0.1374 0.046 Uiso 1 1 calc R . .
C14 C -0.0717(4) -0.0965(2) 0.14851(19) 0.0286(12) Uani 1 1 d . . .
H14A H -0.0289 -0.0585 0.1629 0.043 Uiso 1 1 calc R . .
H14B H -0.0650 -0.1080 0.1144 0.043 Uiso 1 1 calc R . .
H14C H -0.0608 -0.1276 0.1644 0.043 Uiso 1 1 calc R . .
C15 C -0.1830(3) -0.0427(2) 0.12805(17) 0.0208(11) Uani 1 1 d . . .
C16 C -0.2659(3) 0.0300(2) 0.11569(18) 0.0220(11) Uani 1 1 d . . .
C17 C -0.3292(4) 0.0619(3) 0.14377(19) 0.0294(12) Uani 1 1 d . . .
H17A H -0.3858 0.0330 0.1436 0.044 Uiso 1 1 calc R . .
H17B H -0.3394 0.0938 0.1288 0.044 Uiso 1 1 calc R . .
H17C H -0.3026 0.0791 0.1769 0.044 Uiso 1 1 calc R . .
C18 C -0.3087(4) 0.0009(3) 0.06410(19) 0.0326(13) Uani 1 1 d . . .
H18A H -0.2680 -0.0190 0.0462 0.049 Uiso 1 1 calc R . .
H18B H -0.3212 0.0318 0.0485 0.049 Uiso 1 1 calc R . .
H18C H -0.3642 -0.0287 0.0648 0.049 Uiso 1 1 calc R . .
C19 C -0.1784(3) 0.0784(2) 0.11573(17) 0.0216(11) Uani 1 1 d . . .
C20 C -0.0386(3) 0.1344(2) 0.16490(17) 0.0212(11) Uani 1 1 d . . .
H20A H -0.0347 0.1628 0.1432 0.025 Uiso 1 1 calc R . .
C21 C -0.0154(4) 0.1698(2) 0.21717(18) 0.0275(12) Uani 1 1 d . . .
H21A H -0.0407 0.2050 0.2228 0.033 Uiso 1 1 calc R . .
H21B H -0.0378 0.1443 0.2395 0.033 Uiso 1 1 calc R . .
C22 C 0.0839(4) 0.1884(3) 0.22311(19) 0.0374(14) Uani 1 1 d . . .
H22A H 0.1071 0.1994 0.2574 0.045 Uiso 1 1 calc R . .
H22B H 0.1058 0.2230 0.2086 0.045 Uiso 1 1 calc R . .
C23 C 0.1113(4) 0.1333(3) 0.19688(19) 0.0382(14) Uani 1 1 d . . .
H23A H 0.1186 0.1073 0.2190 0.046 Uiso 1 1 calc R . .
H23B H 0.1681 0.1452 0.1834 0.046 Uiso 1 1 calc R . .
C24 C 0.0368(3) 0.1003(2) 0.15679(17) 0.0232(11) Uani 1 1 d . . .
H24A H 0.0136 0.0586 0.1608 0.028 Uiso 1 1 calc R . .
C25 C 0.0634(3) 0.0976(2) 0.10693(18) 0.0221(11) Uani 1 1 d . . .
C26 C 0.0334(3) 0.0422(2) 0.02240(17) 0.0214(11) Uani 1 1 d . . .
C27 C -0.0417(4) -0.0098(2) -0.00554(19) 0.0305(12) Uani 1 1 d . . .
H27A H -0.0984 0.0013 -0.0028 0.046 Uiso 1 1 calc R . .
H27B H -0.0437 -0.0452 0.0076 0.046 Uiso 1 1 calc R . .
H27C H -0.0312 -0.0187 -0.0393 0.046 Uiso 1 1 calc R . .
C28 C 0.1232(4) 0.0262(2) 0.01853(19) 0.0282(12) Uani 1 1 d . . .
H28A H 0.1706 0.0605 0.0356 0.042 Uiso 1 1 calc R . .
H28B H 0.1333 0.0161 -0.0152 0.042 Uiso 1 1 calc R . .
H28C H 0.1230 -0.0082 0.0328 0.042 Uiso 1 1 calc R . .
C29 C 0.0348(3) 0.0963(2) 0.00024(16) 0.0170(10) Uani 1 1 d . . .
C30 C -0.0172(3) 0.1880(2) 0.00239(17) 0.0187(10) Uani 1 1 d . . .
C31 C -0.0760(3) 0.2198(2) 0.03423(19) 0.0227(11) Uani 1 1 d . . .
H31A H -0.0516 0.2284 0.0678 0.034 Uiso 1 1 calc R . .
H31B H -0.1363 0.1938 0.0301 0.034 Uiso 1 1 calc R . .
H31C H -0.0778 0.2573 0.0251 0.034 Uiso 1 1 calc R . .
C32 C -0.0543(4) 0.1736(2) -0.05045(18) 0.0287(12) Uani 1 1 d . . .
H32A H -0.0160 0.1535 -0.0702 0.043 Uiso 1 1 calc R . .
H32B H -0.0563 0.2108 -0.0601 0.043 Uiso 1 1 calc R . .
H32C H -0.1143 0.1473 -0.0548 0.043 Uiso 1 1 calc R . .
C33 C 0.0749(3) 0.2330(2) 0.01077(16) 0.0162(10) Uani 1 1 d . . .
C34 C 0.2184(3) 0.2732(2) 0.06060(17) 0.0204(10) Uani 1 1 d . . .
H34A H 0.2417 0.2903 0.0333 0.025 Uiso 1 1 calc R . .
C35 C 0.2071(4) 0.3233(2) 0.10219(17) 0.0251(11) Uani 1 1 d . . .
H35A H 0.2570 0.3594 0.1067 0.030 Uiso 1 1 calc R . .
H35B H 0.1507 0.3345 0.0965 0.030 Uiso 1 1 calc R . .
C36 C 0.2068(3) 0.2943(2) 0.14504(16) 0.0230(11) Uani 1 1 d . . .
H36A H 0.1476 0.2680 0.1460 0.028 Uiso 1 1 calc R . .
H36B H 0.2228 0.3252 0.1753 0.028 Uiso 1 1 calc R . .
C37 C 0.2769(3) 0.2576(2) 0.13756(18) 0.0265(11) Uani 1 1 d . . .
H37A H 0.2571 0.2193 0.1476 0.032 Uiso 1 1 calc R . .
H37B H 0.3342 0.2803 0.1562 0.032 Uiso 1 1 calc R . .
C38 C 0.2863(3) 0.2460(2) 0.08255(17) 0.0233(11) Uani 1 1 d . . .
H38A H 0.2725 0.2020 0.0686 0.028 Uiso 1 1 calc R . .
C39 C 0.3799(3) 0.2749(2) 0.07554(17) 0.0233(11) Uani 1 1 d . . .
C40 C 0.5332(4) 0.2741(3) 0.0947(2) 0.0390(14) Uani 1 1 d . . .
H40A H 0.5606 0.2812 0.1279 0.047 Uiso 1 1 calc R . .
H40B H 0.5426 0.3132 0.0855 0.047 Uiso 1 1 calc R . .
C41 C 0.5759(3) 0.2335(2) 0.06165(18) 0.0224(11) Uani 1 1 d . . .
C42 C 0.6333(3) 0.2057(2) 0.0821(2) 0.0318(13) Uani 1 1 d . . .
H42A H 0.6425 0.2111 0.1158 0.038 Uiso 1 1 calc R . .
C43 C 0.6776(4) 0.1691(3) 0.0515(2) 0.0357(14) Uani 1 1 d . . .
H43A H 0.7175 0.1501 0.0646 0.043 Uiso 1 1 calc R . .
C44 C 0.6618(4) 0.1617(2) 0.0033(2) 0.0335(13) Uani 1 1 d . . .
H44A H 0.6907 0.1368 -0.0172 0.040 Uiso 1 1 calc R . .
C45 C 0.6047(4) 0.1896(3) -0.0166(2) 0.0347(13) Uani 1 1 d . . .
H45A H 0.5944 0.1837 -0.0503 0.042 Uiso 1 1 calc R . .
C46 C 0.5641(3) 0.2251(2) 0.01249(18) 0.0285(12) Uani 1 1 d . . .
H46A H 0.5263 0.2450 -0.0012 0.034 Uiso 1 1 calc R . .
O1A O -0.2558(2) 0.64189(16) 1.12689(12) 0.0271(8) Uani 1 1 d . . .
O2A O -0.1646(2) 0.69953(15) 1.08649(11) 0.0236(8) Uani 1 1 d . . .
O3A O 0.1015(2) 0.75119(14) 1.09584(11) 0.0184(7) Uani 1 1 d . . .
O4A O 0.0727(2) 0.69313(14) 0.97437(11) 0.0241(8) Uani 1 1 d . . .
O5A O 0.0335(2) 0.82765(15) 0.95414(11) 0.0226(7) Uani 1 1 d . . .
O6A O 0.3175(2) 0.87438(14) 0.97000(11) 0.0188(7) Uani 1 1 d . . .
O7A O 0.2807(2) 0.83332(14) 0.84458(11) 0.0201(7) Uani 1 1 d . . .
O8A O 0.2497(2) 0.99054(15) 0.84839(12) 0.0277(8) Uani 1 1 d . . .
O9A O 0.5573(2) 1.05164(15) 0.91001(12) 0.0240(8) Uani 1 1 d . . .
O10A O 0.6033(2) 0.98796(17) 0.94771(14) 0.0328(9) Uani 1 1 d . . .
N1A N -0.1290(3) 0.70069(18) 1.16452(14) 0.0212(9) Uani 1 1 d . . .
H1AA H -0.1455 0.6855 1.1891 0.025 Uiso 1 1 calc R . .
N2A N 0.0199(3) 0.65585(17) 1.08484(14) 0.0194(9) Uani 1 1 d . . .
H2AA H -0.0155 0.6300 1.0979 0.023 Uiso 1 1 calc R . .
N3A N -0.0439(3) 0.70941(18) 1.01366(14) 0.0218(9) Uani 1 1 d . . .
H3AA H -0.0777 0.7010 1.0361 0.026 Uiso 1 1 calc R . .
N4A N 0.0729(3) 0.82090(17) 1.02977(14) 0.0187(9) Uani 1 1 d . . .
H4AA H 0.0554 0.8036 1.0532 0.022 Uiso 1 1 calc R . .
N5A N 0.2172(3) 0.78427(16) 0.95027(13) 0.0162(8) Uani 1 1 d . . .
H5AA H 0.1756 0.7587 0.9602 0.019 Uiso 1 1 calc R . .
N6A N 0.1697(2) 0.85347(16) 0.88803(13) 0.0152(8) Uani 1 1 d . . .
H6AA H 0.1360 0.8437 0.9102 0.018 Uiso 1 1 calc R . .
N7A N 0.2991(3) 0.95898(17) 0.91134(14) 0.0191(9) Uani 1 1 d . . .
H7AA H 0.2895 0.9311 0.9280 0.023 Uiso 1 1 calc R . .
C1A C -0.3973(4) 0.5791(3) 1.1080(2) 0.0450(15) Uani 1 1 d . . .
H1AB H -0.4172 0.6022 1.1359 0.067 Uiso 1 1 calc R . .
H1AC H -0.3715 0.5487 1.1178 0.067 Uiso 1 1 calc R . .
H1AD H -0.4479 0.5596 1.0838 0.067 Uiso 1 1 calc R . .
C2A C -0.3621(4) 0.6724(3) 1.0783(2) 0.0433(15) Uani 1 1 d . . .
H2AB H -0.3817 0.6924 1.1077 0.065 Uiso 1 1 calc R . .
H2AC H -0.4120 0.6579 1.0531 0.065 Uiso 1 1 calc R . .
H2AD H -0.3144 0.7009 1.0681 0.065 Uiso 1 1 calc R . .
C3A C -0.2969(4) 0.5860(3) 1.0431(2) 0.0423(15) Uani 1 1 d . . .
H3AB H -0.2527 0.6138 1.0302 0.063 Uiso 1 1 calc R . .
H3AC H -0.3476 0.5668 1.0188 0.063 Uiso 1 1 calc R . .
H3AD H -0.2704 0.5554 1.0520 0.063 Uiso 1 1 calc R . .
C4A C -0.3283(3) 0.6205(2) 1.08745(19) 0.0288(12) Uani 1 1 d . . .
C5A C -0.1815(3) 0.6822(2) 1.12264(17) 0.0173(10) Uani 1 1 d . . .
C6A C -0.0455(3) 0.7456(2) 1.16929(16) 0.0184(10) Uani 1 1 d . . .
H6AB H -0.0493 0.7683 1.1438 0.022 Uiso 1 1 calc R . .
C7A C -0.0251(3) 0.7908(2) 1.21741(17) 0.0246(11) Uani 1 1 d . . .
H7AB H -0.0635 0.8191 1.2199 0.030 Uiso 1 1 calc R . .
H7AC H -0.0317 0.7707 1.2445 0.030 Uiso 1 1 calc R . .
C8A C 0.0710(3) 0.8218(2) 1.21525(17) 0.0255(11) Uani 1 1 d . . .
H8AA H 0.0996 0.8453 1.2472 0.031 Uiso 1 1 calc R . .
H8AB H 0.0761 0.8485 1.1926 0.031 Uiso 1 1 calc R . .
C9A C 0.1118(3) 0.7692(2) 1.19767(18) 0.0245(11) Uani 1 1 d . . .
H9AA H 0.1313 0.7539 1.2249 0.029 Uiso 1 1 calc R . .
H9AB H 0.1636 0.7817 1.1803 0.029 Uiso 1 1 calc R . .
C10A C 0.0377(3) 0.7207(2) 1.16383(16) 0.0191(10) Uani 1 1 d . . .
H10B H 0.0281 0.6821 1.1745 0.023 Uiso 1 1 calc R . .
C11A C 0.0577(3) 0.7111(2) 1.11205(17) 0.0191(10) Uani 1 1 d . . .
C12A C 0.0351(3) 0.6369(2) 1.03480(18) 0.0229(11) Uani 1 1 d . . .
C13A C -0.0352(4) 0.5780(2) 1.01407(19) 0.0294(12) Uani 1 1 d . . .
H13D H -0.0945 0.5852 1.0158 0.044 Uiso 1 1 calc R . .
H13E H -0.0291 0.5484 1.0326 0.044 Uiso 1 1 calc R . .
H13F H -0.0269 0.5630 0.9806 0.044 Uiso 1 1 calc R . .
C14A C 0.1282(4) 0.6273(2) 1.0315(2) 0.0285(12) Uani 1 1 d . . .
H14D H 0.1360 0.5977 1.0498 0.043 Uiso 1 1 calc R . .
H14E H 0.1721 0.6652 1.0447 0.043 Uiso 1 1 calc R . .
H14F H 0.1363 0.6127 0.9979 0.043 Uiso 1 1 calc R . .
C15A C 0.0244(3) 0.6830(2) 1.00547(17) 0.0202(11) Uani 1 1 d . . .
C16A C -0.0627(3) 0.7522(2) 0.98547(18) 0.0246(11) Uani 1 1 d . . .
C17A C -0.1324(4) 0.7806(3) 1.0097(2) 0.0325(13) Uani 1 1 d . . .
H17D H -0.1871 0.7495 1.0086 0.049 Uiso 1 1 calc R . .
H17E H -0.1449 0.8104 0.9929 0.049 Uiso 1 1 calc R . .
H17F H -0.1100 0.7999 1.0431 0.049 Uiso 1 1 calc R . .
C18A C -0.0958(4) 0.7207(3) 0.9340(2) 0.0404(15) Uani 1 1 d . . .
H18D H -0.1488 0.6884 0.9331 0.061 Uiso 1 1 calc R . .
H18E H -0.0495 0.7040 0.9190 0.061 Uiso 1 1 calc R . .
H18F H -0.1106 0.7494 0.9167 0.061 Uiso 1 1 calc R . .
C19A C 0.0215(3) 0.8031(2) 0.98789(16) 0.0179(10) Uani 1 1 d . . .
C20A C 0.1550(3) 0.8667(2) 1.03880(16) 0.0195(10) Uani 1 1 d . . .
H20B H 0.1543 0.8936 1.0161 0.023 Uiso 1 1 calc R . .
C21A C 0.1712(4) 0.9049(2) 1.09106(18) 0.0269(12) Uani 1 1 d . . .
H21C H 0.1784 0.9478 1.0912 0.032 Uiso 1 1 calc R . .
H21D H 0.1206 0.8920 1.1091 0.032 Uiso 1 1 calc R . .
C22A C 0.2563(4) 0.8951(2) 1.11370(19) 0.0314(12) Uani 1 1 d . . .
H22C H 0.2895 0.9314 1.1374 0.038 Uiso 1 1 calc R . .
H22D H 0.2428 0.8611 1.1296 0.038 Uiso 1 1 calc R . .
C23A C 0.3083(3) 0.8816(2) 1.07149(17) 0.0249(11) Uani 1 1 d . . .
H23C H 0.3544 0.8613 1.0792 0.030 Uiso 1 1 calc R . .
H23D H 0.3368 0.9186 1.0614 0.030 Uiso 1 1 calc R . .
C24A C 0.2367(3) 0.8400(2) 1.03283(16) 0.0183(10) Uani 1 1 d . . .
H24B H 0.2216 0.7994 1.0401 0.022 Uiso 1 1 calc R . .
C25A C 0.2620(3) 0.8339(2) 0.98228(17) 0.0161(10) Uani 1 1 d . . .
C26A C 0.2334(3) 0.7703(2) 0.89994(17) 0.0209(10) Uani 1 1 d . . .
C27A C 0.1583(4) 0.7171(2) 0.87372(18) 0.0267(12) Uani 1 1 d . . .
H27D H 0.1573 0.6828 0.8882 0.040 Uiso 1 1 calc R . .
H27E H 0.1680 0.7064 0.8399 0.040 Uiso 1 1 calc R . .
H27F H 0.1015 0.7280 0.8762 0.040 Uiso 1 1 calc R . .
C28A C 0.3236(3) 0.7557(2) 0.89547(19) 0.0263(11) Uani 1 1 d . . .
H28D H 0.3256 0.7222 0.9105 0.039 Uiso 1 1 calc R . .
H28E H 0.3707 0.7908 0.9115 0.039 Uiso 1 1 calc R . .
H28F H 0.3323 0.7446 0.8616 0.039 Uiso 1 1 calc R . .
C29A C 0.2314(3) 0.8233(2) 0.87529(16) 0.0169(10) Uani 1 1 d . . .
C30A C 0.1569(3) 0.9022(2) 0.86580(16) 0.0167(10) Uani 1 1 d . . .
C31A C 0.0843(3) 0.9289(2) 0.89192(19) 0.0252(11) Uani 1 1 d . . .
H31D H 0.0291 0.8975 0.8881 0.038 Uiso 1 1 calc R . .
H31E H 0.0735 0.9614 0.8779 0.038 Uiso 1 1 calc R . .
H31F H 0.1048 0.9444 0.9260 0.038 Uiso 1 1 calc R . .
C32A C 0.1255(3) 0.8800(2) 0.81303(17) 0.0233(11) Uani 1 1 d . . .
H32D H 0.0719 0.8472 0.8085 0.035 Uiso 1 1 calc R . .
H32E H 0.1720 0.8656 0.7961 0.035 Uiso 1 1 calc R . .
H32F H 0.1121 0.9127 0.8002 0.035 Uiso 1 1 calc R . .
C33A C 0.2416(3) 0.9539(2) 0.87393(16) 0.0177(10) Uani 1 1 d . . .
C34A C 0.3778(3) 1.0091(2) 0.92582(16) 0.0182(10) Uani 1 1 d . . .
H34B H 0.3971 1.0258 0.8977 0.022 Uiso 1 1 calc R . .
C35A C 0.3611(3) 1.0584(2) 0.96587(17) 0.0221(11) Uani 1 1 d . . .
H35C H 0.4045 1.0971 0.9677 0.026 Uiso 1 1 calc R . .
H35D H 0.3004 1.0636 0.9609 0.026 Uiso 1 1 calc R . .
C36A C 0.3734(4) 1.0348(2) 1.01088(18) 0.0280(12) Uani 1 1 d . . .
H36C H 0.3220 1.0019 1.0128 0.034 Uiso 1 1 calc R . .
H36D H 0.3819 1.0670 1.0402 0.034 Uiso 1 1 calc R . .
C37A C 0.4575(3) 1.0123(3) 1.00374(18) 0.0269(12) Uani 1 1 d . . .
H37C H 0.4579 0.9798 1.0207 0.032 Uiso 1 1 calc R . .
H37D H 0.5112 1.0451 1.0158 0.032 Uiso 1 1 calc R . .
C38A C 0.4538(3) 0.9888(2) 0.94898(16) 0.0184(10) Uani 1 1 d . . .
H38B H 0.4398 0.9441 0.9413 0.022 Uiso 1 1 calc R . .
C39A C 0.5422(3) 1.0131(2) 0.93230(16) 0.0187(10) Uani 1 1 d . . .
C40A C 0.6947(3) 1.0097(2) 0.9379(2) 0.0315(13) Uani 1 1 d . . .
H40C H 0.7308 1.0345 0.9677 0.038 Uiso 1 1 calc R . .
H40D H 0.6961 1.0350 0.9142 0.038 Uiso 1 1 calc R . .
C41A C 0.7329(3) 0.9579(3) 0.91868(19) 0.0276(12) Uani 1 1 d . . .
C42A C 0.7194(4) 0.9077(2) 0.9377(2) 0.0338(13) Uani 1 1 d . . .
H42B H 0.6824 0.9045 0.9628 0.041 Uiso 1 1 calc R . .
C43A C 0.7591(4) 0.8622(3) 0.9207(2) 0.0425(15) Uani 1 1 d . . .
H43B H 0.7481 0.8273 0.9333 0.051 Uiso 1 1 calc R . .
C44A C 0.8154(4) 0.8672(3) 0.8850(2) 0.0470(16) Uani 1 1 d . . .
H44B H 0.8444 0.8366 0.8739 0.056 Uiso 1 1 calc R . .
C45A C 0.8284(6) 0.9161(4) 0.8661(3) 0.073(3) Uani 1 1 d . . .
H45B H 0.8658 0.9194 0.8412 0.088 Uiso 1 1 calc R . .
C46A C 0.7872(6) 0.9620(4) 0.8830(3) 0.068(2) Uani 1 1 d . . .
H46B H 0.7971 0.9963 0.8696 0.082 Uiso 1 1 calc R . .
O1B O -0.0959(2) 0.37214(16) 0.99427(12) 0.0266(8) Uani 1 1 d . . .
O2B O 0.0019(2) 0.43175(15) 0.95773(11) 0.0236(8) Uani 1 1 d . . .
O3B O 0.2537(2) 0.46538(13) 0.95940(11) 0.0195(7) Uani 1 1 d . . .
O4B O 0.2208(2) 0.41073(15) 0.83612(11) 0.0221(7) Uani 1 1 d . . .
O5B O 0.1860(2) 0.54971(16) 0.82087(12) 0.0253(8) Uani 1 1 d . . .
O6B O 0.4719(2) 0.58744(14) 0.83148(12) 0.0224(7) Uani 1 1 d . . .
O7B O 0.4139(2) 0.53932(15) 0.70084(11) 0.0234(7) Uani 1 1 d . . .
O8B O 0.4021(2) 0.70250(15) 0.70825(12) 0.0248(8) Uani 1 1 d . . .
O9B O 0.7186(2) 0.76785(15) 0.76890(13) 0.0301(8) Uani 1 1 d . . .
O10B O 0.7632(2) 0.68954(16) 0.78602(14) 0.0303(8) Uani 1 1 d . . .
N1B N 0.0334(3) 0.42272(19) 1.03354(15) 0.0257(10) Uani 1 1 d . . .
H1BA H 0.0126 0.4060 1.0567 0.031 Uiso 1 1 calc R . .
N2B N 0.1684(3) 0.37061(17) 0.94654(14) 0.0187(9) Uani 1 1 d . . .
H2BA H 0.1312 0.3449 0.9588 0.022 Uiso 1 1 calc R . .
N3B N 0.1078(3) 0.42912(17) 0.87822(14) 0.0178(8) Uani 1 1 d . . .
H3BA H 0.0745 0.4202 0.9008 0.021 Uiso 1 1 calc R . .
N4B N 0.2298(3) 0.53788(17) 0.89445(14) 0.0196(9) Uani 1 1 d . . .
H4BA H 0.2137 0.5189 0.9172 0.024 Uiso 1 1 calc R . .
N5B N 0.3676(3) 0.49955(17) 0.81281(14) 0.0205(9) Uani 1 1 d . . .
H5BA H 0.3252 0.4751 0.8232 0.025 Uiso 1 1 calc R . .
N6B N 0.3196(2) 0.56904(17) 0.75202(13) 0.0161(8) Uani 1 1 d . . .
H6BA H 0.2901 0.5618 0.7763 0.019 Uiso 1 1 calc R . .
N7B N 0.4578(3) 0.66906(17) 0.76868(14) 0.0202(9) Uani 1 1 d . . .
H7BA H 0.4496 0.6409 0.7850 0.024 Uiso 1 1 calc R . .
C1B C -0.2406(4) 0.3146(3) 0.9732(2) 0.0417(15) Uani 1 1 d . . .
H1BB H -0.2567 0.3345 1.0038 0.063 Uiso 1 1 calc R . .
H1BC H -0.2187 0.2802 0.9776 0.063 Uiso 1 1 calc R . .
H1BD H -0.2929 0.3010 0.9495 0.063 Uiso 1 1 calc R . .
C2B C -0.1962(4) 0.4149(3) 0.9537(2) 0.0388(14) Uani 1 1 d . . .
H2BB H -0.1486 0.4426 0.9427 0.058 Uiso 1 1 calc R . .
H2BC H -0.2081 0.4337 0.9856 0.058 Uiso 1 1 calc R . .
H2BD H -0.2500 0.4052 0.9314 0.058 Uiso 1 1 calc R . .
C3B C -0.1423(4) 0.3279(3) 0.9081(2) 0.0473(16) Uani 1 1 d . . .
H3BB H -0.0955 0.3563 0.8972 0.071 Uiso 1 1 calc R . .
H3BC H -0.1942 0.3144 0.8841 0.071 Uiso 1 1 calc R . .
H3BD H -0.1205 0.2933 0.9124 0.071 Uiso 1 1 calc R . .
C4B C -0.1683(3) 0.3586(2) 0.95574(19) 0.0297(12) Uani 1 1 d . . .
C5B C -0.0180(3) 0.4107(2) 0.99206(18) 0.0219(11) Uani 1 1 d . . .
C6B C 0.1221(3) 0.4624(2) 1.04185(16) 0.0207(10) Uani 1 1 d . . .
H6BB H 0.1238 0.4944 1.0236 0.025 Uiso 1 1 calc R . .
C7B C 0.1466(4) 0.4917(3) 1.09535(18) 0.0347(13) Uani 1 1 d . . .
H7BB H 0.1387 0.5330 1.1021 0.042 Uiso 1 1 calc R . .
H7BC H 0.1081 0.4685 1.1148 0.042 Uiso 1 1 calc R . .
C8B C 0.2413(4) 0.4925(3) 1.1072(2) 0.0462(16) Uani 1 1 d . . .
H8BA H 0.2457 0.4660 1.1293 0.055 Uiso 1 1 calc R . .
H8BB H 0.2755 0.5336 1.1228 0.055 Uiso 1 1 calc R . .
C9B C 0.2778(3) 0.4708(2) 1.06053(18) 0.0290(12) Uani 1 1 d . . .
H9BA H 0.3216 0.4477 1.0656 0.035 Uiso 1 1 calc R . .
H9BB H 0.3063 0.5048 1.0468 0.035 Uiso 1 1 calc R . .
C10B C 0.1960(3) 0.4309(2) 1.02776(16) 0.0181(10) Uani 1 1 d . . .
H10C H 0.1815 0.3905 1.0355 0.022 Uiso 1 1 calc R . .
C11B C 0.2094(3) 0.4240(2) 0.97499(16) 0.0164(10) Uani 1 1 d . . .
C12B C 0.1828(3) 0.3530(2) 0.89575(16) 0.0187(10) Uani 1 1 d . . .
C13B C 0.1109(3) 0.2960(2) 0.87346(17) 0.0215(11) Uani 1 1 d . . .
H13G H 0.0523 0.3039 0.8767 0.032 Uiso 1 1 calc R . .
H13H H 0.1165 0.2643 0.8899 0.032 Uiso 1 1 calc R . .
H13I H 0.1178 0.2831 0.8395 0.032 Uiso 1 1 calc R . .
C14B C 0.2746(3) 0.3417(2) 0.89186(18) 0.0242(11) Uani 1 1 d . . .
H14G H 0.2808 0.3110 0.9092 0.036 Uiso 1 1 calc R . .
H14H H 0.3198 0.3789 0.9058 0.036 Uiso 1 1 calc R . .
H14I H 0.2825 0.3281 0.8581 0.036 Uiso 1 1 calc R . .
C15B C 0.1737(3) 0.4014(2) 0.86806(16) 0.0174(10) Uani 1 1 d . . .
C16B C 0.0904(3) 0.4739(2) 0.85229(18) 0.0242(11) Uani 1 1 d . . .
C17B C 0.0231(4) 0.5035(3) 0.8783(2) 0.0363(14) Uani 1 1 d . . .
H17G H -0.0318 0.4730 0.8781 0.054 Uiso 1 1 calc R . .
H17H H 0.0104 0.5338 0.8621 0.054 Uiso 1 1 calc R . .
H17I H 0.0477 0.5225 0.9115 0.054 Uiso 1 1 calc R . .
C18B C 0.0536(4) 0.4434(3) 0.8008(2) 0.0360(14) Uani 1 1 d . . .
H18G H -0.0002 0.4119 0.8005 0.054 Uiso 1 1 calc R . .
H18H H 0.0980 0.4257 0.7846 0.054 Uiso 1 1 calc R . .
H18I H 0.0392 0.4729 0.7842 0.054 Uiso 1 1 calc R . .
C19B C 0.1761(3) 0.5241(2) 0.85421(17) 0.0196(10) Uani 1 1 d . . .
C20B C 0.3133(3) 0.5825(2) 0.90294(17) 0.0220(11) Uani 1 1 d . . .
H20C H 0.3126 0.6103 0.8810 0.026 Uiso 1 1 calc R . .
C21B C 0.3327(4) 0.6185(2) 0.95451(18) 0.0295(12) Uani 1 1 d . . .
H21E H 0.2978 0.6489 0.9603 0.035 Uiso 1 1 calc R . .
H21F H 0.3187 0.5921 0.9772 0.035 Uiso 1 1 calc R . .
C22B C 0.4294(4) 0.6475(3) 0.9597(2) 0.0424(15) Uani 1 1 d . . .
H22E H 0.4538 0.6604 0.9939 0.051 Uiso 1 1 calc R . .
H22F H 0.4415 0.6826 0.9450 0.051 Uiso 1 1 calc R . .
C23B C 0.4697(4) 0.5970(3) 0.93256(19) 0.0328(13) Uani 1 1 d . . .
H23E H 0.5208 0.6141 0.9164 0.039 Uiso 1 1 calc R . .
H23F H 0.4899 0.5749 0.9550 0.039 Uiso 1 1 calc R . .
C24B C 0.3945(3) 0.5550(2) 0.89545(17) 0.0218(11) Uani 1 1 d . . .
H24C H 0.3801 0.5146 0.9031 0.026 Uiso 1 1 calc R . .
C25B C 0.4157(3) 0.5483(2) 0.84403(18) 0.0200(11) Uani 1 1 d . . .
C26B C 0.3819(3) 0.4848(2) 0.76216(17) 0.0220(11) Uani 1 1 d . . .
C27B C 0.3094(4) 0.4291(2) 0.73832(19) 0.0314(13) Uani 1 1 d . . .
H27G H 0.3124 0.3966 0.7543 0.047 Uiso 1 1 calc R . .
H27H H 0.3180 0.4169 0.7045 0.047 Uiso 1 1 calc R . .
H27I H 0.2512 0.4379 0.7409 0.047 Uiso 1 1 calc R . .
C28B C 0.4729(4) 0.4720(2) 0.7572(2) 0.0300(12) Uani 1 1 d . . .
H28G H 0.4779 0.4400 0.7734 0.045 Uiso 1 1 calc R . .
H28H H 0.5191 0.5083 0.7718 0.045 Uiso 1 1 calc R . .
H28I H 0.4801 0.4595 0.7232 0.045 Uiso 1 1 calc R . .
C29B C 0.3732(3) 0.5342(2) 0.73589(17) 0.0195(10) Uani 1 1 d . . .
C30B C 0.3075(3) 0.6189(2) 0.73107(16) 0.0178(10) Uani 1 1 d . . .
C31B C 0.2469(3) 0.6506(2) 0.76121(19) 0.0258(11) Uani 1 1 d . . .
H31G H 0.2738 0.6647 0.7945 0.039 Uiso 1 1 calc R . .
H31H H 0.1891 0.6225 0.7599 0.039 Uiso 1 1 calc R . .
H31I H 0.2390 0.6848 0.7485 0.039 Uiso 1 1 calc R . .
C32B C 0.2656(4) 0.5961(2) 0.67882(17) 0.0283(12) Uani 1 1 d . . .
H32G H 0.2096 0.5661 0.6774 0.042 Uiso 1 1 calc R . .
H32H H 0.3063 0.5780 0.6594 0.042 Uiso 1 1 calc R . .
H32I H 0.2541 0.6296 0.6664 0.042 Uiso 1 1 calc R . .
C33B C 0.3953(3) 0.6665(2) 0.73442(16) 0.0194(10) Uani 1 1 d . . .
C34B C 0.5402(3) 0.7172(2) 0.78037(17) 0.0189(10) Uani 1 1 d . . .
H34C H 0.5556 0.7340 0.7518 0.023 Uiso 1 1 calc R . .
C35B C 0.5313(4) 0.7666(2) 0.82237(17) 0.0238(11) Uani 1 1 d . . .
H35E H 0.5766 0.8043 0.8238 0.029 Uiso 1 1 calc R . .
H35F H 0.4716 0.7743 0.8200 0.029 Uiso 1 1 calc R . .
C36B C 0.5461(4) 0.7409(2) 0.86560(18) 0.0269(12) Uani 1 1 d . . .
H36E H 0.4921 0.7111 0.8694 0.032 Uiso 1 1 calc R . .
H36F H 0.5623 0.7729 0.8952 0.032 Uiso 1 1 calc R . .
C37B C 0.6224(4) 0.7113(2) 0.85495(17) 0.0262(11) Uani 1 1 d . . .
H37E H 0.6156 0.6754 0.8686 0.031 Uiso 1 1 calc R . .
H37F H 0.6802 0.7395 0.8684 0.031 Uiso 1 1 calc R . .
C38B C 0.6157(3) 0.6936(2) 0.79846(17) 0.0246(11) Uani 1 1 d . . .
H38C H 0.6018 0.6491 0.7871 0.030 Uiso 1 1 calc R . .
C39B C 0.7024(3) 0.7217(2) 0.78255(17) 0.0233(11) Uani 1 1 d . . .
C40B C 0.8510(4) 0.7145(3) 0.7726(2) 0.0379(14) Uani 1 1 d . . .
H40E H 0.8853 0.7470 0.7991 0.046 Uiso 1 1 calc R . .
H40F H 0.8449 0.7313 0.7441 0.046 Uiso 1 1 calc R . .
C41B C 0.8981(3) 0.6660(2) 0.76174(18) 0.0257(11) Uani 1 1 d . . .
C42B C 0.9497(4) 0.6522(3) 0.7965(2) 0.0415(15) Uani 1 1 d . . .
H42C H 0.9547 0.6734 0.8288 0.050 Uiso 1 1 calc R . .
C43B C 0.9939(4) 0.6077(3) 0.7844(3) 0.0540(19) Uani 1 1 d . . .
H43C H 1.0287 0.5984 0.8085 0.065 Uiso 1 1 calc R . .
C44B C 0.9880(4) 0.5767(3) 0.7373(2) 0.0413(15) Uani 1 1 d . . .
H44C H 1.0187 0.5463 0.7292 0.050 Uiso 1 1 calc R . .
C45B C 0.9386(4) 0.5898(3) 0.7031(2) 0.0465(16) Uani 1 1 d . . .
H45C H 0.9339 0.5684 0.6708 0.056 Uiso 1 1 calc R . .
C46B C 0.8944(4) 0.6347(3) 0.7154(2) 0.0339(13) Uani 1 1 d . . .
H46C H 0.8605 0.6441 0.6909 0.041 Uiso 1 1 calc R . .
O1C O 0.0195(2) 0.08931(15) 0.82646(13) 0.0271(8) Uani 1 1 d . . .
O2C O 0.1319(2) 0.15297(14) 0.80088(11) 0.0208(7) Uani 1 1 d . . .
O3C O 0.3772(2) 0.17857(13) 0.80967(11) 0.0165(7) Uani 1 1 d . . .
O4C O 0.3548(2) 0.12185(14) 0.68529(11) 0.0190(7) Uani 1 1 d . . .
O5C O 0.3322(2) 0.26604(15) 0.67026(11) 0.0226(7) Uani 1 1 d . . .
O6C O 0.6166(2) 0.29386(14) 0.68095(11) 0.0202(7) Uani 1 1 d . . .
O7C O 0.5673(2) 0.26321(14) 0.55675(11) 0.0210(7) Uani 1 1 d . . .
O8C O 0.5691(2) 0.42412(15) 0.56726(12) 0.0281(8) Uani 1 1 d . . .
O9C O 0.8831(3) 0.45241(17) 0.62317(13) 0.0362(9) Uani 1 1 d . . .
O10C O 0.9122(3) 0.39320(19) 0.67025(14) 0.0393(9) Uani 1 1 d . . .
N1C N 0.1470(3) 0.13036(18) 0.87328(15) 0.0246(9) Uani 1 1 d . . .
H1CA H 0.1231 0.1080 0.8926 0.029 Uiso 1 1 calc R . .
N2C N 0.2913(3) 0.08416(16) 0.79538(13) 0.0162(8) Uani 1 1 d . . .
H2CA H 0.2520 0.0587 0.8068 0.019 Uiso 1 1 calc R . .
N3C N 0.2420(2) 0.14485(17) 0.72557(14) 0.0184(8) Uani 1 1 d . . .
H3CA H 0.2075 0.1377 0.7481 0.022 Uiso 1 1 calc R . .
N4C N 0.3716(3) 0.24992(17) 0.74264(13) 0.0172(8) Uani 1 1 d . . .
H4CA H 0.3537 0.2300 0.7645 0.021 Uiso 1 1 calc R . .
N5C N 0.5026(3) 0.21076(17) 0.66096(13) 0.0170(8) Uani 1 1 d . . .
H5CA H 0.4590 0.1870 0.6712 0.020 Uiso 1 1 calc R . .
N6C N 0.4665(3) 0.29019(17) 0.60541(13) 0.0160(8) Uani 1 1 d . . .
H6CA H 0.4334 0.2814 0.6281 0.019 Uiso 1 1 calc R . .
N7C N 0.6145(3) 0.38557(17) 0.62701(14) 0.0223(9) Uani 1 1 d . . .
H7CA H 0.6019 0.3569 0.6428 0.027 Uiso 1 1 calc R . .
C1C C -0.1250(4) 0.0407(3) 0.7946(2) 0.0416(15) Uani 1 1 d . . .
H1CB H -0.1455 0.0589 0.8244 0.062 Uiso 1 1 calc R . .
H1CC H -0.1108 0.0032 0.7978 0.062 Uiso 1 1 calc R . .
H1CD H -0.1718 0.0323 0.7682 0.062 Uiso 1 1 calc R . .
C2C C -0.0613(4) 0.1434(3) 0.7831(2) 0.0412(15) Uani 1 1 d . . .
H2CB H -0.0825 0.1596 0.8133 0.062 Uiso 1 1 calc R . .
H2CC H -0.1065 0.1384 0.7565 0.062 Uiso 1 1 calc R . .
H2CD H -0.0064 0.1710 0.7785 0.062 Uiso 1 1 calc R . .
C3C C -0.0092(4) 0.0551(3) 0.7384(2) 0.0430(15) Uani 1 1 d . . .
H3CB H 0.0014 0.0164 0.7409 0.064 Uiso 1 1 calc R . .
H3CC H 0.0464 0.0818 0.7336 0.064 Uiso 1 1 calc R . .
H3CD H -0.0534 0.0491 0.7111 0.064 Uiso 1 1 calc R . .
C4C C -0.0434(3) 0.0830(2) 0.78450(19) 0.0290(12) Uani 1 1 d . . .
C5C C 0.1017(3) 0.1260(2) 0.83076(17) 0.0179(10) Uani 1 1 d . . .
C6C C 0.2335(3) 0.1705(2) 0.88788(17) 0.0197(10) Uani 1 1 d . . .
H6CB H 0.2378 0.2055 0.8727 0.024 Uiso 1 1 calc R . .
C7C C 0.2491(3) 0.1936(2) 0.94249(16) 0.0240(11) Uani 1 1 d . . .
H7CB H 0.2224 0.2279 0.9525 0.029 Uiso 1 1 calc R . .
H7CC H 0.2225 0.1616 0.9587 0.029 Uiso 1 1 calc R . .
C8C C 0.3492(3) 0.2130(2) 0.95469(17) 0.0255(11) Uani 1 1 d . . .
H8CA H 0.3668 0.1971 0.9821 0.031 Uiso 1 1 calc R . .
H8CB H 0.3695 0.2572 0.9634 0.031 Uiso 1 1 calc R . .
C9C C 0.3906(3) 0.1878(2) 0.90989(16) 0.0229(11) Uani 1 1 d . . .
H9CA H 0.4190 0.2204 0.8946 0.027 Uiso 1 1 calc R . .
H9CB H 0.4360 0.1675 0.9185 0.027 Uiso 1 1 calc R . .
C10C C 0.3143(3) 0.1435(2) 0.87626(16) 0.0181(10) Uani 1 1 d . . .
H10D H 0.3041 0.1036 0.8848 0.022 Uiso 1 1 calc R . .
C11C C 0.3314(3) 0.1368(2) 0.82435(15) 0.0150(10) Uani 1 1 d . . .
C12C C 0.3096(3) 0.0662(2) 0.74488(15) 0.0170(10) Uani 1 1 d . . .
C13C C 0.2392(4) 0.0094(2) 0.72193(18) 0.0277(12) Uani 1 1 d . . .
H13J H 0.1804 0.0177 0.7227 0.042 Uiso 1 1 calc R . .
H13K H 0.2419 -0.0216 0.7396 0.042 Uiso 1 1 calc R . .
H13L H 0.2498 -0.0044 0.6887 0.042 Uiso 1 1 calc R . .
C14C C 0.4018(3) 0.0541(2) 0.74399(18) 0.0250(11) Uani 1 1 d . . .
H14J H 0.4048 0.0230 0.7616 0.038 Uiso 1 1 calc R . .
H14K H 0.4466 0.0909 0.7591 0.038 Uiso 1 1 calc R . .
H14L H 0.4130 0.0406 0.7108 0.038 Uiso 1 1 calc R . .
C15C C 0.3048(3) 0.1140(2) 0.71644(16) 0.0180(10) Uani 1 1 d . . .
C16C C 0.2297(3) 0.1899(2) 0.69902(17) 0.0203(10) Uani 1 1 d . . .
C17C C 0.1641(4) 0.2231(3) 0.7230(2) 0.0326(13) Uani 1 1 d . . .
H17J H 0.1066 0.1947 0.7217 0.049 Uiso 1 1 calc R . .
H17K H 0.1568 0.2541 0.7062 0.049 Uiso 1 1 calc R . .
H17L H 0.1870 0.2417 0.7565 0.049 Uiso 1 1 calc R . .
C18C C 0.1957(4) 0.1601(2) 0.64702(17) 0.0277(12) Uani 1 1 d . . .
H18J H 0.1403 0.1296 0.6456 0.042 Uiso 1 1 calc R . .
H18K H 0.2401 0.1413 0.6319 0.042 Uiso 1 1 calc R . .
H18L H 0.1849 0.1903 0.6301 0.042 Uiso 1 1 calc R . .
C19C C 0.3178(3) 0.2385(2) 0.70213(16) 0.0169(10) Uani 1 1 d . . .
C20C C 0.4576(3) 0.2929(2) 0.75318(16) 0.0180(10) Uani 1 1 d . . .
H20D H 0.4601 0.3230 0.7330 0.022 Uiso 1 1 calc R . .
C21C C 0.4768(4) 0.3254(2) 0.80615(18) 0.0296(12) Uani 1 1 d . . .
H21G H 0.4447 0.3572 0.8136 0.035 Uiso 1 1 calc R . .
H21H H 0.4607 0.2971 0.8273 0.035 Uiso 1 1 calc R . .
C22C C 0.5769(5) 0.3516(3) 0.8108(2) 0.0516(17) Uani 1 1 d . . .
H22G H 0.5911 0.3881 0.7980 0.062 Uiso 1 1 calc R . .
H22H H 0.6022 0.3617 0.8447 0.062 Uiso 1 1 calc R . .
C23C C 0.6129(4) 0.3028(3) 0.78177(19) 0.0325(13) Uani 1 1 d . . .
H23G H 0.6334 0.2791 0.8028 0.039 Uiso 1 1 calc R . .
H23H H 0.6636 0.3204 0.7656 0.039 Uiso 1 1 calc R . .
C24C C 0.5363(3) 0.2622(2) 0.74422(16) 0.0198(10) Uani 1 1 d . . .
H24D H 0.5196 0.2214 0.7511 0.024 Uiso 1 1 calc R . .
C25C C 0.5568(3) 0.2569(2) 0.69334(16) 0.0172(10) Uani 1 1 d . . .
C26C C 0.5129(3) 0.19857(19) 0.60999(16) 0.0145(9) Uani 1 1 d . . .
C27C C 0.4295(3) 0.1516(2) 0.58413(17) 0.0220(11) Uani 1 1 d . . .
H27J H 0.4232 0.1152 0.5964 0.033 Uiso 1 1 calc R . .
H27K H 0.4349 0.1422 0.5497 0.033 Uiso 1 1 calc R . .
H27L H 0.3773 0.1674 0.5897 0.033 Uiso 1 1 calc R . .
C28C C 0.5946(3) 0.1752(2) 0.60031(18) 0.0221(11) Uani 1 1 d . . .
H28J H 0.5907 0.1393 0.6131 0.033 Uiso 1 1 calc R . .
H28K H 0.6477 0.2060 0.6158 0.033 Uiso 1 1 calc R . .
H28L H 0.5981 0.1651 0.5657 0.033 Uiso 1 1 calc R . .
C29C C 0.5187(3) 0.2546(2) 0.58865(15) 0.0156(10) Uani 1 1 d . . .
C30C C 0.4627(3) 0.3434(2) 0.58724(16) 0.0192(10) Uani 1 1 d . . .
C31C C 0.4062(4) 0.3775(2) 0.61918(18) 0.0263(11) Uani 1 1 d . . .
H31J H 0.3466 0.3516 0.6179 0.039 Uiso 1 1 calc R . .
H31K H 0.4019 0.4132 0.6077 0.039 Uiso 1 1 calc R . .
H31L H 0.4341 0.3895 0.6523 0.039 Uiso 1 1 calc R . .
C32C C 0.4210(3) 0.3260(2) 0.53513(17) 0.0243(11) Uani 1 1 d . . .
H32J H 0.3624 0.2985 0.5326 0.036 Uiso 1 1 calc R . .
H32K H 0.4591 0.3063 0.5148 0.036 Uiso 1 1 calc R . .
H32L H 0.4151 0.3620 0.5247 0.036 Uiso 1 1 calc R . .
C33C C 0.5557(3) 0.3871(2) 0.59227(17) 0.0214(11) Uani 1 1 d . . .
C34C C 0.6990(3) 0.4297(2) 0.63962(17) 0.0247(11) Uani 1 1 d . . .
H34D H 0.7219 0.4419 0.6104 0.030 Uiso 1 1 calc R . .
C35C C 0.6918(4) 0.4845(2) 0.67678(19) 0.0328(13) Uani 1 1 d . . .
H35G H 0.6351 0.4952 0.6706 0.039 Uiso 1 1 calc R . .
H35H H 0.7417 0.5194 0.6772 0.039 Uiso 1 1 calc R . .
C36C C 0.6958(4) 0.4634(3) 0.72350(19) 0.0358(13) Uani 1 1 d . . .
H36G H 0.7095 0.4977 0.7515 0.043 Uiso 1 1 calc R . .
H36H H 0.6390 0.4357 0.7264 0.043 Uiso 1 1 calc R . .
C37C C 0.7697(4) 0.4320(3) 0.71919(17) 0.0282(12) Uani 1 1 d . . .
H37G H 0.7604 0.4001 0.7374 0.034 Uiso 1 1 calc R . .
H37H H 0.8278 0.4606 0.7313 0.034 Uiso 1 1 calc R . .
C38C C 0.7657(3) 0.4047(2) 0.66431(18) 0.0247(11) Uani 1 1 d . . .
H38D H 0.7437 0.3602 0.6581 0.030 Uiso 1 1 calc R . .
C39C C 0.8580(4) 0.4204(2) 0.64901(16) 0.0255(12) Uani 1 1 d . . .
C40C C 1.0073(4) 0.4124(3) 0.6657(2) 0.0426(15) Uani 1 1 d . . .
H40G H 1.0407 0.4241 0.6980 0.051 Uiso 1 1 calc R . .
H40H H 1.0186 0.4479 0.6516 0.051 Uiso 1 1 calc R . .
C41C C 1.0401(4) 0.3643(3) 0.63534(19) 0.0316(13) Uani 1 1 d . . .
C42C C 1.1164(4) 0.3501(3) 0.65300(19) 0.0342(13) Uani 1 1 d . . .
H42D H 1.1441 0.3688 0.6844 0.041 Uiso 1 1 calc R . .
C43C C 1.1507(4) 0.3079(3) 0.6235(2) 0.0371(14) Uani 1 1 d . . .
H43D H 1.2025 0.2983 0.6350 0.044 Uiso 1 1 calc R . .
C44C C 1.1117(4) 0.2808(3) 0.5792(2) 0.0353(13) Uani 1 1 d . . .
H44D H 1.1364 0.2523 0.5597 0.042 Uiso 1 1 calc R . .
C45C C 1.0362(4) 0.2938(2) 0.5617(2) 0.0358(13) Uani 1 1 d . . .
H45D H 1.0088 0.2741 0.5304 0.043 Uiso 1 1 calc R . .
C46C C 1.0010(3) 0.3352(2) 0.58958(19) 0.0291(12) Uani 1 1 d . . .
H46D H 0.9490 0.3441 0.5774 0.035 Uiso 1 1 calc R . .
O1D O 0.2148(2) 0.80558(16) 0.71808(12) 0.0269(8) Uani 1 1 d . . .
O2D O 0.3096(2) 0.86273(15) 0.67776(12) 0.0243(8) Uani 1 1 d . . .
O3D O 0.5487(2) 0.89273(14) 0.66769(11) 0.0189(7) Uani 1 1 d . . .
O4D O 0.4994(2) 0.82706(14) 0.54563(11) 0.0192(7) Uani 1 1 d . . .
O5D O 0.4508(2) 0.96533(14) 0.52752(11) 0.0174(7) Uani 1 1 d . . .
O6D O 0.7353(2) 1.00099(14) 0.52324(11) 0.0195(7) Uani 1 1 d . . .
O7D O 0.6616(2) 0.96318(14) 0.39901(11) 0.0211(7) Uani 1 1 d . . .
O8D O 0.6537(2) 1.12787(15) 0.41401(12) 0.0234(7) Uani 1 1 d . . .
O9D O 0.9720(2) 1.17942(14) 0.46252(13) 0.0254(8) Uani 1 1 d . . .
O10D O 1.0137(2) 1.10220(14) 0.48339(12) 0.0217(7) Uani 1 1 d . . .
N1D N 0.3460(3) 0.8577(2) 0.75361(14) 0.0257(10) Uani 1 1 d . . .
H1DA H 0.3275 0.8430 0.7781 0.031 Uiso 1 1 calc R . .
N2D N 0.4668(3) 0.79853(17) 0.66172(13) 0.0179(8) Uani 1 1 d . . .
H2DA H 0.4322 0.7744 0.6764 0.021 Uiso 1 1 calc R . .
N3D N 0.3924(3) 0.84803(17) 0.59094(13) 0.0169(8) Uani 1 1 d . . .
H3DA H 0.3639 0.8418 0.6158 0.020 Uiso 1 1 calc R . .
N4D N 0.5076(3) 0.95666(16) 0.59921(13) 0.0157(8) Uani 1 1 d . . .
H4DA H 0.4947 0.9398 0.6234 0.019 Uiso 1 1 calc R . .
N5D N 0.6243(3) 0.91642(16) 0.50883(13) 0.0153(8) Uani 1 1 d . . .
H5DA H 0.5842 0.8928 0.5214 0.018 Uiso 1 1 calc R . .
N6D N 0.5717(2) 0.99165(16) 0.45391(13) 0.0145(8) Uani 1 1 d . . .
H6DA H 0.5452 0.9841 0.4791 0.017 Uiso 1 1 calc R . .
N7D N 0.7120(3) 1.09019(17) 0.47102(14) 0.0173(8) Uani 1 1 d . . .
H7DA H 0.7040 1.0610 0.4864 0.021 Uiso 1 1 calc R . .
C1D C 0.0719(4) 0.7451(3) 0.6997(2) 0.0405(14) Uani 1 1 d . . .
H1DB H 0.0938 0.7120 0.7073 0.061 Uiso 1 1 calc R . .
H1DC H 0.0190 0.7291 0.6766 0.061 Uiso 1 1 calc R . .
H1DD H 0.0570 0.7688 0.7290 0.061 Uiso 1 1 calc R . .
C2D C 0.1108(4) 0.8367(3) 0.6678(2) 0.0361(13) Uani 1 1 d . . .
H2DB H 0.1574 0.8627 0.6548 0.054 Uiso 1 1 calc R . .
H2DC H 0.0956 0.8596 0.6974 0.054 Uiso 1 1 calc R . .
H2DD H 0.0581 0.8215 0.6444 0.054 Uiso 1 1 calc R . .
C3D C 0.1720(4) 0.7477(3) 0.6351(2) 0.0458(16) Uani 1 1 d . . .
H3DB H 0.2190 0.7734 0.6221 0.069 Uiso 1 1 calc R . .
H3DC H 0.1212 0.7301 0.6107 0.069 Uiso 1 1 calc R . .
H3DD H 0.1943 0.7158 0.6446 0.069 Uiso 1 1 calc R . .
C4D C 0.1436(3) 0.7848(2) 0.67843(19) 0.0298(12) Uani 1 1 d . . .
C5D C 0.2920(3) 0.8436(2) 0.71354(16) 0.0206(11) Uani 1 1 d . . .
C6D C 0.4352(3) 0.8967(2) 0.75847(17) 0.0221(11) Uani 1 1 d . . .
H6DB H 0.4342 0.9283 0.7401 0.026 Uiso 1 1 calc R . .
C7D C 0.4678(4) 0.9269(3) 0.81079(19) 0.0346(13) Uani 1 1 d . . .
H7DB H 0.4385 0.9018 0.8320 0.042 Uiso 1 1 calc R . .
H7DC H 0.4537 0.9663 0.8191 0.042 Uiso 1 1 calc R . .
C8D C 0.5680(4) 0.9345(3) 0.8170(2) 0.0472(16) Uani 1 1 d . . .
H8DA H 0.5842 0.9144 0.8420 0.057 Uiso 1 1 calc R . .
H8DB H 0.5992 0.9775 0.8265 0.057 Uiso 1 1 calc R . .
C9D C 0.5937(4) 0.9058(2) 0.76834(18) 0.0266(11) Uani 1 1 d . . .
H9DA H 0.6189 0.9368 0.7508 0.032 Uiso 1 1 calc R . .
H9DB H 0.6381 0.8828 0.7727 0.032 Uiso 1 1 calc R . .
C10D C 0.5069(3) 0.8641(2) 0.74099(16) 0.0194(10) Uani 1 1 d . . .
H10E H 0.4959 0.8250 0.7509 0.023 Uiso 1 1 calc R . .
C11D C 0.5095(3) 0.8529(2) 0.68678(17) 0.0179(10) Uani 1 1 d . . .
C12D C 0.4748(3) 0.7766(2) 0.61018(16) 0.0174(10) Uani 1 1 d . . .
C13D C 0.4046(3) 0.7177(2) 0.59268(16) 0.0201(10) Uani 1 1 d . . .
H13M H 0.3455 0.7248 0.5961 0.030 Uiso 1 1 calc R . .
H13N H 0.4138 0.6892 0.6118 0.030 Uiso 1 1 calc R . .
H13O H 0.4093 0.7012 0.5589 0.030 Uiso 1 1 calc R . .
C14D C 0.5689(3) 0.7676(2) 0.60471(18) 0.0228(11) Uani 1 1 d . . .
H14M H 0.5796 0.7390 0.6233 0.034 Uiso 1 1 calc R . .
H14N H 0.6127 0.8060 0.6164 0.034 Uiso 1 1 calc R . .
H14O H 0.5742 0.7521 0.5709 0.034 Uiso 1 1 calc R . .
C15D C 0.4577(3) 0.82040(19) 0.58015(15) 0.0136(9) Uani 1 1 d . . .
C16D C 0.3671(3) 0.8880(2) 0.56284(17) 0.0194(10) Uani 1 1 d . . .
C17D C 0.2986(3) 0.9177(2) 0.58890(18) 0.0264(12) Uani 1 1 d . . .
H17M H 0.2455 0.8867 0.5907 0.040 Uiso 1 1 calc R . .
H17N H 0.2824 0.9456 0.5711 0.040 Uiso 1 1 calc R . .
H17O H 0.3246 0.9395 0.6213 0.040 Uiso 1 1 calc R . .
C18D C 0.3275(4) 0.8542(2) 0.51260(18) 0.0282(12) Uani 1 1 d . . .
H18M H 0.2765 0.8216 0.5143 0.042 Uiso 1 1 calc R . .
H18N H 0.3722 0.8377 0.4957 0.042 Uiso 1 1 calc R . .
H18O H 0.3080 0.8816 0.4954 0.042 Uiso 1 1 calc R . .
C19D C 0.4486(3) 0.93991(19) 0.56115(15) 0.0142(10) Uani 1 1 d . . .
C20D C 0.5913(3) 1.0003(2) 0.60446(16) 0.0171(10) Uani 1 1 d . . .
H20E H 0.5871 1.0287 0.5835 0.021 Uiso 1 1 calc R . .
C21D C 0.6196(3) 1.0363(2) 0.65713(17) 0.0233(11) Uani 1 1 d . . .
H21I H 0.6253 1.0795 0.6594 0.028 Uiso 1 1 calc R . .
H21J H 0.5753 1.0222 0.6783 0.028 Uiso 1 1 calc R . .
C22D C 0.7090(4) 1.0252(3) 0.6713(2) 0.0367(13) Uani 1 1 d . . .
H22I H 0.7009 0.9916 0.6877 0.044 Uiso 1 1 calc R . .
H22J H 0.7476 1.0614 0.6930 0.044 Uiso 1 1 calc R . .
C23D C 0.7498(3) 1.0100(2) 0.62424(17) 0.0246(11) Uani 1 1 d . . .
H23I H 0.7757 1.0465 0.6128 0.030 Uiso 1 1 calc R . .
H23J H 0.7960 0.9882 0.6277 0.030 Uiso 1 1 calc R . .
C24D C 0.6695(3) 0.9704(2) 0.59093(16) 0.0179(10) Uani 1 1 d . . .
H24E H 0.6558 0.9299 0.5983 0.021 Uiso 1 1 calc R . .
C25D C 0.6808(3) 0.9636(2) 0.53805(17) 0.0177(10) Uani 1 1 d . . .
C26D C 0.6267(3) 0.9025(2) 0.45635(16) 0.0176(10) Uani 1 1 d . . .
C27D C 0.5443(3) 0.8517(2) 0.43435(17) 0.0232(11) Uani 1 1 d . . .
H27M H 0.5457 0.8164 0.4472 0.035 Uiso 1 1 calc R . .
H27N H 0.5442 0.8415 0.3995 0.035 Uiso 1 1 calc R . .
H27O H 0.4907 0.8647 0.4424 0.035 Uiso 1 1 calc R . .
C28D C 0.7106(3) 0.8827(2) 0.44414(17) 0.0219(11) Uani 1 1 d . . .
H28M H 0.7627 0.9153 0.4582 0.033 Uiso 1 1 calc R . .
H28N H 0.7108 0.8725 0.4093 0.033 Uiso 1 1 calc R . .
H28O H 0.7123 0.8476 0.4570 0.033 Uiso 1 1 calc R . .
C29D C 0.6224(3) 0.9561(2) 0.43425(16) 0.0166(10) Uani 1 1 d . . .
C30D C 0.5589(3) 1.04276(19) 0.43494(16) 0.0155(10) Uani 1 1 d . . .
C31D C 0.5011(3) 1.0740(2) 0.46837(17) 0.0214(10) Uani 1 1 d . . .
H31M H 0.4436 1.0460 0.4681 0.032 Uiso 1 1 calc R . .
H31N H 0.4918 1.1089 0.4572 0.032 Uiso 1 1 calc R . .
H31O H 0.5311 1.0869 0.5010 0.032 Uiso 1 1 calc R . .
C32D C 0.5127(4) 1.0235(2) 0.38384(17) 0.0248(11) Uani 1 1 d . . .
H32M H 0.4564 0.9939 0.3828 0.037 Uiso 1 1 calc R . .
H32N H 0.5508 1.0057 0.3623 0.037 Uiso 1 1 calc R . .
H32O H 0.5011 1.0584 0.3737 0.037 Uiso 1 1 calc R . .
C33D C 0.6481(3) 1.0895(2) 0.43822(16) 0.0174(10) Uani 1 1 d . . .
C34D C 0.7950(3) 1.1370(2) 0.48288(17) 0.0192(10) Uani 1 1 d . . .
H34E H 0.8097 1.1550 0.4548 0.023 Uiso 1 1 calc R . .
C35D C 0.7888(3) 1.1855(2) 0.52622(16) 0.0182(10) Uani 1 1 d . . .
H35I H 0.7292 1.1934 0.5256 0.022 Uiso 1 1 calc R . .
H35J H 0.8339 1.2233 0.5275 0.022 Uiso 1 1 calc R . .
C36D C 0.8071(3) 1.1581(2) 0.56856(17) 0.0230(11) Uani 1 1 d . . .
H36I H 0.8234 1.1891 0.5988 0.028 Uiso 1 1 calc R . .
H36J H 0.7547 1.1269 0.5722 0.028 Uiso 1 1 calc R . .
C37D C 0.8846(3) 1.1310(2) 0.55489(18) 0.0256(11) Uani 1 1 d . . .
H37I H 0.8839 1.0963 0.5694 0.031 Uiso 1 1 calc R . .
H37J H 0.9418 1.1611 0.5657 0.031 Uiso 1 1 calc R . .
C38D C 0.8704(3) 1.1108(2) 0.49852(17) 0.0181(10) Uani 1 1 d . . .
H38E H 0.8527 1.0661 0.4884 0.022 Uiso 1 1 calc R . .
C39D C 0.9559(3) 1.1351(2) 0.47902(16) 0.0202(11) Uani 1 1 d . . .
C40D C 1.1005(3) 1.1233(2) 0.46722(19) 0.0264(11) Uani 1 1 d . . .
H40I H 1.1302 1.1638 0.4863 0.032 Uiso 1 1 calc R . .
H40J H 1.0936 1.1251 0.4331 0.032 Uiso 1 1 calc R . .
C41D C 1.1544(3) 1.0802(2) 0.47362(16) 0.0179(10) Uani 1 1 d . . .
C42D C 1.1986(4) 1.0837(2) 0.51766(19) 0.0326(13) Uani 1 1 d . . .
H42E H 1.1941 1.1136 0.5446 0.039 Uiso 1 1 calc R . .
C43D C 1.2492(4) 1.0441(3) 0.5226(2) 0.0393(15) Uani 1 1 d . . .
H43E H 1.2792 1.0468 0.5530 0.047 Uiso 1 1 calc R . .
C44D C 1.2565(3) 1.0011(3) 0.4843(2) 0.0342(13) Uani 1 1 d . . .
H44E H 1.2912 0.9739 0.4882 0.041 Uiso 1 1 calc R . .
C45D C 1.2146(4) 0.9966(3) 0.4403(2) 0.0402(15) Uani 1 1 d . . .
H45E H 1.2210 0.9670 0.4137 0.048 Uiso 1 1 calc R . .
C46D C 1.1617(3) 1.0361(2) 0.43463(17) 0.0260(12) Uani 1 1 d . . .
H46E H 1.1312 1.0327 0.4043 0.031 Uiso 1 1 calc R . .
O1E O 0.3241(2) 0.50344(16) 0.56745(12) 0.0278(8) Uani 1 1 d . . .
O2E O 0.4115(2) 0.56510(14) 0.52760(11) 0.0206(7) Uani 1 1 d . . .
O3E O 0.6654(2) 0.60427(13) 0.51736(11) 0.0190(7) Uani 1 1 d . . .
O4E O 0.6107(2) 0.54070(14) 0.39577(11) 0.0219(7) Uani 1 1 d . . .
O5E O 0.5620(2) 0.67277(15) 0.37580(12) 0.0232(8) Uani 1 1 d . . .
O6E O 0.8545(2) 0.71845(15) 0.38173(12) 0.0230(7) Uani 1 1 d . . .
O7E O 0.8071(2) 0.67507(15) 0.25882(12) 0.0227(7) Uani 1 1 d . . .
O8E O 0.7834(2) 0.83478(14) 0.26139(12) 0.0234(8) Uani 1 1 d . . .
O9E O 1.1040(2) 0.90579(14) 0.33252(12) 0.0229(7) Uani 1 1 d . . .
O10E O 1.1357(2) 0.81848(15) 0.33489(13) 0.0246(8) Uani 1 1 d . . .
N1E N 0.4582(3) 0.55455(17) 0.60052(14) 0.0198(9) Uani 1 1 d . . .
H1EA H 0.4455 0.5344 0.6229 0.024 Uiso 1 1 calc R . .
N2E N 0.5834(3) 0.50950(16) 0.51103(13) 0.0154(8) Uani 1 1 d . . .
H2EA H 0.5499 0.4848 0.5258 0.019 Uiso 1 1 calc R . .
N3E N 0.5030(2) 0.55908(17) 0.44212(13) 0.0161(8) Uani 1 1 d . . .
H3EA H 0.4755 0.5523 0.4671 0.019 Uiso 1 1 calc R . .
N4E N 0.6157(3) 0.67005(16) 0.45030(13) 0.0176(8) Uani 1 1 d . . .
H4EA H 0.6030 0.6534 0.4747 0.021 Uiso 1 1 calc R . .
N5E N 0.7470(3) 0.63226(17) 0.36669(14) 0.0217(9) Uani 1 1 d . . .
H5EA H 0.7051 0.6091 0.3785 0.026 Uiso 1 1 calc R . .
N6E N 0.7022(3) 0.70097(16) 0.30453(14) 0.0172(8) Uani 1 1 d . . .
H6EA H 0.6710 0.6939 0.3283 0.021 Uiso 1 1 calc R . .
N7E N 0.8372(3) 0.80342(18) 0.32354(14) 0.0199(9) Uani 1 1 d . . .
H7EA H 0.8281 0.7759 0.3405 0.024 Uiso 1 1 calc R . .
C1E C 0.2641(4) 0.4577(3) 0.4843(2) 0.0472(16) Uani 1 1 d . . .
H1EB H 0.3045 0.4866 0.4703 0.071 Uiso 1 1 calc R . .
H1EC H 0.2087 0.4409 0.4631 0.071 Uiso 1 1 calc R . .
H1ED H 0.2918 0.4255 0.4882 0.071 Uiso 1 1 calc R . .
C2E C 0.2136(4) 0.5440(3) 0.5320(2) 0.0444(15) Uani 1 1 d . . .
H2EB H 0.2009 0.5611 0.5642 0.067 Uiso 1 1 calc R . .
H2EC H 0.1596 0.5338 0.5097 0.067 Uiso 1 1 calc R . .
H2ED H 0.2598 0.5732 0.5217 0.067 Uiso 1 1 calc R . .
C3E C 0.1787(4) 0.4462(3) 0.5542(2) 0.0542(19) Uani 1 1 d . . .
H3EB H 0.1663 0.4675 0.5852 0.081 Uiso 1 1 calc R . .
H3EC H 0.2036 0.4130 0.5588 0.081 Uiso 1 1 calc R . .
H3ED H 0.1235 0.4305 0.5327 0.081 Uiso 1 1 calc R . .
C4E C 0.2446(4) 0.4889(3) 0.5326(2) 0.0393(14) Uani 1 1 d . . .
C5E C 0.3990(3) 0.5429(2) 0.56217(17) 0.0200(11) Uani 1 1 d . . .
C6E C 0.5425(3) 0.59898(19) 0.60687(16) 0.0151(9) Uani 1 1 d . . .
H6EB H 0.5356 0.6307 0.5896 0.018 Uiso 1 1 calc R . .
C7E C 0.5699(3) 0.6281(2) 0.65983(17) 0.0202(10) Uani 1 1 d . . .
H7EB H 0.5489 0.5991 0.6798 0.024 Uiso 1 1 calc R . .
H7EC H 0.5442 0.6629 0.6695 0.024 Uiso 1 1 calc R . .
C8E C 0.6712(4) 0.6482(2) 0.66607(18) 0.0282(12) Uani 1 1 d . . .
H8EA H 0.6914 0.6924 0.6758 0.034 Uiso 1 1 calc R . .
H8EB H 0.6959 0.6310 0.6908 0.034 Uiso 1 1 calc R . .
C9E C 0.7007(3) 0.6255(2) 0.61760(17) 0.0264(11) Uani 1 1 d . . .
H9EA H 0.7538 0.6100 0.6216 0.032 Uiso 1 1 calc R . .
H9EB H 0.7154 0.6581 0.6003 0.032 Uiso 1 1 calc R . .
C10E C 0.6229(3) 0.5753(2) 0.58996(16) 0.0182(10) Uani 1 1 d . . .
H10F H 0.6223 0.5376 0.6007 0.022 Uiso 1 1 calc R . .
C11E C 0.6262(3) 0.5646(2) 0.53676(16) 0.0169(10) Uani 1 1 d . . .
C12E C 0.5897(3) 0.4886(2) 0.45984(16) 0.0160(10) Uani 1 1 d . . .
C13E C 0.5195(3) 0.42958(19) 0.44263(16) 0.0190(10) Uani 1 1 d . . .
H13P H 0.4608 0.4361 0.4482 0.029 Uiso 1 1 calc R . .
H13Q H 0.5315 0.4004 0.4603 0.029 Uiso 1 1 calc R . .
H13R H 0.5213 0.4143 0.4084 0.029 Uiso 1 1 calc R . .
C14E C 0.6828(3) 0.4798(2) 0.45173(18) 0.0218(11) Uani 1 1 d . . .
H14P H 0.6960 0.4515 0.4700 0.033 Uiso 1 1 calc R . .
H14Q H 0.7267 0.5183 0.4624 0.033 Uiso 1 1 calc R . .
H14R H 0.6852 0.4640 0.4176 0.033 Uiso 1 1 calc R . .
C15E C 0.5698(3) 0.53226(19) 0.43011(16) 0.0178(10) Uani 1 1 d . . .
C16E C 0.4757(3) 0.5991(2) 0.41425(17) 0.0205(10) Uani 1 1 d . . .
C17E C 0.4094(3) 0.6283(2) 0.44133(19) 0.0280(12) Uani 1 1 d . . .
H17P H 0.3572 0.5972 0.4441 0.042 Uiso 1 1 calc R . .
H17Q H 0.3914 0.6559 0.4238 0.042 Uiso 1 1 calc R . .
H17R H 0.4372 0.6504 0.4734 0.042 Uiso 1 1 calc R . .
C18E C 0.4342(4) 0.5644(3) 0.36493(18) 0.0306(12) Uani 1 1 d . . .
H18P H 0.3837 0.5320 0.3677 0.046 Uiso 1 1 calc R . .
H18Q H 0.4782 0.5474 0.3476 0.046 Uiso 1 1 calc R . .
H18R H 0.4136 0.5912 0.3475 0.046 Uiso 1 1 calc R . .
C19E C 0.5573(3) 0.6505(2) 0.41094(17) 0.0192(10) Uani 1 1 d . . .
C20E C 0.6974(3) 0.7158(2) 0.45629(16) 0.0205(11) Uani 1 1 d . . .
H20F H 0.6932 0.7423 0.4336 0.025 Uiso 1 1 calc R . .
C21E C 0.7173(3) 0.7538(2) 0.50765(17) 0.0246(11) Uani 1 1 d . . .
H21K H 0.7043 0.7284 0.5311 0.029 Uiso 1 1 calc R . .
H21L H 0.6817 0.7839 0.5128 0.029 Uiso 1 1 calc R . .
C22E C 0.8166(4) 0.7842(2) 0.51222(19) 0.0291(12) Uani 1 1 d . . .
H22K H 0.8423 0.7959 0.5461 0.035 Uiso 1 1 calc R . .
H22L H 0.8272 0.8202 0.4986 0.035 Uiso 1 1 calc R . .
C23E C 0.8564(4) 0.7358(2) 0.48326(18) 0.0294(12) Uani 1 1 d . . .
H23K H 0.9034 0.7541 0.4652 0.035 Uiso 1 1 calc R . .
H23L H 0.8827 0.7153 0.5050 0.035 Uiso 1 1 calc R . .
C24E C 0.7808(3) 0.6908(2) 0.44860(16) 0.0207(10) Uani 1 1 d . . .
H24F H 0.7701 0.6513 0.4578 0.025 Uiso 1 1 calc R . .
C25E C 0.7989(3) 0.6820(2) 0.39633(17) 0.0208(11) Uani 1 1 d . . .
C26E C 0.7578(4) 0.6154(2) 0.31558(17) 0.0243(11) Uani 1 1 d . . .
C27E C 0.6774(4) 0.5643(2) 0.29207(19) 0.0303(12) Uani 1 1 d . . .
H27P H 0.6755 0.5301 0.3068 0.045 Uiso 1 1 calc R . .
H27Q H 0.6825 0.5522 0.2578 0.045 Uiso 1 1 calc R . .
H27R H 0.6230 0.5778 0.2966 0.045 Uiso 1 1 calc R . .
C28E C 0.8442(4) 0.5958(2) 0.31003(19) 0.0312(13) Uani 1 1 d . . .
H28P H 0.8944 0.6292 0.3255 0.047 Uiso 1 1 calc R . .
H28Q H 0.8510 0.5838 0.2759 0.047 Uiso 1 1 calc R . .
H28R H 0.8426 0.5619 0.3251 0.047 Uiso 1 1 calc R . .
C29E C 0.7586(3) 0.6670(2) 0.29047(16) 0.0193(10) Uani 1 1 d . . .
C30E C 0.6903(3) 0.7497(2) 0.28157(17) 0.0189(10) Uani 1 1 d . . .
C31E C 0.6218(3) 0.7780(2) 0.3084(2) 0.0271(12) Uani 1 1 d . . .
H31P H 0.5659 0.7475 0.3057 0.041 Uiso 1 1 calc R . .
H31Q H 0.6116 0.8106 0.2943 0.041 Uiso 1 1 calc R . .
H31R H 0.6445 0.7937 0.3422 0.041 Uiso 1 1 calc R . .
C32E C 0.6562(3) 0.7256(2) 0.22883(17) 0.0247(11) Uani 1 1 d . . .
H32P H 0.6012 0.6941 0.2256 0.037 Uiso 1 1 calc R . .
H32Q H 0.7009 0.7089 0.2119 0.037 Uiso 1 1 calc R . .
H32R H 0.6446 0.7581 0.2150 0.037 Uiso 1 1 calc R . .
C33E C 0.7764(3) 0.7990(2) 0.28753(16) 0.0162(10) Uani 1 1 d . . .
C34E C 0.9186(3) 0.8520(2) 0.33603(17) 0.0218(11) Uani 1 1 d . . .
H34F H 0.9346 0.8693 0.3078 0.026 Uiso 1 1 calc R . .
C35E C 0.9076(3) 0.9003(2) 0.37805(17) 0.0206(10) Uani 1 1 d . . .
H35K H 0.8476 0.9075 0.3754 0.025 Uiso 1 1 calc R . .
H35L H 0.9525 0.9384 0.3803 0.025 Uiso 1 1 calc R . .
C36E C 0.9219(3) 0.8730(2) 0.42112(17) 0.0215(11) Uani 1 1 d . . .
H36K H 0.9348 0.9040 0.4514 0.026 Uiso 1 1 calc R . .
H36L H 0.8692 0.8413 0.4234 0.026 Uiso 1 1 calc R . .
C37E C 1.0019(3) 0.8472(2) 0.41039(18) 0.0259(11) Uani 1 1 d . . .
H37K H 0.9997 0.8123 0.4249 0.031 Uiso 1 1 calc R . .
H37L H 1.0580 0.8777 0.4230 0.031 Uiso 1 1 calc R . .
C38E C 0.9943(3) 0.8280(2) 0.35462(17) 0.0203(10) Uani 1 1 d . . .
H38F H 0.9801 0.7834 0.3439 0.024 Uiso 1 1 calc R . .
C39E C 1.0817(3) 0.8559(2) 0.33870(16) 0.0197(10) Uani 1 1 d . . .
C40E C 1.2270(3) 0.8438(2) 0.32537(19) 0.0252(11) Uani 1 1 d . . .
H40K H 1.2526 0.8826 0.3481 0.030 Uiso 1 1 calc R . .
H40L H 1.2274 0.8504 0.2924 0.030 Uiso 1 1 calc R . .
C41E C 1.2798(3) 0.7999(2) 0.33131(18) 0.0223(11) Uani 1 1 d . . .
C42E C 1.3012(3) 0.7929(2) 0.37734(19) 0.0285(12) Uani 1 1 d . . .
H42F H 1.2805 0.8147 0.4042 0.034 Uiso 1 1 calc R . .
C43E C 1.3528(3) 0.7541(2) 0.38349(19) 0.0288(12) Uani 1 1 d . . .
H43F H 1.3676 0.7494 0.4147 0.035 Uiso 1 1 calc R . .
C44E C 1.3832(3) 0.7217(2) 0.34419(19) 0.0265(12) Uani 1 1 d . . .
H44F H 1.4195 0.6956 0.3486 0.032 Uiso 1 1 calc R . .
C45E C 1.3601(3) 0.7281(2) 0.29906(19) 0.0264(12) Uani 1 1 d . . .
H45F H 1.3798 0.7060 0.2721 0.032 Uiso 1 1 calc R . .
C46E C 1.3080(3) 0.7668(2) 0.29278(18) 0.0238(11) Uani 1 1 d . . .
H46F H 1.2916 0.7704 0.2614 0.029 Uiso 1 1 calc R . .
O1F O 0.4843(2) 0.23212(15) 0.43586(12) 0.0249(8) Uani 1 1 d . . .
O2F O 0.5699(2) 0.28385(15) 0.38900(11) 0.0217(7) Uani 1 1 d . . .
O3F O 0.8232(2) 0.31468(14) 0.37506(11) 0.0180(7) Uani 1 1 d . . .
O4F O 0.7651(2) 0.26196(14) 0.25591(11) 0.0220(7) Uani 1 1 d . . .
O5F O 0.7345(2) 0.40265(15) 0.24445(11) 0.0220(7) Uani 1 1 d . . .
O6F O 1.0191(2) 0.43596(14) 0.24726(11) 0.0191(7) Uani 1 1 d . . .
O7F O 0.9664(2) 0.40004(15) 0.12426(11) 0.0221(7) Uani 1 1 d . . .
O8F O 0.9462(2) 0.56537(15) 0.13681(12) 0.0272(8) Uani 1 1 d . . .
O9F O 1.2599(2) 0.61903(16) 0.20007(13) 0.0303(8) Uani 1 1 d . . .
O10F O 1.2969(3) 0.55284(18) 0.23845(17) 0.0422(10) Uani 1 1 d . . .
N1F N 0.6196(3) 0.28443(18) 0.46455(14) 0.0205(9) Uani 1 1 d . . .
H1FA H 0.6058 0.2719 0.4907 0.025 Uiso 1 1 calc R . .
N2F N 0.7318(2) 0.22340(16) 0.36802(13) 0.0139(8) Uani 1 1 d . . .
H2FA H 0.6969 0.1992 0.3826 0.017 Uiso 1 1 calc R . .
N3F N 0.6601(2) 0.28265(17) 0.30331(13) 0.0172(8) Uani 1 1 d . . .
H3FA H 0.6296 0.2743 0.3270 0.021 Uiso 1 1 calc R . .
N4F N 0.7837(3) 0.39119(16) 0.31729(13) 0.0167(8) Uani 1 1 d . . .
H4FA H 0.7689 0.3728 0.3405 0.020 Uiso 1 1 calc R . .
N5F N 0.9093(2) 0.35073(16) 0.23014(13) 0.0147(8) Uani 1 1 d . . .
H5FA H 0.8674 0.3267 0.2413 0.018 Uiso 1 1 calc R . .
N6F N 0.8629(3) 0.42519(17) 0.17173(13) 0.0165(8) Uani 1 1 d . . .
H6FA H 0.8321 0.4171 0.1954 0.020 Uiso 1 1 calc R . .
N7F N 0.9980(3) 0.52825(17) 0.19617(14) 0.0197(9) Uani 1 1 d . . .
H7FA H 0.9897 0.4983 0.2107 0.024 Uiso 1 1 calc R . .
C1F C 0.3382(3) 0.1742(2) 0.42586(19) 0.0280(12) Uani 1 1 d . . .
H1FB H 0.3593 0.1394 0.4303 0.042 Uiso 1 1 calc R . .
H1FC H 0.2809 0.1605 0.4061 0.042 Uiso 1 1 calc R . .
H1FD H 0.3314 0.1980 0.4571 0.042 Uiso 1 1 calc R . .
C2F C 0.3738(4) 0.2668(3) 0.3935(2) 0.0330(13) Uani 1 1 d . . .
H2FB H 0.4174 0.2907 0.3773 0.050 Uiso 1 1 calc R . .
H2FC H 0.3675 0.2911 0.4246 0.050 Uiso 1 1 calc R . .
H2FD H 0.3164 0.2535 0.3738 0.050 Uiso 1 1 calc R . .
C3F C 0.4235(4) 0.1757(3) 0.3542(2) 0.0368(13) Uani 1 1 d . . .
H3FB H 0.4663 0.2015 0.3389 0.055 Uiso 1 1 calc R . .
H3FC H 0.3682 0.1590 0.3329 0.055 Uiso 1 1 calc R . .
H3FD H 0.4480 0.1431 0.3607 0.055 Uiso 1 1 calc R . .
C4F C 0.4051(3) 0.2124(2) 0.40102(18) 0.0259(11) Uani 1 1 d . . .
C5F C 0.5589(3) 0.2683(2) 0.42603(16) 0.0175(10) Uani 1 1 d . . .
C6F C 0.7080(3) 0.3223(2) 0.46384(16) 0.0170(10) Uani 1 1 d . . .
H6FB H 0.7033 0.3490 0.4415 0.020 Uiso 1 1 calc R . .
C7F C 0.7482(3) 0.3616(2) 0.51283(17) 0.0253(11) Uani 1 1 d . . .
H7FB H 0.7200 0.3952 0.5221 0.030 Uiso 1 1 calc R . .
H7FC H 0.7436 0.3382 0.5379 0.030 Uiso 1 1 calc R . .
C8F C 0.8442(3) 0.3835(2) 0.50328(18) 0.0261(11) Uani 1 1 d . . .
H8FA H 0.8836 0.3999 0.5337 0.031 Uiso 1 1 calc R . .
H8FB H 0.8500 0.4149 0.4846 0.031 Uiso 1 1 calc R . .
C9F C 0.8671(3) 0.3275(2) 0.47450(17) 0.0239(11) Uani 1 1 d . . .
H9FA H 0.8929 0.3067 0.4961 0.029 Uiso 1 1 calc R . .
H9FB H 0.9102 0.3383 0.4517 0.029 Uiso 1 1 calc R . .
C10F C 0.7777(3) 0.2870(2) 0.44719(16) 0.0186(10) Uani 1 1 d . . .
H10G H 0.7640 0.2480 0.4572 0.022 Uiso 1 1 calc R . .
C11F C 0.7799(3) 0.2759(2) 0.39385(16) 0.0167(10) Uani 1 1 d . . .
C12F C 0.7345(3) 0.2041(2) 0.31602(16) 0.0197(10) Uani 1 1 d . . .
C13F C 0.6579(4) 0.1489(2) 0.29796(18) 0.0285(12) Uani 1 1 d . . .
H13S H 0.6017 0.1593 0.3042 0.043 Uiso 1 1 calc R . .
H13T H 0.6647 0.1176 0.3146 0.043 Uiso 1 1 calc R . .
H13U H 0.6582 0.1342 0.2635 0.043 Uiso 1 1 calc R . .
C14F C 0.8234(4) 0.1890(2) 0.3064(2) 0.0289(12) Uani 1 1 d . . .
H14S H 0.8307 0.1575 0.3227 0.043 Uiso 1 1 calc R . .
H14T H 0.8720 0.2248 0.3185 0.043 Uiso 1 1 calc R . .
H14U H 0.8244 0.1750 0.2719 0.043 Uiso 1 1 calc R . .
C15F C 0.7230(3) 0.2530(2) 0.29011(16) 0.0185(10) Uani 1 1 d . . .
C16F C 0.6413(3) 0.3283(2) 0.27920(17) 0.0209(10) Uani 1 1 d . . .
C17F C 0.5789(3) 0.3597(2) 0.30824(19) 0.0272(11) Uani 1 1 d . . .
H17S H 0.5243 0.3301 0.3103 0.041 Uiso 1 1 calc R . .
H17T H 0.5643 0.3898 0.2924 0.041 Uiso 1 1 calc R . .
H17U H 0.6082 0.3792 0.3405 0.041 Uiso 1 1 calc R . .
C18F C 0.5971(4) 0.2999(3) 0.22804(18) 0.0312(12) Uani 1 1 d . . .
H18S H 0.5440 0.2684 0.2288 0.047 Uiso 1 1 calc R . .
H18T H 0.6388 0.2826 0.2089 0.047 Uiso 1 1 calc R . .
H18U H 0.5804 0.3307 0.2138 0.047 Uiso 1 1 calc R . .
C19F C 0.7264(3) 0.3771(2) 0.27756(16) 0.0190(10) Uani 1 1 d . . .
C20F C 0.8686(3) 0.4350(2) 0.32417(16) 0.0194(10) Uani 1 1 d . . .
H20G H 0.8670 0.4636 0.3030 0.023 Uiso 1 1 calc R . .
C21F C 0.8924(4) 0.4704(2) 0.37726(18) 0.0260(11) Uani 1 1 d . . .
H21M H 0.9006 0.5139 0.3795 0.031 Uiso 1 1 calc R . .
H21N H 0.8448 0.4569 0.3969 0.031 Uiso 1 1 calc R . .
C22F C 0.9784(4) 0.4573(3) 0.39401(19) 0.0349(13) Uani 1 1 d . . .
H22M H 1.0157 0.4921 0.4177 0.042 Uiso 1 1 calc R . .
H22N H 0.9663 0.4221 0.4087 0.042 Uiso 1 1 calc R . .
C23F C 1.0235(3) 0.4447(2) 0.34903(17) 0.0245(11) Uani 1 1 d . . .
H23M H 1.0703 0.4237 0.3535 0.029 Uiso 1 1 calc R . .
H23N H 1.0496 0.4820 0.3388 0.029 Uiso 1 1 calc R . .
C24F C 0.9470(3) 0.4048(2) 0.31335(16) 0.0156(9) Uani 1 1 d . . .
H24G H 0.9316 0.3641 0.3205 0.019 Uiso 1 1 calc R . .
C25F C 0.9630(3) 0.3986(2) 0.26094(16) 0.0158(10) Uani 1 1 d . . .
C26F C 0.9185(3) 0.3375(2) 0.17913(16) 0.0172(10) Uani 1 1 d . . .
C27F C 0.8359(3) 0.2874(2) 0.15421(17) 0.0244(11) Uani 1 1 d . . .
H27S H 0.8327 0.2520 0.1675 0.037 Uiso 1 1 calc R . .
H27T H 0.8406 0.2771 0.1198 0.037 Uiso 1 1 calc R . .
H27U H 0.7822 0.3017 0.1597 0.037 Uiso 1 1 calc R . .
C28F C 1.0027(3) 0.3162(2) 0.16991(18) 0.0232(11) Uani 1 1 d . . .
H28S H 1.0546 0.3481 0.1855 0.035 Uiso 1 1 calc R . .
H28T H 1.0067 0.3062 0.1354 0.035 Uiso 1 1 calc R . .
H28U H 1.0007 0.2807 0.1829 0.035 Uiso 1 1 calc R . .
C29F C 0.9186(3) 0.3907(2) 0.15583(16) 0.0177(10) Uani 1 1 d . . .
C30F C 0.8520(3) 0.4755(2) 0.15112(16) 0.0179(10) Uani 1 1 d . . .
C31F C 0.7816(3) 0.5016(2) 0.17738(19) 0.0263(11) Uani 1 1 d . . .
H31S H 0.8010 0.5141 0.2118 0.040 Uiso 1 1 calc R . .
H31T H 0.7252 0.4710 0.1718 0.040 Uiso 1 1 calc R . .
H31U H 0.7737 0.5362 0.1653 0.040 Uiso 1 1 calc R . .
C32F C 0.8220(4) 0.4554(2) 0.09759(17) 0.0277(12) Uani 1 1 d . . .
H32S H 0.8673 0.4391 0.0810 0.042 Uiso 1 1 calc R . .
H32T H 0.8134 0.4897 0.0853 0.042 Uiso 1 1 calc R . .
H32U H 0.7660 0.4245 0.0921 0.042 Uiso 1 1 calc R . .
C33F C 0.9386(3) 0.5265(2) 0.16031(17) 0.0210(11) Uani 1 1 d . . .
C34F C 1.0766(3) 0.5782(2) 0.21228(17) 0.0239(11) Uani 1 1 d . . .
H34G H 1.0983 0.5954 0.1847 0.029 Uiso 1 1 calc R . .
C35F C 1.0560(4) 0.6263(2) 0.25120(18) 0.0277(12) Uani 1 1 d . . .
H35M H 0.9951 0.6306 0.2448 0.033 Uiso 1 1 calc R . .
H35N H 1.0986 0.6655 0.2539 0.033 Uiso 1 1 calc R . .
C36F C 1.0658(4) 0.6027(2) 0.29639(18) 0.0281(12) Uani 1 1 d . . .
H36M H 1.0720 0.6348 0.3256 0.034 Uiso 1 1 calc R . .
H36N H 1.0144 0.5694 0.2974 0.034 Uiso 1 1 calc R . .
C37F C 1.1506(4) 0.5813(3) 0.2912(2) 0.0351(13) Uani 1 1 d . . .
H37M H 1.1507 0.5491 0.3086 0.042 Uiso 1 1 calc R . .
H37N H 1.2036 0.6147 0.3037 0.042 Uiso 1 1 calc R . .
C38F C 1.1493(3) 0.5574(2) 0.23649(18) 0.0239(11) Uani 1 1 d . . .
H38G H 1.1341 0.5126 0.2290 0.029 Uiso 1 1 calc R . .
C39F C 1.2406(4) 0.5806(2) 0.22181(18) 0.0257(11) Uani 1 1 d . . .
C40F C 1.3888(4) 0.5696(3) 0.2284(2) 0.0378(14) Uani 1 1 d . . .
H40M H 1.4271 0.5936 0.2577 0.045 Uiso 1 1 calc R . .
H40N H 1.3942 0.5938 0.2038 0.045 Uiso 1 1 calc R . .
C41F C 1.4164(3) 0.5124(2) 0.2105(2) 0.0309(12) Uani 1 1 d . . .
C42F C 1.4100(4) 0.4693(2) 0.2377(2) 0.0356(13) Uani 1 1 d . . .
H42G H 1.3882 0.4757 0.2681 0.043 Uiso 1 1 calc R . .
C43F C 1.4353(4) 0.4170(3) 0.2203(2) 0.0454(15) Uani 1 1 d . . .
H43G H 1.4308 0.3877 0.2389 0.055 Uiso 1 1 calc R . .
C44F C 1.4667(4) 0.4070(3) 0.1768(2) 0.0416(15) Uani 1 1 d . . .
H44G H 1.4838 0.3709 0.1653 0.050 Uiso 1 1 calc R . .
C45F C 1.4736(4) 0.4484(3) 0.1498(2) 0.0450(16) Uani 1 1 d . . .
H45G H 1.4966 0.4417 0.1197 0.054 Uiso 1 1 calc R . .
C46F C 1.4472(4) 0.5004(3) 0.1662(2) 0.0409(15) Uani 1 1 d . . .
H46G H 1.4502 0.5285 0.1466 0.049 Uiso 1 1 calc R . .
C1S C 0.6439(3) 0.1232(2) 0.83954(18) 0.0260(11) Uani 1 1 d . . .
H1SA H 0.6138 0.0909 0.8552 0.031 Uiso 1 1 calc R . .
Cl1 Cl 0.74722(10) 0.15744(8) 0.87271(6) 0.0537(4) Uani 1 1 d . . .
Cl2 Cl 0.57556(12) 0.17209(8) 0.84076(6) 0.0537(4) Uani 1 1 d . . .
Cl3 Cl 0.65506(12) 0.08824(10) 0.78091(6) 0.0617(5) Uani 1 1 d . . .
C2S C 0.8284(8) 0.2644(4) 0.7204(4) 0.102(4) Uani 1 1 d . . .
H2SA H 0.8041 0.2922 0.7045 0.122 Uiso 1 1 calc R . .
Cl4 Cl 0.85857(14) 0.29757(11) 0.78534(8) 0.0782(6) Uani 1 1 d . . .
Cl5 Cl 0.75449(15) 0.19930(9) 0.71295(9) 0.0846(7) Uani 1 1 d . . .
Cl6 Cl 0.9326(2) 0.25618(12) 0.69870(10) 0.0999(8) Uani 1 1 d . . .
C3S C 0.5050(4) 0.3946(3) 0.99268(19) 0.0323(13) Uani 1 1 d . . .
H3SA H 0.4593 0.3681 1.0070 0.039 Uiso 1 1 calc R . .
Cl7 Cl 0.52261(10) 0.35312(7) 0.93672(5) 0.0404(3) Uani 1 1 d . . .
Cl8 Cl 0.46623(11) 0.45624(8) 0.98578(6) 0.0516(4) Uani 1 1 d . . .
Cl9 Cl 0.60430(9) 0.41737(7) 1.03167(5) 0.0385(3) Uani 1 1 d . . .
C4S C 0.8239(4) 0.8386(2) 0.6996(2) 0.0308(12) Uani 1 1 d . . .
H4SA H 0.7767 0.8183 0.7171 0.037 Uiso 1 1 calc R . .
Cl10 Cl 0.92071(10) 0.87068(7) 0.73999(5) 0.0397(3) Uani 1 1 d . . .
Cl11 Cl 0.84333(10) 0.78482(7) 0.65217(5) 0.0439(4) Uani 1 1 d . . .
Cl12 Cl 0.78707(14) 0.89453(8) 0.67924(8) 0.0730(6) Uani 1 1 d . . .
C5S C 0.0369(5) 0.9615(3) 0.5570(3) 0.0551(18) Uani 1 1 d . . .
H5SA H 0.0734 0.9838 0.5358 0.066 Uiso 1 1 calc R . .
Cl13 Cl 0.0841(2) 0.99211(12) 0.61715(9) 0.1062(9) Uani 1 1 d . . .
Cl14 Cl -0.07166(11) 0.97009(8) 0.54995(6) 0.0521(4) Uani 1 1 d . . .
Cl15 Cl 0.04115(12) 0.88678(8) 0.54148(6) 0.0578(4) Uani 1 1 d . . .
C6S C 0.8738(4) 0.6007(2) 0.53893(19) 0.0287(12) Uani 1 1 d . . .
H6SA H 0.8144 0.6079 0.5315 0.034 Uiso 1 1 calc R . .
Cl16 Cl 0.93690(10) 0.66318(7) 0.58079(5) 0.0431(4) Uani 1 1 d . . .
Cl17 Cl 0.85773(11) 0.53679(6) 0.56282(5) 0.0408(3) Uani 1 1 d . . .
Cl18 Cl 0.92359(11) 0.58961(7) 0.48547(5) 0.0472(4) Uani 1 1 d . . .
C7S C 0.1519(3) 0.67906(15) 0.44580(13) 0.0760(4) Uiso 1 1 d D . .
H7SA H 0.2056 0.7010 0.4334 0.091 Uiso 0.50 1 calc PR A 1
H7SB H 0.1996 0.6982 0.4279 0.091 Uiso 0.50 1 calc PR A 2
Cl19 Cl 0.1605(3) 0.6985(2) 0.50786(13) 0.0760(4) Uiso 0.50 1 d PD B 1
Cl20 Cl 0.1292(3) 0.60272(14) 0.4216(2) 0.0760(4) Uiso 0.50 1 d PD B 1
Cl21 Cl 0.0559(2) 0.6948(2) 0.42320(18) 0.0760(4) Uiso 0.50 1 d PD B 1
Cl1A Cl 0.2193(3) 0.6944(2) 0.49898(13) 0.0760(4) Uiso 0.50 1 d PD B 2
Cl2A Cl 0.1523(3) 0.60673(13) 0.4187(2) 0.0760(4) Uiso 0.50 1 d PD B 2
Cl3A Cl 0.0764(3) 0.71590(19) 0.42977(19) 0.0760(4) Uiso 0.50 1 d PD B 2
C8S C 0.3537(4) 0.6928(2) 0.13600(19) 0.0298(12) Uani 1 1 d U . .
H8SA H 0.3098 0.6691 0.1533 0.036 Uiso 1 1 calc R . .
Cl22 Cl 0.45367(9) 0.72128(7) 0.17300(5) 0.0409(3) Uani 1 1 d . . .
Cl23 Cl 0.31123(10) 0.75102(7) 0.12278(6) 0.0480(4) Uani 1 1 d . . .
Cl24 Cl 0.36875(11) 0.64484(8) 0.08303(6) 0.0522(4) Uani 1 1 d . . .
C9S C 0.5780(4) 0.8288(3) 0.0362(2) 0.0413(14) Uani 1 1 d . . .
H9SA H 0.6237 0.8651 0.0540 0.050 Uiso 1 1 calc R . .
Cl25 Cl 0.52334(11) 0.79312(7) 0.07793(6) 0.0471(4) Uani 1 1 d . . .
Cl26 Cl 0.63143(11) 0.78193(9) 0.00029(6) 0.0548(4) Uani 1 1 d . . .
Cl27 Cl 0.50141(11) 0.85221(8) 0.00161(6) 0.0489(4) Uani 1 1 d . . .
C10S C 0.2489(4) 0.3398(3) 0.3108(2) 0.0399(14) Uani 1 1 d . . .
H10H H 0.2098 0.3161 0.3302 0.048 Uiso 1 1 calc R . .
Cl28 Cl 0.33037(14) 0.39508(8) 0.34994(7) 0.0651(5) Uani 1 1 d . . .
Cl29 Cl 0.18300(11) 0.37233(9) 0.27812(6) 0.0563(5) Uani 1 1 d . . .
Cl30 Cl 0.29797(10) 0.29079(7) 0.27236(5) 0.0445(4) Uani 1 1 d . . .
C11S C 0.0811(4) 0.2607(3) 0.4063(2) 0.0355(13) Uani 1 1 d . . .
H11A H 0.0274 0.2404 0.4196 0.043 Uiso 1 1 calc R . .
Cl31 Cl 0.05757(15) 0.31938(10) 0.38466(9) 0.0803(7) Uani 1 1 d . . .
Cl32 Cl 0.10907(11) 0.20768(7) 0.36062(5) 0.0449(4) Uani 1 1 d . . .
Cl33 Cl 0.16961(12) 0.28811(7) 0.45278(6) 0.0517(4) Uani 1 1 d . . .
C12S C 0.3858(5) 0.1357(3) 0.1630(2) 0.0525(17) Uani 1 1 d . . .
H12A H 0.3799 0.1683 0.1467 0.063 Uiso 1 1 calc R . .
Cl34 Cl 0.37604(12) 0.16004(9) 0.22417(6) 0.0603(5) Uani 1 1 d . . .
Cl35 Cl 0.30190(13) 0.07246(12) 0.13738(7) 0.0816(7) Uani 1 1 d . . .
Cl36 Cl 0.49001(12) 0.12202(10) 0.15507(8) 0.0686(5) Uani 1 1 d . . .
C13S C 0.1984(4) 0.0128(2) 0.29134(18) 0.0384(14) Uani 1 1 d D . .
H13V H 0.1499 -0.0152 0.3028 0.046 Uiso 1 1 calc R . .
Cl37 Cl 0.1928(2) -0.01008(9) 0.22911(7) 0.0920(8) Uani 1 1 d D . .
Cl38 Cl 0.30133(11) 0.00990(7) 0.31860(7) 0.0544(4) Uani 1 1 d D . .
Cl39 Cl 0.18332(9) 0.08537(6) 0.30816(5) 0.0380(3) Uani 1 1 d D . .
C14S C 0.7014(5) 0.5176(3) 0.8571(3) 0.0488(4) Uiso 0.50 1 d PD . .
H14V H 0.6589 0.4950 0.8283 0.059 Uiso 0.50 1 calc PR . .
Cl40 Cl 0.7274(2) 0.58680(14) 0.84325(12) 0.0488(4) Uiso 0.50 1 d PD . .
Cl41 Cl 0.7829(2) 0.47931(14) 0.84834(12) 0.0488(4) Uiso 0.50 1 d PD . .
Cl42 Cl 0.6331(2) 0.50483(15) 0.90098(11) 0.0488(4) Uiso 0.50 1 d PD . .
O1W O 1.0426(14) 0.5797(9) 0.6007(7) 0.080(5) Uiso 0.30 1 d P . .

loop_
_atom_site_aniso_label
_atom_site_aniso_U_11
_atom_site_aniso_U_22
_atom_site_aniso_U_33
_atom_site_aniso_U_23
_atom_site_aniso_U_13
_atom_site_aniso_U_12
O1 0.0219(19) 0.032(2) 0.0269(19) 0.0097(16) 0.0074(15) -0.0007(16)
O2 0.0240(18) 0.0264(18) 0.0150(17) 0.0051(14) 0.0084(14) 0.0046(15)
O3 0.0314(19) 0.0164(17) 0.0192(17) 0.0081(14) 0.0056(15) 0.0019(15)
O4 0.0293(19) 0.0239(18) 0.0194(18) 0.0084(14) 0.0114(15) 0.0092(15)
O5 0.030(2) 0.0319(19) 0.0243(19) 0.0181(16) 0.0155(15) 0.0141(16)
O6 0.0258(19) 0.0224(18) 0.0252(18) 0.0107(15) 0.0032(15) 0.0067(16)
O7 0.034(2) 0.0271(19) 0.0230(18) 0.0136(15) 0.0173(16) 0.0108(16)
O8 0.0255(18) 0.0206(17) 0.0236(18) 0.0172(15) 0.0069(14) 0.0074(14)
O9 0.024(2) 0.038(2) 0.027(2) 0.0010(17) 0.0041(16) 0.0021(17)
O10 0.0185(19) 0.041(2) 0.038(2) -0.0005(18) 0.0027(16) 0.0113(17)
N1 0.028(2) 0.027(2) 0.018(2) 0.0117(18) 0.0076(18) 0.0043(19)
N2 0.030(2) 0.013(2) 0.022(2) 0.0018(17) 0.0118(18) 0.0039(18)
N3 0.029(2) 0.020(2) 0.017(2) 0.0092(17) 0.0082(18) 0.0046(18)
N4 0.029(2) 0.017(2) 0.024(2) 0.0126(17) 0.0106(19) 0.0037(18)
N5 0.028(2) 0.018(2) 0.022(2) 0.0128(18) 0.0122(18) 0.0059(18)
N6 0.020(2) 0.019(2) 0.023(2) 0.0131(17) 0.0114(17) 0.0059(17)
N7 0.020(2) 0.017(2) 0.018(2) 0.0091(16) 0.0043(17) 0.0043(16)
C1 0.030(3) 0.043(4) 0.046(4) 0.007(3) 0.003(3) -0.002(3)
C2 0.029(3) 0.041(3) 0.036(3) 0.009(3) 0.003(2) 0.005(3)
C3 0.028(3) 0.046(4) 0.043(4) 0.001(3) -0.001(3) -0.007(3)
C4 0.025(3) 0.036(3) 0.026(3) 0.009(2) 0.002(2) 0.000(2)
C5 0.019(3) 0.023(3) 0.018(3) 0.006(2) 0.006(2) 0.010(2)
C6 0.023(3) 0.019(2) 0.015(2) 0.0046(19) 0.007(2) 0.006(2)
C7 0.036(3) 0.023(3) 0.016(2) 0.007(2) 0.010(2) 0.007(2)
C8 0.035(3) 0.033(3) 0.032(3) 0.000(2) 0.002(2) 0.006(3)
C9 0.023(3) 0.036(3) 0.033(3) 0.016(2) 0.010(2) 0.008(2)
C10 0.027(3) 0.017(2) 0.021(3) 0.008(2) 0.006(2) 0.007(2)
C11 0.021(3) 0.025(3) 0.023(3) 0.014(2) 0.014(2) 0.011(2)
C12 0.031(3) 0.016(2) 0.017(2) 0.004(2) 0.005(2) 0.002(2)
C13 0.039(3) 0.022(3) 0.028(3) 0.005(2) 0.009(2) 0.000(2)
C14 0.040(3) 0.028(3) 0.024(3) 0.008(2) 0.014(2) 0.017(2)
C15 0.022(3) 0.021(3) 0.018(3) 0.002(2) 0.005(2) 0.003(2)
C16 0.022(3) 0.022(3) 0.026(3) 0.011(2) 0.008(2) 0.008(2)
C17 0.031(3) 0.040(3) 0.031(3) 0.025(2) 0.014(2) 0.019(3)
C18 0.036(3) 0.036(3) 0.027(3) 0.013(2) 0.000(2) 0.007(3)
C19 0.032(3) 0.022(3) 0.018(3) 0.008(2) 0.010(2) 0.016(2)
C20 0.034(3) 0.014(2) 0.020(3) 0.011(2) 0.011(2) 0.008(2)
C21 0.038(3) 0.025(3) 0.023(3) 0.009(2) 0.016(2) 0.009(2)
C22 0.048(4) 0.040(3) 0.018(3) 0.009(2) -0.001(2) -0.002(3)
C23 0.038(3) 0.063(4) 0.023(3) 0.022(3) 0.008(2) 0.019(3)
C24 0.025(3) 0.032(3) 0.023(3) 0.015(2) 0.011(2) 0.018(2)
C25 0.025(3) 0.022(3) 0.027(3) 0.016(2) 0.005(2) 0.011(2)
C26 0.029(3) 0.014(2) 0.025(3) 0.007(2) 0.011(2) 0.008(2)
C27 0.029(3) 0.029(3) 0.033(3) 0.008(2) 0.012(2) 0.002(2)
C28 0.031(3) 0.024(3) 0.030(3) 0.002(2) 0.006(2) 0.012(2)
C29 0.021(3) 0.017(2) 0.013(2) 0.0047(19) 0.006(2) 0.004(2)
C30 0.021(3) 0.016(2) 0.023(3) 0.011(2) 0.005(2) 0.006(2)
C31 0.017(3) 0.023(3) 0.034(3) 0.013(2) 0.010(2) 0.009(2)
C32 0.031(3) 0.034(3) 0.023(3) 0.015(2) -0.001(2) 0.004(2)
C33 0.019(2) 0.017(2) 0.017(2) 0.006(2) 0.011(2) 0.009(2)
C34 0.020(3) 0.023(3) 0.016(2) 0.003(2) 0.006(2) 0.001(2)
C35 0.032(3) 0.018(3) 0.024(3) 0.001(2) 0.006(2) 0.006(2)
C36 0.029(3) 0.034(3) 0.011(2) 0.007(2) 0.005(2) 0.015(2)
C37 0.027(3) 0.033(3) 0.021(3) 0.006(2) 0.005(2) 0.012(2)
C38 0.020(3) 0.029(3) 0.022(3) 0.002(2) 0.005(2) 0.011(2)
C39 0.018(3) 0.034(3) 0.015(2) -0.005(2) 0.002(2) 0.010(2)
C40 0.028(3) 0.053(4) 0.030(3) -0.004(3) -0.002(2) 0.011(3)
C41 0.012(2) 0.025(3) 0.029(3) 0.004(2) 0.000(2) 0.004(2)
C42 0.025(3) 0.035(3) 0.030(3) 0.011(2) 0.001(2) -0.007(2)
C43 0.022(3) 0.037(3) 0.058(4) 0.022(3) 0.012(3) 0.015(3)
C44 0.028(3) 0.026(3) 0.039(3) -0.004(2) 0.008(3) 0.000(2)
C45 0.031(3) 0.038(3) 0.031(3) 0.006(3) 0.006(2) 0.001(3)
C46 0.025(3) 0.036(3) 0.023(3) 0.008(2) 0.000(2) 0.005(2)
O1A 0.0184(18) 0.034(2) 0.0268(19) 0.0130(16) 0.0035(15) -0.0021(16)
O2A 0.0184(18) 0.035(2) 0.0176(18) 0.0099(15) 0.0065(14) 0.0033(15)
O3A 0.0188(17) 0.0165(17) 0.0235(17) 0.0118(14) 0.0078(14) 0.0040(14)
O4A 0.0294(19) 0.0209(18) 0.0200(18) 0.0034(14) 0.0147(16) 0.0011(15)
O5A 0.0234(18) 0.0308(19) 0.0191(18) 0.0158(15) 0.0056(14) 0.0078(15)
O6A 0.0176(17) 0.0196(17) 0.0214(17) 0.0112(14) 0.0029(14) 0.0029(14)
O7A 0.0226(18) 0.0239(18) 0.0175(17) 0.0119(14) 0.0091(15) 0.0054(14)
O8A 0.033(2) 0.0245(19) 0.0267(19) 0.0167(16) -0.0022(16) 0.0002(16)
O9A 0.0219(18) 0.0223(18) 0.0294(19) 0.0144(16) 0.0075(15) -0.0001(14)
O10A 0.0195(19) 0.044(2) 0.048(2) 0.0314(19) 0.0132(17) 0.0132(17)
N1A 0.019(2) 0.026(2) 0.022(2) 0.0136(18) 0.0053(18) 0.0032(18)
N2A 0.023(2) 0.017(2) 0.021(2) 0.0071(17) 0.0111(17) 0.0068(17)
N3A 0.021(2) 0.023(2) 0.021(2) 0.0093(17) 0.0071(17) 0.0030(18)
N4A 0.023(2) 0.020(2) 0.017(2) 0.0093(17) 0.0077(17) 0.0078(17)
N5A 0.022(2) 0.015(2) 0.016(2) 0.0085(16) 0.0085(16) 0.0064(17)
N6A 0.019(2) 0.019(2) 0.0117(19) 0.0086(15) 0.0056(16) 0.0070(17)
N7A 0.024(2) 0.018(2) 0.020(2) 0.0128(17) 0.0048(17) 0.0060(17)
C1A 0.034(3) 0.047(4) 0.047(4) 0.014(3) 0.004(3) -0.005(3)
C2A 0.021(3) 0.052(4) 0.059(4) 0.021(3) 0.000(3) 0.007(3)
C3A 0.035(3) 0.038(3) 0.047(4) 0.004(3) 0.006(3) 0.000(3)
C4A 0.018(3) 0.031(3) 0.032(3) 0.005(2) 0.002(2) -0.001(2)
C5A 0.010(2) 0.017(2) 0.026(3) 0.006(2) 0.010(2) 0.0043(19)
C6A 0.019(3) 0.022(3) 0.017(2) 0.008(2) 0.0038(19) 0.007(2)
C7A 0.030(3) 0.028(3) 0.017(2) 0.005(2) 0.009(2) 0.009(2)
C8A 0.035(3) 0.029(3) 0.013(2) 0.007(2) 0.006(2) 0.007(2)
C9A 0.022(3) 0.026(3) 0.024(3) 0.012(2) -0.004(2) 0.001(2)
C10A 0.026(3) 0.020(2) 0.017(2) 0.011(2) 0.003(2) 0.011(2)
C11A 0.015(2) 0.025(3) 0.025(3) 0.011(2) 0.008(2) 0.014(2)
C12A 0.022(3) 0.018(2) 0.027(3) 0.000(2) 0.013(2) 0.004(2)
C13A 0.040(3) 0.018(3) 0.030(3) 0.002(2) 0.015(2) 0.007(2)
C14A 0.031(3) 0.024(3) 0.037(3) 0.009(2) 0.013(2) 0.015(2)
C15A 0.020(3) 0.018(2) 0.018(2) 0.000(2) 0.006(2) -0.002(2)
C16A 0.019(3) 0.035(3) 0.024(3) 0.016(2) 0.006(2) 0.006(2)
C17A 0.027(3) 0.046(3) 0.034(3) 0.022(3) 0.008(2) 0.014(3)
C18A 0.034(3) 0.051(4) 0.030(3) 0.017(3) 0.001(3) -0.007(3)
C19A 0.021(3) 0.021(2) 0.020(3) 0.008(2) 0.008(2) 0.016(2)
C20A 0.028(3) 0.020(2) 0.012(2) 0.0064(19) 0.004(2) 0.006(2)
C21A 0.035(3) 0.024(3) 0.020(3) 0.002(2) 0.006(2) 0.006(2)
C22A 0.035(3) 0.030(3) 0.025(3) 0.002(2) -0.002(2) 0.007(2)
C23A 0.025(3) 0.029(3) 0.019(3) 0.011(2) -0.001(2) -0.002(2)
C24A 0.026(3) 0.017(2) 0.015(2) 0.0100(19) 0.004(2) 0.007(2)
C25A 0.013(2) 0.015(2) 0.025(3) 0.010(2) 0.005(2) 0.007(2)
C26A 0.027(3) 0.020(3) 0.019(2) 0.009(2) 0.010(2) 0.007(2)
C27A 0.042(3) 0.018(3) 0.024(3) 0.007(2) 0.014(2) 0.009(2)
C28A 0.027(3) 0.024(3) 0.035(3) 0.016(2) 0.010(2) 0.013(2)
C29A 0.018(2) 0.018(2) 0.015(2) 0.0068(19) 0.004(2) 0.003(2)
C30A 0.017(2) 0.018(2) 0.019(2) 0.0104(19) 0.0078(19) 0.007(2)
C31A 0.025(3) 0.026(3) 0.030(3) 0.013(2) 0.008(2) 0.011(2)
C32A 0.026(3) 0.027(3) 0.017(2) 0.005(2) -0.002(2) 0.008(2)
C33A 0.020(3) 0.023(3) 0.012(2) 0.007(2) 0.006(2) 0.006(2)
C34A 0.020(3) 0.017(2) 0.017(2) 0.0064(19) 0.0016(19) 0.001(2)
C35A 0.025(3) 0.017(2) 0.023(3) 0.006(2) -0.001(2) 0.003(2)
C36A 0.030(3) 0.031(3) 0.020(3) 0.006(2) 0.006(2) 0.001(2)
C37A 0.019(3) 0.044(3) 0.021(3) 0.016(2) 0.004(2) 0.008(2)
C38A 0.021(3) 0.018(2) 0.017(2) 0.0085(19) 0.002(2) 0.002(2)
C39A 0.024(3) 0.017(2) 0.016(2) 0.003(2) 0.001(2) 0.008(2)
C40A 0.017(3) 0.038(3) 0.044(3) 0.022(3) 0.008(2) 0.004(2)
C41A 0.014(3) 0.046(3) 0.027(3) 0.017(2) 0.000(2) 0.009(2)
C42A 0.037(3) 0.029(3) 0.032(3) 0.007(2) 0.017(3) 0.001(3)
C43A 0.049(4) 0.032(3) 0.039(3) 0.001(3) 0.008(3) 0.003(3)
C44A 0.037(4) 0.050(4) 0.057(4) 0.004(3) 0.020(3) 0.020(3)
C45A 0.079(6) 0.110(7) 0.068(5) 0.045(5) 0.058(5) 0.063(5)
C46A 0.084(6) 0.095(6) 0.067(5) 0.063(5) 0.053(4) 0.057(5)
O1B 0.0210(19) 0.034(2) 0.0276(19) 0.0157(16) 0.0107(15) 0.0029(16)
O2B 0.0251(19) 0.0319(19) 0.0180(17) 0.0125(15) 0.0102(14) 0.0079(15)
O3B 0.0261(18) 0.0113(16) 0.0206(17) 0.0062(14) 0.0055(14) 0.0009(14)
O4B 0.0244(18) 0.0241(18) 0.0189(17) 0.0098(14) 0.0130(15) 0.0017(14)
O5B 0.0275(19) 0.036(2) 0.0235(18) 0.0220(16) 0.0158(15) 0.0133(16)
O6B 0.0196(18) 0.0188(17) 0.0304(19) 0.0138(15) 0.0047(15) 0.0005(15)
O7B 0.0268(19) 0.0266(19) 0.0192(18) 0.0102(15) 0.0112(15) 0.0054(15)
O8B 0.032(2) 0.0229(18) 0.0236(18) 0.0142(15) 0.0081(15) 0.0050(15)
O9B 0.032(2) 0.0225(19) 0.037(2) 0.0088(16) 0.0170(17) 0.0043(16)
O10B 0.027(2) 0.0279(19) 0.042(2) 0.0159(17) 0.0122(16) 0.0084(16)
N1B 0.027(2) 0.034(2) 0.021(2) 0.0161(19) 0.0122(19) 0.0052(19)
N2B 0.021(2) 0.019(2) 0.021(2) 0.0123(17) 0.0096(17) 0.0066(17)
N3B 0.019(2) 0.019(2) 0.017(2) 0.0109(16) 0.0066(16) 0.0024(17)
N4B 0.025(2) 0.022(2) 0.018(2) 0.0106(17) 0.0108(18) 0.0078(18)
N5B 0.026(2) 0.015(2) 0.022(2) 0.0076(17) 0.0092(18) 0.0054(18)
N6B 0.018(2) 0.020(2) 0.0116(19) 0.0082(16) 0.0074(16) 0.0024(17)
N7B 0.027(2) 0.016(2) 0.017(2) 0.0077(16) 0.0061(18) 0.0015(17)
C1B 0.028(3) 0.040(3) 0.056(4) 0.016(3) 0.011(3) 0.000(3)
C2B 0.018(3) 0.043(3) 0.057(4) 0.019(3) 0.009(3) 0.003(3)
C3B 0.036(3) 0.056(4) 0.041(4) 0.007(3) 0.002(3) -0.001(3)
C4B 0.022(3) 0.036(3) 0.030(3) 0.010(2) 0.005(2) 0.004(2)
C5B 0.027(3) 0.014(2) 0.030(3) 0.008(2) 0.015(2) 0.010(2)
C6B 0.025(3) 0.025(3) 0.014(2) 0.008(2) 0.006(2) 0.005(2)
C7B 0.044(3) 0.046(3) 0.015(3) 0.001(2) 0.009(2) 0.018(3)
C8B 0.043(4) 0.059(4) 0.026(3) -0.011(3) 0.004(3) 0.012(3)
C9B 0.026(3) 0.035(3) 0.023(3) 0.003(2) -0.002(2) 0.005(2)
C10B 0.029(3) 0.016(2) 0.012(2) 0.0078(19) 0.005(2) 0.005(2)
C11B 0.018(2) 0.017(3) 0.017(2) 0.002(2) 0.007(2) 0.010(2)
C12B 0.018(2) 0.023(3) 0.013(2) 0.0018(19) 0.0097(19) 0.002(2)
C13B 0.025(3) 0.019(2) 0.018(2) 0.001(2) 0.003(2) 0.003(2)
C14B 0.024(3) 0.024(3) 0.027(3) 0.006(2) 0.009(2) 0.009(2)
C15B 0.020(3) 0.016(2) 0.014(2) 0.0036(19) 0.002(2) -0.001(2)
C16B 0.022(3) 0.031(3) 0.025(3) 0.017(2) 0.005(2) 0.007(2)
C17B 0.034(3) 0.047(4) 0.044(3) 0.032(3) 0.013(3) 0.021(3)
C18B 0.033(3) 0.046(3) 0.030(3) 0.022(3) -0.001(2) 0.002(3)
C19B 0.026(3) 0.022(3) 0.019(3) 0.011(2) 0.012(2) 0.016(2)
C20B 0.039(3) 0.016(2) 0.015(2) 0.0060(19) 0.011(2) 0.009(2)
C21B 0.042(3) 0.021(3) 0.025(3) 0.007(2) 0.016(2) 0.003(2)
C22B 0.056(4) 0.039(3) 0.030(3) 0.010(3) 0.010(3) 0.004(3)
C23B 0.035(3) 0.040(3) 0.022(3) 0.012(2) -0.001(2) 0.004(3)
C24B 0.033(3) 0.014(2) 0.025(3) 0.014(2) 0.011(2) 0.007(2)
C25B 0.022(3) 0.014(2) 0.029(3) 0.012(2) 0.006(2) 0.006(2)
C26B 0.028(3) 0.021(3) 0.021(3) 0.011(2) 0.017(2) 0.006(2)
C27B 0.038(3) 0.020(3) 0.029(3) 0.001(2) 0.016(2) -0.005(2)
C28B 0.036(3) 0.029(3) 0.032(3) 0.016(2) 0.018(2) 0.012(2)
C29B 0.024(3) 0.012(2) 0.019(3) 0.0053(19) 0.007(2) -0.003(2)
C30B 0.018(2) 0.018(2) 0.019(2) 0.0116(19) 0.0045(19) 0.001(2)
C31B 0.019(3) 0.031(3) 0.030(3) 0.011(2) 0.011(2) 0.006(2)
C32B 0.032(3) 0.034(3) 0.018(3) 0.009(2) 0.001(2) 0.005(2)
C33B 0.026(3) 0.022(3) 0.012(2) 0.004(2) 0.009(2) 0.007(2)
C34B 0.026(3) 0.011(2) 0.021(2) 0.0065(19) 0.007(2) 0.001(2)
C35B 0.033(3) 0.015(2) 0.023(3) 0.006(2) 0.009(2) 0.001(2)
C36B 0.035(3) 0.021(3) 0.022(3) 0.004(2) 0.007(2) 0.003(2)
C37B 0.030(3) 0.029(3) 0.016(2) 0.008(2) -0.001(2) 0.000(2)
C38B 0.029(3) 0.018(3) 0.022(3) 0.005(2) 0.005(2) -0.004(2)
C39B 0.030(3) 0.023(3) 0.015(2) 0.003(2) 0.003(2) 0.004(2)
C40B 0.024(3) 0.031(3) 0.061(4) 0.013(3) 0.016(3) 0.005(2)
C41B 0.025(3) 0.028(3) 0.023(3) 0.009(2) 0.004(2) 0.002(2)
C42B 0.046(4) 0.045(4) 0.029(3) 0.009(3) -0.004(3) 0.005(3)
C43B 0.035(4) 0.067(5) 0.078(5) 0.053(4) 0.002(3) 0.016(3)
C44B 0.037(3) 0.028(3) 0.061(4) 0.014(3) 0.014(3) 0.007(3)
C45B 0.032(3) 0.039(4) 0.056(4) -0.005(3) 0.010(3) -0.001(3)
C46B 0.023(3) 0.043(3) 0.035(3) 0.015(3) -0.002(2) 0.001(3)
O1C 0.0184(18) 0.0309(19) 0.032(2) 0.0098(16) 0.0078(15) 0.0017(15)
O2C 0.0178(17) 0.0263(18) 0.0185(17) 0.0064(14) 0.0052(14) 0.0040(14)
O3C 0.0197(17) 0.0155(16) 0.0152(16) 0.0062(13) 0.0054(13) 0.0031(14)
O4C 0.0206(17) 0.0233(17) 0.0147(16) 0.0059(13) 0.0085(14) 0.0055(14)
O5C 0.0240(18) 0.035(2) 0.0198(17) 0.0171(15) 0.0091(14) 0.0176(16)
O6C 0.0239(18) 0.0180(17) 0.0186(17) 0.0086(14) 0.0044(14) 0.0007(15)
O7C 0.0296(19) 0.0234(18) 0.0137(16) 0.0091(14) 0.0086(15) 0.0080(15)
O8C 0.039(2) 0.0245(19) 0.0279(19) 0.0190(16) 0.0079(16) 0.0095(16)
O9C 0.035(2) 0.037(2) 0.035(2) 0.0131(19) 0.0048(18) 0.0018(18)
O10C 0.031(2) 0.057(3) 0.035(2) 0.0143(19) 0.0093(17) 0.018(2)
N1C 0.024(2) 0.023(2) 0.027(2) 0.0124(18) 0.0114(19) 0.0008(18)
N2C 0.022(2) 0.015(2) 0.0136(19) 0.0041(16) 0.0105(16) 0.0044(17)
N3C 0.015(2) 0.025(2) 0.018(2) 0.0084(17) 0.0063(16) 0.0072(17)
N4C 0.023(2) 0.017(2) 0.014(2) 0.0077(16) 0.0067(17) 0.0046(17)
N5C 0.020(2) 0.017(2) 0.017(2) 0.0077(16) 0.0038(16) 0.0072(17)
N6C 0.021(2) 0.021(2) 0.0139(19) 0.0117(16) 0.0102(16) 0.0109(17)
N7C 0.037(2) 0.014(2) 0.019(2) 0.0123(17) 0.0044(19) 0.0040(18)
C1C 0.021(3) 0.046(4) 0.054(4) 0.015(3) 0.001(3) -0.002(3)
C2C 0.018(3) 0.050(4) 0.057(4) 0.022(3) -0.001(3) 0.006(3)
C3C 0.035(3) 0.051(4) 0.037(3) 0.008(3) 0.005(3) 0.001(3)
C4C 0.019(3) 0.038(3) 0.031(3) 0.011(2) 0.004(2) 0.005(2)
C5C 0.017(2) 0.020(2) 0.021(3) 0.008(2) 0.008(2) 0.011(2)
C6C 0.025(3) 0.018(2) 0.019(2) 0.006(2) 0.010(2) 0.008(2)
C7C 0.033(3) 0.028(3) 0.014(2) 0.004(2) 0.008(2) 0.013(2)
C8C 0.033(3) 0.027(3) 0.015(2) 0.003(2) 0.003(2) 0.007(2)
C9C 0.029(3) 0.027(3) 0.011(2) 0.005(2) 0.003(2) 0.002(2)
C10C 0.022(3) 0.015(2) 0.017(2) 0.0054(19) 0.002(2) 0.004(2)
C11C 0.017(2) 0.020(3) 0.014(2) 0.008(2) 0.0066(19) 0.012(2)
C12C 0.027(3) 0.014(2) 0.010(2) 0.0030(18) 0.0084(19) 0.005(2)
C13C 0.037(3) 0.019(3) 0.023(3) 0.000(2) 0.004(2) 0.002(2)
C14C 0.031(3) 0.027(3) 0.025(3) 0.012(2) 0.015(2) 0.012(2)
C15C 0.017(2) 0.024(3) 0.010(2) 0.0021(19) 0.002(2) 0.002(2)
C16C 0.017(2) 0.031(3) 0.020(2) 0.013(2) 0.005(2) 0.012(2)
C17C 0.035(3) 0.043(3) 0.034(3) 0.028(3) 0.015(3) 0.019(3)
C18C 0.027(3) 0.040(3) 0.019(3) 0.010(2) -0.002(2) 0.011(2)
C19C 0.024(3) 0.021(2) 0.015(2) 0.012(2) 0.008(2) 0.017(2)
C20C 0.031(3) 0.012(2) 0.014(2) 0.0077(18) 0.009(2) 0.006(2)
C21C 0.041(3) 0.025(3) 0.021(3) 0.007(2) 0.009(2) 0.003(2)
C22C 0.062(4) 0.055(4) 0.028(3) 0.003(3) 0.003(3) 0.000(3)
C23C 0.033(3) 0.039(3) 0.025(3) 0.014(2) 0.002(2) 0.002(3)
C24C 0.026(3) 0.018(2) 0.016(2) 0.0096(19) 0.003(2) 0.002(2)
C25C 0.018(2) 0.017(2) 0.020(2) 0.008(2) 0.004(2) 0.008(2)
C26C 0.019(2) 0.016(2) 0.015(2) 0.0090(19) 0.0131(19) 0.0110(19)
C27C 0.026(3) 0.017(2) 0.020(2) 0.003(2) 0.005(2) 0.002(2)
C28C 0.027(3) 0.021(3) 0.026(3) 0.013(2) 0.010(2) 0.013(2)
C29C 0.018(2) 0.019(2) 0.010(2) 0.0026(18) 0.0043(19) 0.004(2)
C30C 0.024(3) 0.020(3) 0.019(2) 0.011(2) 0.007(2) 0.010(2)
C31C 0.039(3) 0.023(3) 0.025(3) 0.009(2) 0.010(2) 0.018(2)
C32C 0.025(3) 0.033(3) 0.018(3) 0.013(2) 0.002(2) 0.007(2)
C33C 0.029(3) 0.018(3) 0.020(3) 0.006(2) 0.014(2) 0.008(2)
C34C 0.034(3) 0.020(3) 0.019(3) 0.008(2) 0.010(2) 0.000(2)
C35C 0.052(4) 0.020(3) 0.029(3) 0.005(2) 0.002(3) 0.013(3)
C36C 0.049(4) 0.035(3) 0.023(3) -0.003(2) 0.003(3) 0.018(3)
C37C 0.030(3) 0.041(3) 0.016(3) 0.007(2) 0.007(2) 0.012(2)
C38C 0.028(3) 0.023(3) 0.025(3) 0.011(2) 0.009(2) 0.005(2)
C39C 0.036(3) 0.023(3) 0.011(2) 0.002(2) 0.002(2) -0.003(2)
C40C 0.026(3) 0.060(4) 0.031(3) -0.006(3) 0.002(2) 0.006(3)
C41C 0.026(3) 0.042(3) 0.026(3) 0.009(2) 0.008(2) 0.006(2)
C42C 0.024(3) 0.058(4) 0.019(3) 0.012(3) -0.001(2) 0.006(3)
C43C 0.029(3) 0.048(4) 0.044(4) 0.029(3) 0.003(3) 0.015(3)
C44C 0.028(3) 0.031(3) 0.052(4) 0.017(3) 0.007(3) 0.010(3)
C45C 0.037(3) 0.029(3) 0.040(3) 0.004(3) -0.001(3) 0.010(3)
C46C 0.023(3) 0.035(3) 0.029(3) 0.009(2) -0.005(2) 0.008(2)
O1D 0.0233(19) 0.038(2) 0.0202(18) 0.0120(15) 0.0067(15) 0.0025(16)
O2D 0.0284(19) 0.0269(19) 0.0201(18) 0.0081(15) 0.0106(15) 0.0076(15)
O3D 0.0244(18) 0.0161(16) 0.0187(17) 0.0099(14) 0.0049(14) 0.0039(14)
O4D 0.0240(18) 0.0169(17) 0.0182(17) 0.0069(13) 0.0119(14) 0.0033(14)
O5D 0.0173(17) 0.0220(17) 0.0167(16) 0.0101(14) 0.0045(13) 0.0065(14)
O6D 0.0170(17) 0.0237(18) 0.0212(17) 0.0136(14) 0.0049(14) 0.0034(14)
O7D 0.0235(18) 0.0242(18) 0.0203(18) 0.0106(14) 0.0098(15) 0.0084(15)
O8D 0.0261(19) 0.0241(18) 0.0260(18) 0.0178(15) 0.0063(15) 0.0067(15)
O9D 0.0254(19) 0.0158(17) 0.038(2) 0.0123(16) 0.0126(16) 0.0039(14)
O10D 0.0137(17) 0.0238(18) 0.0321(19) 0.0147(15) 0.0072(14) 0.0051(14)
N1D 0.029(2) 0.038(3) 0.012(2) 0.0124(18) 0.0084(18) 0.006(2)
N2D 0.023(2) 0.018(2) 0.017(2) 0.0099(17) 0.0094(17) 0.0056(17)
N3D 0.021(2) 0.018(2) 0.0136(19) 0.0078(16) 0.0064(16) 0.0044(17)
N4D 0.023(2) 0.0150(19) 0.0120(19) 0.0092(15) 0.0079(17) 0.0042(17)
N5D 0.019(2) 0.0118(19) 0.017(2) 0.0077(16) 0.0070(16) 0.0040(16)
N6D 0.017(2) 0.017(2) 0.0147(19) 0.0114(16) 0.0076(16) 0.0060(16)
N7D 0.020(2) 0.015(2) 0.019(2) 0.0118(16) 0.0040(17) 0.0019(16)
C1D 0.027(3) 0.043(3) 0.045(4) 0.008(3) 0.008(3) -0.005(3)
C2D 0.024(3) 0.050(4) 0.037(3) 0.017(3) 0.006(2) 0.006(3)
C3D 0.040(4) 0.047(4) 0.038(3) -0.005(3) 0.011(3) -0.003(3)
C4D 0.022(3) 0.037(3) 0.028(3) 0.004(2) 0.008(2) 0.005(2)
C5D 0.027(3) 0.021(3) 0.015(3) 0.000(2) 0.012(2) 0.010(2)
C6D 0.031(3) 0.020(3) 0.017(2) 0.006(2) 0.008(2) 0.007(2)
C7D 0.047(4) 0.032(3) 0.023(3) 0.003(2) 0.005(3) 0.010(3)
C8D 0.040(4) 0.053(4) 0.041(4) -0.010(3) 0.003(3) 0.014(3)
C9D 0.032(3) 0.027(3) 0.022(3) 0.010(2) 0.002(2) 0.007(2)
C10D 0.026(3) 0.017(2) 0.017(2) 0.0099(19) 0.006(2) 0.005(2)
C11D 0.017(2) 0.016(2) 0.025(3) 0.008(2) 0.008(2) 0.008(2)
C12D 0.025(3) 0.012(2) 0.017(2) 0.0021(18) 0.006(2) 0.008(2)
C13D 0.034(3) 0.010(2) 0.015(2) 0.0033(18) 0.009(2) 0.000(2)
C14D 0.025(3) 0.016(2) 0.031(3) 0.010(2) 0.014(2) 0.005(2)
C15D 0.022(2) 0.012(2) 0.008(2) 0.0038(17) 0.0060(19) 0.0033(19)
C16D 0.019(3) 0.026(3) 0.020(2) 0.015(2) 0.006(2) 0.010(2)
C17D 0.021(3) 0.039(3) 0.027(3) 0.017(2) 0.012(2) 0.013(2)
C18D 0.031(3) 0.028(3) 0.025(3) 0.011(2) 0.004(2) 0.002(2)
C19D 0.018(2) 0.014(2) 0.014(2) 0.0024(19) 0.0073(19) 0.0086(19)
C20D 0.026(3) 0.014(2) 0.014(2) 0.0061(19) 0.002(2) 0.007(2)
C21D 0.032(3) 0.016(2) 0.020(3) 0.002(2) -0.003(2) 0.004(2)
C22D 0.041(3) 0.036(3) 0.034(3) 0.007(3) -0.001(3) 0.011(3)
C23D 0.025(3) 0.030(3) 0.021(3) 0.013(2) -0.003(2) 0.005(2)
C24D 0.020(3) 0.016(2) 0.023(3) 0.014(2) 0.003(2) 0.005(2)
C25D 0.018(2) 0.015(2) 0.026(3) 0.012(2) 0.005(2) 0.010(2)
C26D 0.022(3) 0.015(2) 0.020(2) 0.0093(19) 0.009(2) 0.005(2)
C27D 0.033(3) 0.020(3) 0.019(3) 0.007(2) 0.013(2) 0.006(2)
C28D 0.026(3) 0.023(3) 0.021(3) 0.008(2) 0.010(2) 0.010(2)
C29D 0.015(2) 0.016(2) 0.017(2) -0.0005(19) 0.000(2) 0.0029(19)
C30D 0.019(2) 0.015(2) 0.018(2) 0.0084(19) 0.0103(19) 0.0083(19)
C31D 0.024(3) 0.020(2) 0.021(3) 0.005(2) 0.008(2) 0.006(2)
C32D 0.031(3) 0.027(3) 0.021(3) 0.012(2) 0.001(2) 0.011(2)
C33D 0.023(3) 0.019(2) 0.014(2) 0.004(2) 0.006(2) 0.011(2)
C34D 0.017(2) 0.021(2) 0.021(3) 0.010(2) 0.006(2) 0.003(2)
C35D 0.021(3) 0.015(2) 0.018(2) 0.0045(19) 0.000(2) 0.005(2)
C36D 0.023(3) 0.027(3) 0.019(3) 0.007(2) 0.004(2) 0.005(2)
C37D 0.023(3) 0.032(3) 0.028(3) 0.016(2) 0.009(2) 0.008(2)
C38D 0.020(2) 0.016(2) 0.024(3) 0.016(2) 0.008(2) 0.006(2)
C39D 0.023(3) 0.020(3) 0.016(2) 0.002(2) 0.006(2) 0.003(2)
C40D 0.018(3) 0.033(3) 0.031(3) 0.013(2) 0.007(2) 0.006(2)
C41D 0.010(2) 0.019(2) 0.020(2) 0.005(2) -0.0011(19) -0.0050(19)
C42D 0.044(3) 0.024(3) 0.024(3) 0.000(2) -0.008(2) 0.006(3)
C43D 0.035(3) 0.038(3) 0.040(3) 0.017(3) -0.018(3) -0.002(3)
C44D 0.018(3) 0.034(3) 0.056(4) 0.023(3) 0.000(3) 0.006(2)
C45D 0.051(4) 0.031(3) 0.042(4) 0.005(3) 0.020(3) 0.017(3)
C46D 0.032(3) 0.030(3) 0.016(2) 0.008(2) 0.001(2) 0.005(2)
O1E 0.0221(19) 0.031(2) 0.0278(19) 0.0128(16) 0.0003(15) -0.0029(16)
O2E 0.0240(18) 0.0212(17) 0.0165(17) 0.0062(14) 0.0030(14) 0.0035(14)
O3E 0.0240(18) 0.0145(16) 0.0196(17) 0.0092(14) 0.0040(14) 0.0022(14)
O4E 0.032(2) 0.0233(18) 0.0139(17) 0.0072(14) 0.0096(15) 0.0096(15)
O5E 0.031(2) 0.0243(18) 0.0230(18) 0.0153(15) 0.0105(15) 0.0144(16)
O6E 0.0238(18) 0.0253(18) 0.0254(18) 0.0156(15) 0.0089(15) 0.0069(15)
O7E 0.0266(19) 0.0260(18) 0.0229(18) 0.0134(15) 0.0115(15) 0.0125(15)
O8E 0.0256(19) 0.0204(18) 0.0279(19) 0.0157(15) 0.0042(15) 0.0035(15)
O9E 0.0251(19) 0.0226(19) 0.0240(18) 0.0114(15) 0.0058(15) 0.0056(15)
O10E 0.0168(17) 0.0267(19) 0.036(2) 0.0143(16) 0.0118(15) 0.0087(15)
N1E 0.022(2) 0.022(2) 0.019(2) 0.0142(17) 0.0090(18) 0.0037(17)
N2E 0.024(2) 0.0124(19) 0.0119(19) 0.0050(15) 0.0064(16) 0.0048(16)
N3E 0.017(2) 0.021(2) 0.0145(19) 0.0126(16) 0.0040(16) 0.0054(17)
N4E 0.027(2) 0.015(2) 0.013(2) 0.0104(16) 0.0064(17) 0.0042(17)
N5E 0.035(2) 0.017(2) 0.021(2) 0.0122(17) 0.0162(19) 0.0111(19)
N6E 0.019(2) 0.017(2) 0.018(2) 0.0102(16) 0.0058(16) 0.0046(17)
N7E 0.019(2) 0.021(2) 0.023(2) 0.0129(17) 0.0063(18) 0.0030(17)
C1E 0.046(4) 0.046(4) 0.036(3) 0.007(3) -0.004(3) -0.014(3)
C2E 0.032(3) 0.055(4) 0.051(4) 0.022(3) 0.003(3) 0.009(3)
C3E 0.032(3) 0.071(5) 0.052(4) 0.031(4) -0.010(3) -0.013(3)
C4E 0.030(3) 0.042(3) 0.037(3) 0.010(3) -0.004(3) -0.008(3)
C5E 0.023(3) 0.017(2) 0.019(3) 0.004(2) 0.007(2) 0.002(2)
C6E 0.015(2) 0.012(2) 0.020(2) 0.0073(18) 0.0063(19) 0.0020(18)
C7E 0.024(3) 0.020(2) 0.020(2) 0.004(2) 0.009(2) 0.008(2)
C8E 0.032(3) 0.028(3) 0.020(3) -0.002(2) 0.006(2) 0.005(2)
C9E 0.023(3) 0.037(3) 0.016(3) 0.004(2) 0.001(2) 0.005(2)
C10E 0.024(3) 0.016(2) 0.016(2) 0.0039(19) 0.005(2) 0.006(2)
C11E 0.018(2) 0.016(2) 0.019(2) 0.005(2) 0.000(2) 0.009(2)
C12E 0.021(2) 0.015(2) 0.013(2) 0.0007(18) 0.0027(19) 0.0081(19)
C13E 0.031(3) 0.011(2) 0.015(2) 0.0044(19) 0.004(2) 0.006(2)
C14E 0.030(3) 0.018(2) 0.023(3) 0.010(2) 0.010(2) 0.011(2)
C15E 0.022(3) 0.011(2) 0.017(2) -0.0001(19) 0.001(2) 0.002(2)
C16E 0.028(3) 0.022(3) 0.020(2) 0.015(2) 0.007(2) 0.012(2)
C17E 0.027(3) 0.036(3) 0.031(3) 0.021(2) 0.009(2) 0.013(2)
C18E 0.036(3) 0.037(3) 0.024(3) 0.019(2) 0.002(2) 0.010(3)
C19E 0.029(3) 0.015(2) 0.021(3) 0.008(2) 0.013(2) 0.014(2)
C20E 0.035(3) 0.016(2) 0.016(2) 0.0106(19) 0.011(2) 0.010(2)
C21E 0.036(3) 0.020(3) 0.019(3) 0.006(2) 0.015(2) 0.007(2)
C22E 0.038(3) 0.025(3) 0.023(3) 0.009(2) 0.005(2) 0.000(2)
C23E 0.031(3) 0.034(3) 0.024(3) 0.010(2) 0.003(2) 0.007(2)
C24E 0.030(3) 0.021(3) 0.013(2) 0.009(2) 0.007(2) 0.007(2)
C25E 0.029(3) 0.019(3) 0.022(3) 0.012(2) 0.009(2) 0.012(2)
C26E 0.035(3) 0.027(3) 0.017(2) 0.009(2) 0.014(2) 0.013(2)
C27E 0.047(3) 0.022(3) 0.024(3) 0.008(2) 0.016(2) 0.008(2)
C28E 0.056(4) 0.026(3) 0.027(3) 0.015(2) 0.021(3) 0.028(3)
C29E 0.025(3) 0.019(2) 0.017(2) 0.007(2) 0.007(2) 0.009(2)
C30E 0.017(2) 0.020(2) 0.025(3) 0.015(2) 0.005(2) 0.007(2)
C31E 0.027(3) 0.022(3) 0.044(3) 0.022(2) 0.013(2) 0.015(2)
C32E 0.026(3) 0.031(3) 0.021(3) 0.014(2) 0.007(2) 0.007(2)
C33E 0.020(3) 0.018(2) 0.015(2) 0.007(2) 0.009(2) 0.008(2)
C34E 0.025(3) 0.025(3) 0.019(2) 0.011(2) 0.007(2) 0.008(2)
C35E 0.025(3) 0.013(2) 0.026(3) 0.004(2) 0.008(2) 0.008(2)
C36E 0.028(3) 0.025(3) 0.015(2) 0.007(2) 0.008(2) 0.010(2)
C37E 0.022(3) 0.035(3) 0.026(3) 0.015(2) 0.005(2) 0.009(2)
C38E 0.023(3) 0.021(3) 0.021(3) 0.009(2) 0.007(2) 0.007(2)
C39E 0.025(3) 0.019(3) 0.017(2) 0.006(2) 0.007(2) 0.008(2)
C40E 0.022(3) 0.026(3) 0.033(3) 0.015(2) 0.013(2) 0.009(2)
C41E 0.015(2) 0.027(3) 0.028(3) 0.012(2) 0.008(2) 0.003(2)
C42E 0.028(3) 0.025(3) 0.031(3) 0.002(2) 0.007(2) 0.008(2)
C43E 0.028(3) 0.034(3) 0.025(3) 0.012(2) -0.005(2) 0.007(2)
C44E 0.018(3) 0.019(3) 0.042(3) 0.006(2) 0.000(2) 0.004(2)
C45E 0.028(3) 0.021(3) 0.029(3) 0.002(2) 0.008(2) 0.006(2)
C46E 0.022(3) 0.029(3) 0.023(3) 0.013(2) 0.003(2) 0.005(2)
O1F 0.0222(18) 0.0294(19) 0.0236(18) 0.0117(15) 0.0063(15) 0.0015(15)
O2F 0.0228(18) 0.0318(19) 0.0142(17) 0.0100(14) 0.0081(14) 0.0084(15)
O3F 0.0170(16) 0.0183(17) 0.0216(17) 0.0121(14) 0.0048(13) 0.0027(14)
O4F 0.0263(18) 0.0217(17) 0.0161(17) 0.0039(14) 0.0101(15) 0.0008(14)
O5F 0.0252(18) 0.0297(19) 0.0190(17) 0.0154(15) 0.0066(14) 0.0125(15)
O6F 0.0207(17) 0.0194(17) 0.0174(16) 0.0081(14) 0.0047(14) 0.0014(14)
O7F 0.0247(18) 0.0335(19) 0.0140(16) 0.0116(14) 0.0127(14) 0.0107(15)
O8F 0.036(2) 0.0288(19) 0.0260(19) 0.0228(16) 0.0067(16) 0.0115(16)
O9F 0.033(2) 0.028(2) 0.031(2) 0.0167(17) 0.0075(16) 0.0011(16)
O10F 0.028(2) 0.038(2) 0.073(3) 0.032(2) 0.019(2) 0.0112(18)
N1F 0.026(2) 0.025(2) 0.015(2) 0.0129(17) 0.0071(17) 0.0064(18)
N2F 0.0149(19) 0.0117(19) 0.0164(19) 0.0050(15) 0.0088(16) 0.0028(16)
N3F 0.016(2) 0.023(2) 0.0121(19) 0.0070(16) 0.0065(16) -0.0006(17)
N4F 0.023(2) 0.016(2) 0.0134(19) 0.0040(15) 0.0054(16) 0.0079(17)
N5F 0.0139(19) 0.0124(19) 0.020(2) 0.0070(16) 0.0035(16) 0.0046(16)
N6F 0.020(2) 0.019(2) 0.0148(19) 0.0121(16) 0.0070(16) 0.0055(17)
N7F 0.020(2) 0.017(2) 0.025(2) 0.0121(17) 0.0062(17) 0.0032(17)
C1F 0.021(3) 0.034(3) 0.031(3) 0.015(2) 0.002(2) 0.002(2)
C2F 0.021(3) 0.038(3) 0.042(3) 0.016(3) -0.003(2) 0.005(2)
C3F 0.038(3) 0.031(3) 0.033(3) 0.000(2) 0.002(3) 0.000(3)
C4F 0.021(3) 0.026(3) 0.027(3) 0.005(2) -0.001(2) 0.001(2)
C5F 0.016(2) 0.024(3) 0.017(3) 0.004(2) 0.010(2) 0.012(2)
C6F 0.014(2) 0.019(2) 0.020(2) 0.0060(19) 0.0054(19) 0.0056(19)
C7F 0.033(3) 0.028(3) 0.017(2) 0.007(2) 0.002(2) 0.010(2)
C8F 0.033(3) 0.022(3) 0.020(3) 0.003(2) -0.004(2) 0.003(2)
C9F 0.024(3) 0.027(3) 0.021(3) 0.008(2) 0.000(2) 0.005(2)
C10F 0.027(3) 0.020(2) 0.014(2) 0.0093(19) 0.001(2) 0.011(2)
C11F 0.015(2) 0.021(3) 0.021(2) 0.011(2) 0.006(2) 0.011(2)
C12F 0.029(3) 0.016(2) 0.015(2) 0.0057(19) 0.012(2) 0.004(2)
C13F 0.044(3) 0.013(2) 0.021(3) -0.001(2) 0.009(2) -0.005(2)
C14F 0.037(3) 0.018(3) 0.034(3) 0.011(2) 0.021(2) 0.005(2)
C15F 0.025(3) 0.011(2) 0.015(2) -0.0014(18) 0.010(2) -0.003(2)
C16F 0.019(2) 0.032(3) 0.016(2) 0.013(2) 0.0051(19) 0.007(2)
C17F 0.026(3) 0.036(3) 0.028(3) 0.015(2) 0.011(2) 0.015(2)
C18F 0.027(3) 0.042(3) 0.020(3) 0.011(2) -0.002(2) -0.004(2)
C19F 0.030(3) 0.015(2) 0.017(2) 0.007(2) 0.008(2) 0.011(2)
C20F 0.027(3) 0.018(2) 0.015(2) 0.0044(19) 0.003(2) 0.007(2)
C21F 0.033(3) 0.021(3) 0.021(3) -0.001(2) 0.002(2) 0.006(2)
C22F 0.038(3) 0.036(3) 0.026(3) 0.004(2) -0.005(2) 0.003(3)
C23F 0.025(3) 0.031(3) 0.020(3) 0.011(2) -0.001(2) 0.007(2)
C24F 0.022(2) 0.012(2) 0.015(2) 0.0063(18) 0.0053(19) 0.0050(19)
C25F 0.015(2) 0.016(2) 0.022(2) 0.010(2) 0.005(2) 0.008(2)
C26F 0.022(3) 0.015(2) 0.018(2) 0.0071(19) 0.0061(19) 0.008(2)
C27F 0.021(3) 0.031(3) 0.018(2) 0.004(2) 0.010(2) 0.000(2)
C28F 0.033(3) 0.021(3) 0.021(3) 0.008(2) 0.011(2) 0.013(2)
C29F 0.019(2) 0.021(2) 0.014(2) 0.0031(19) 0.001(2) 0.007(2)
C30F 0.018(2) 0.021(2) 0.018(2) 0.010(2) 0.0050(19) 0.006(2)
C31F 0.026(3) 0.035(3) 0.030(3) 0.019(2) 0.013(2) 0.020(2)
C32F 0.037(3) 0.031(3) 0.019(3) 0.013(2) -0.002(2) 0.012(2)
C33F 0.022(3) 0.024(3) 0.021(3) 0.009(2) 0.007(2) 0.010(2)
C34F 0.032(3) 0.017(2) 0.021(3) 0.009(2) 0.003(2) 0.000(2)
C35F 0.039(3) 0.025(3) 0.023(3) 0.011(2) 0.005(2) 0.011(2)
C36F 0.030(3) 0.034(3) 0.022(3) 0.009(2) 0.006(2) 0.008(2)
C37F 0.028(3) 0.052(4) 0.033(3) 0.024(3) 0.010(2) 0.010(3)
C38F 0.022(3) 0.019(3) 0.032(3) 0.013(2) 0.007(2) 0.002(2)
C39F 0.034(3) 0.017(3) 0.024(3) 0.000(2) 0.007(2) 0.007(2)
C40F 0.024(3) 0.039(3) 0.053(4) 0.014(3) 0.018(3) 0.009(3)
C41F 0.023(3) 0.033(3) 0.037(3) 0.008(2) 0.000(2) 0.009(2)
C42F 0.049(4) 0.033(3) 0.025(3) 0.004(2) 0.005(3) 0.012(3)
C43F 0.055(4) 0.038(3) 0.044(4) 0.010(3) -0.001(3) 0.015(3)
C44F 0.045(4) 0.035(3) 0.042(4) -0.001(3) 0.003(3) 0.015(3)
C45F 0.047(4) 0.047(4) 0.035(3) 0.001(3) 0.016(3) 0.003(3)
C46F 0.023(3) 0.055(4) 0.049(4) 0.023(3) 0.012(3) 0.005(3)
C1S 0.025(3) 0.033(3) 0.020(3) 0.006(2) 0.002(2) 0.006(2)
Cl1 0.0235(7) 0.0731(11) 0.0488(9) -0.0112(8) -0.0036(7) 0.0046(7)
Cl2 0.0642(11) 0.0694(11) 0.0468(9) 0.0214(8) 0.0110(8) 0.0463(9)
Cl3 0.0506(10) 0.0983(14) 0.0328(8) -0.0086(8) 0.0052(7) 0.0321(10)
C2S 0.194(11) 0.051(5) 0.105(7) 0.059(5) 0.100(8) 0.064(6)
Cl4 0.0646(12) 0.0890(15) 0.0574(11) -0.0068(10) -0.0026(9) -0.0049(11)
Cl5 0.0690(13) 0.0554(11) 0.1168(18) 0.0050(11) -0.0428(13) 0.0152(10)
Cl6 0.129(2) 0.0963(17) 0.0880(17) 0.0433(14) 0.0515(16) 0.0266(16)
C3S 0.026(3) 0.041(3) 0.023(3) -0.003(2) 0.002(2) 0.004(2)
Cl7 0.0412(8) 0.0446(8) 0.0283(7) -0.0018(6) 0.0050(6) 0.0055(7)
Cl8 0.0449(9) 0.0531(10) 0.0563(10) 0.0007(8) -0.0094(7) 0.0245(8)
Cl9 0.0277(7) 0.0489(8) 0.0346(7) 0.0015(6) -0.0039(6) 0.0097(6)
C4S 0.027(3) 0.026(3) 0.039(3) 0.010(2) 0.004(2) 0.003(2)
Cl10 0.0369(8) 0.0449(8) 0.0361(8) 0.0015(6) 0.0027(6) 0.0146(7)
Cl11 0.0471(9) 0.0417(8) 0.0385(8) 0.0019(6) 0.0066(7) 0.0079(7)
Cl12 0.0791(13) 0.0491(10) 0.0975(15) 0.0233(10) -0.0252(11) 0.0307(10)
C5S 0.047(4) 0.049(4) 0.057(4) 0.008(3) -0.012(3) -0.005(3)
Cl13 0.122(2) 0.0970(17) 0.0647(14) -0.0274(12) -0.0469(14) 0.0110(15)
Cl14 0.0507(10) 0.0500(9) 0.0502(9) -0.0037(7) 0.0052(7) 0.0154(8)
Cl15 0.0534(10) 0.0669(11) 0.0498(10) -0.0002(8) -0.0143(8) 0.0249(9)
C6S 0.031(3) 0.027(3) 0.030(3) 0.005(2) 0.004(2) 0.013(2)
Cl16 0.0468(9) 0.0391(8) 0.0333(7) 0.0033(6) -0.0051(6) -0.0029(7)
Cl17 0.0536(9) 0.0321(7) 0.0392(8) 0.0126(6) 0.0063(7) 0.0116(7)
Cl18 0.0537(9) 0.0563(9) 0.0347(8) 0.0081(7) 0.0167(7) 0.0193(8)
C8S 0.031(3) 0.033(3) 0.030(3) 0.017(2) 0.002(2) 0.011(2)
Cl22 0.0293(7) 0.0546(9) 0.0375(8) 0.0188(7) -0.0058(6) 0.0028(6)
Cl23 0.0362(8) 0.0487(9) 0.0680(10) 0.0214(8) 0.0010(7) 0.0216(7)
Cl24 0.0509(9) 0.0540(10) 0.0452(9) -0.0057(7) 0.0051(7) 0.0154(8)
C9S 0.038(3) 0.048(4) 0.043(3) 0.022(3) 0.003(3) 0.011(3)
Cl25 0.0511(9) 0.0547(9) 0.0409(8) 0.0168(7) 0.0174(7) 0.0156(8)
Cl26 0.0523(10) 0.0890(13) 0.0481(9) 0.0369(9) 0.0245(8) 0.0439(9)
Cl27 0.0406(8) 0.0616(10) 0.0533(9) 0.0217(8) -0.0035(7) 0.0242(8)
C10S 0.049(4) 0.048(4) 0.025(3) 0.008(3) 0.010(3) 0.015(3)
Cl28 0.0878(14) 0.0409(9) 0.0545(10) -0.0022(8) -0.0349(10) 0.0130(9)
Cl29 0.0482(10) 0.0945(13) 0.0352(8) 0.0113(8) 0.0028(7) 0.0391(9)
Cl30 0.0394(8) 0.0566(9) 0.0356(8) 0.0029(7) 0.0021(6) 0.0156(7)
C11S 0.034(3) 0.034(3) 0.047(3) 0.020(3) 0.021(3) 0.012(3)
Cl31 0.0743(13) 0.0869(14) 0.1274(19) 0.0778(14) 0.0505(13) 0.0577(12)
Cl32 0.0566(10) 0.0404(8) 0.0341(8) 0.0064(6) 0.0067(7) 0.0061(7)
Cl33 0.0603(10) 0.0425(9) 0.0449(9) 0.0030(7) 0.0093(8) 0.0032(8)
C12S 0.065(5) 0.061(4) 0.047(4) 0.028(3) 0.022(3) 0.029(4)
Cl34 0.0512(10) 0.0743(12) 0.0427(9) -0.0024(8) 0.0080(8) 0.0040(9)
Cl35 0.0474(11) 0.1227(18) 0.0502(11) -0.0200(11) 0.0064(9) 0.0073(11)
Cl36 0.0471(10) 0.0780(13) 0.0948(15) 0.0312(11) 0.0325(10) 0.0274(9)
C13S 0.034(3) 0.042(3) 0.043(3) 0.024(3) 0.010(3) 0.003(3)
Cl37 0.159(2) 0.0561(12) 0.0443(11) -0.0018(9) 0.0128(13) 0.0044(13)
Cl38 0.0366(8) 0.0440(9) 0.0932(13) 0.0307(9) 0.0147(8) 0.0155(7)
Cl39 0.0310(7) 0.0373(8) 0.0455(8) 0.0111(6) -0.0040(6) 0.0081(6)

loop_
_atom_type_symbol
_atom_type_description
_atom_type_scat_dispersion_real
_atom_type_scat_dispersion_imag
_atom_type_scat_source
C C 0.0033 0.0016 'International Tables Vol C Tables 4.2.6.8 and 6.1.1.4'
H H 0.0000 0.0000 'International Tables Vol C Tables 4.2.6.8 and 6.1.1.4'
N N 0.0061 0.0033 'International Tables Vol C Tables 4.2.6.8 and 6.1.1.4'
O O 0.0106 0.0060 'International Tables Vol C Tables 4.2.6.8 and 6.1.1.4'
Cl Cl 0.1484 0.1585 'International Tables Vol C Tables 4.2.6.8 and 6.1.1.4'

loop_
_geom_angle_atom_site_label_1
_geom_angle_atom_site_label_2
_geom_angle_atom_site_label_3
_geom_angle
C5 O1 C4 119.6(4)
C39 O10 C40 117.9(4)
C5 N1 C6 121.8(4)
C5 N1 H1A 119.1
C6 N1 H1A 119.1
C11 N2 C12 122.4(4)
C11 N2 H2A 118.8
C12 N2 H2A 118.8
C15 N3 C16 121.1(4)
C15 N3 H3A 119.5
C16 N3 H3A 119.5
C19 N4 C20 125.2(4)
C19 N4 H4A 117.4
C20 N4 H4A 117.4
C25 N5 C26 123.6(4)
C25 N5 H5A 118.2
C26 N5 H5A 118.2
C29 N6 C30 122.4(4)
C29 N6 H6A 118.8
C30 N6 H6A 118.8
C33 N7 C34 122.4(4)
C33 N7 H7A 118.8
C34 N7 H7A 118.8
C4 C1 H1B 109.5
C4 C1 H1C 109.5
H1B C1 H1C 109.5
C4 C1 H1D 109.5
H1B C1 H1D 109.5
H1C C1 H1D 109.5
C4 C2 H2B 109.5
C4 C2 H2C 109.5
H2B C2 H2C 109.5
C4 C2 H2D 109.5
H2B C2 H2D 109.5
H2C C2 H2D 109.5
C4 C3 H3B 109.5
C4 C3 H3C 109.5
H3B C3 H3C 109.5
C4 C3 H3D 109.5
H3B C3 H3D 109.5
H3C C3 H3D 109.5
O1 C4 C2 110.5(4)
O1 C4 C3 110.8(4)
C2 C4 C3 113.5(5)
O1 C4 C1 100.9(4)
C2 C4 C1 110.9(5)
C3 C4 C1 109.6(5)
O2 C5 N1 124.8(4)
O2 C5 O1 125.4(4)
N1 C5 O1 109.8(4)
N1 C6 C7 110.7(4)
N1 C6 C10 114.3(4)
C7 C6 C10 103.9(4)
N1 C6 H6B 109.2
C7 C6 H6B 109.2
C10 C6 H6B 109.2
C6 C7 C8 105.0(4)
C6 C7 H7B 110.7
C8 C7 H7B 110.7
C6 C7 H7C 110.7
C8 C7 H7C 110.7
H7B C7 H7C 108.8
C7 C8 C9 106.6(4)
C7 C8 H8A 110.4
C9 C8 H8A 110.4
C7 C8 H8B 110.4
C9 C8 H8B 110.4
H8A C8 H8B 108.6
C8 C9 C10 106.7(4)
C8 C9 H9A 110.4
C10 C9 H9A 110.4
C8 C9 H9B 110.4
C10 C9 H9B 110.4
H9A C9 H9B 108.6
C11 C10 C9 111.2(4)
C11 C10 C6 112.9(4)
C9 C10 C6 103.6(4)
C11 C10 H10A 109.7
C9 C10 H10A 109.7
C6 C10 H10A 109.7
O3 C11 N2 122.9(4)
O3 C11 C10 119.9(4)
N2 C11 C10 117.2(4)
N2 C12 C14 108.9(4)
N2 C12 C15 113.0(4)
C14 C12 C15 108.9(4)
N2 C12 C13 107.1(4)
C14 C12 C13 110.9(4)
C15 C12 C13 108.0(4)
C12 C13 H13A 109.5
C12 C13 H13B 109.5
H13A C13 H13B 109.5
C12 C13 H13C 109.5
H13A C13 H13C 109.5
H13B C13 H13C 109.5
C12 C14 H14A 109.5
C12 C14 H14B 109.5
H14A C14 H14B 109.5
C12 C14 H14C 109.5
H14A C14 H14C 109.5
H14B C14 H14C 109.5
O4 C15 N3 121.6(4)
O4 C15 C12 118.9(4)
N3 C15 C12 119.4(4)
N3 C16 C17 108.7(4)
N3 C16 C18 110.9(4)
C17 C16 C18 109.6(4)
N3 C16 C19 109.8(4)
C17 C16 C19 107.2(4)
C18 C16 C19 110.5(4)
C16 C17 H17A 109.5
C16 C17 H17B 109.5
H17A C17 H17B 109.5
C16 C17 H17C 109.5
H17A C17 H17C 109.5
H17B C17 H17C 109.5
C16 C18 H18A 109.5
C16 C18 H18B 109.5
H18A C18 H18B 109.5
C16 C18 H18C 109.5
H18A C18 H18C 109.5
H18B C18 H18C 109.5
O5 C19 N4 123.9(5)
O5 C19 C16 121.8(4)
N4 C19 C16 114.2(4)
N4 C20 C21 112.4(4)
N4 C20 C24 112.4(4)
C21 C20 C24 103.3(4)
N4 C20 H20A 109.5
C21 C20 H20A 109.5
C24 C20 H20A 109.5
C22 C21 C20 103.9(4)
C22 C21 H21A 111.0
C20 C21 H21A 111.0
C22 C21 H21B 111.0
C20 C21 H21B 111.0
H21A C21 H21B 109.0
C21 C22 C23 104.1(5)
C21 C22 H22A 110.9
C23 C22 H22A 110.9
C21 C22 H22B 110.9
C23 C22 H22B 110.9
H22A C22 H22B 109.0
C22 C23 C24 106.3(4)
C22 C23 H23A 110.5
C24 C23 H23A 110.5
C22 C23 H23B 110.5
C24 C23 H23B 110.5
H23A C23 H23B 108.7
C25 C24 C23 114.8(4)
C25 C24 C20 110.3(4)
C23 C24 C20 105.6(4)
C25 C24 H24A 108.6
C23 C24 H24A 108.6
C20 C24 H24A 108.6
O6 C25 N5 122.2(4)
O6 C25 C24 121.2(5)
N5 C25 C24 116.5(4)
N5 C26 C27 106.8(4)
N5 C26 C29 113.0(4)
C27 C26 C29 107.7(4)
N5 C26 C28 109.7(4)
C27 C26 C28 110.7(4)
C29 C26 C28 108.9(4)
C26 C27 H27A 109.5
C26 C27 H27B 109.5
H27A C27 H27B 109.5
C26 C27 H27C 109.5
H27A C27 H27C 109.5
H27B C27 H27C 109.5
C26 C28 H28A 109.5
C26 C28 H28B 109.5
H28A C28 H28B 109.5
C26 C28 H28C 109.5
H28A C28 H28C 109.5
H28B C28 H28C 109.5
O7 C29 N6 123.5(4)
O7 C29 C26 119.8(4)
N6 C29 C26 116.7(4)
N6 C30 C32 111.5(4)
N6 C30 C31 106.8(4)
C32 C30 C31 110.6(4)
N6 C30 C33 112.1(4)
C32 C30 C33 110.4(4)
C31 C30 C33 105.2(4)
C30 C31 H31A 109.5
C30 C31 H31B 109.5
H31A C31 H31B 109.5
C30 C31 H31C 109.5
H31A C31 H31C 109.5
H31B C31 H31C 109.5
C30 C32 H32A 109.5
C30 C32 H32B 109.5
H32A C32 H32B 109.5
C30 C32 H32C 109.5
H32A C32 H32C 109.5
H32B C32 H32C 109.5
O8 C33 N7 122.4(4)
O8 C33 C30 119.9(4)
N7 C33 C30 117.4(4)
N7 C34 C38 110.7(4)
N7 C34 C35 110.5(4)
C38 C34 C35 103.8(4)
N7 C34 H34A 110.6
C38 C34 H34A 110.6
C35 C34 H34A 110.6
C36 C35 C34 102.6(4)
C36 C35 H35A 111.3
C34 C35 H35A 111.3
C36 C35 H35B 111.3
C34 C35 H35B 111.3
H35A C35 H35B 109.2
C35 C36 C37 105.1(4)
C35 C36 H36A 110.7
C37 C36 H36A 110.7
C35 C36 H36B 110.7
C37 C36 H36B 110.7
H36A C36 H36B 108.8
C36 C37 C38 105.2(4)
C36 C37 H37A 110.7
C38 C37 H37A 110.7
C36 C37 H37B 110.7
C38 C37 H37B 110.7
H37A C37 H37B 108.8
C39 C38 C34 112.5(4)
C39 C38 C37 108.6(4)
C34 C38 C37 106.2(4)
C39 C38 H38A 109.9
C34 C38 H38A 109.9
C37 C38 H38A 109.9
O9 C39 O10 124.7(5)
O9 C39 C38 125.0(4)
O10 C39 C38 110.3(4)
O10 C40 C41 109.7(4)
O10 C40 H40A 109.7
C41 C40 H40A 109.7
O10 C40 H40B 109.7
C41 C40 H40B 109.7
H40A C40 H40B 108.2
C46 C41 C42 119.4(5)
C46 C41 C40 122.6(5)
C42 C41 C40 117.9(5)
C41 C42 C43 118.9(5)
C41 C42 H42A 120.5
C43 C42 H42A 120.5
C44 C43 C42 118.9(5)
C44 C43 H43A 120.6
C42 C43 H43A 120.6
C43 C44 C45 121.7(5)
C43 C44 H44A 119.2
C45 C44 H44A 119.2
C46 C45 C44 119.3(5)
C46 C45 H45A 120.4
C44 C45 H45A 120.4
C45 C46 C41 121.8(5)
C45 C46 H46A 119.1
C41 C46 H46A 119.1
C5A O1A C4A 120.0(4)
C39A O10A C40A 117.8(4)
C5A N1A C6A 120.4(4)
C5A N1A H1AA 119.8
C6A N1A H1AA 119.8
C11A N2A C12A 123.2(4)
C11A N2A H2AA 118.4
C12A N2A H2AA 118.4
C15A N3A C16A 121.5(4)
C15A N3A H3AA 119.3
C16A N3A H3AA 119.3
C19A N4A C20A 124.0(4)
C19A N4A H4AA 118.0
C20A N4A H4AA 118.0
C25A N5A C26A 124.0(4)
C25A N5A H5AA 118.0
C26A N5A H5AA 118.0
C29A N6A C30A 121.7(4)
C29A N6A H6AA 119.1
C30A N6A H6AA 119.1
C33A N7A C34A 122.5(4)
C33A N7A H7AA 118.8
C34A N7A H7AA 118.8
C4A C1A H1AB 109.5
C4A C1A H1AC 109.5
H1AB C1A H1AC 109.5
C4A C1A H1AD 109.5
H1AB C1A H1AD 109.5
H1AC C1A H1AD 109.5
C4A C2A H2AB 109.5
C4A C2A H2AC 109.5
H2AB C2A H2AC 109.5
C4A C2A H2AD 109.5
H2AB C2A H2AD 109.5
H2AC C2A H2AD 109.5
C4A C3A H3AB 109.5
C4A C3A H3AC 109.5
H3AB C3A H3AC 109.5
C4A C3A H3AD 109.5
H3AB C3A H3AD 109.5
H3AC C3A H3AD 109.5
O1A C4A C2A 109.6(4)
O1A C4A C1A 101.9(4)
C2A C4A C1A 110.6(5)
O1A C4A C3A 110.0(4)
C2A C4A C3A 113.2(5)
C1A C4A C3A 110.9(5)
O2A C5A O1A 124.9(4)
O2A C5A N1A 125.1(4)
O1A C5A N1A 110.1(4)
N1A C6A C7A 113.9(4)
N1A C6A C10A 115.2(4)
C7A C6A C10A 104.7(4)
N1A C6A H6AB 107.6
C7A C6A H6AB 107.6
C10A C6A H6AB 107.6
C8A C7A C6A 100.9(4)
C8A C7A H7AB 111.6
C6A C7A H7AB 111.6
C8A C7A H7AC 111.6
C6A C7A H7AC 111.6
H7AB C7A H7AC 109.4
C7A C8A C9A 102.6(4)
C7A C8A H8AA 111.3
C9A C8A H8AA 111.3
C7A C8A H8AB 111.3
C9A C8A H8AB 111.3
H8AA C8A H8AB 109.2
C8A C9A C10A 105.8(4)
C8A C9A H9AA 110.6
C10A C9A H9AA 110.6
C8A C9A H9AB 110.6
C10A C9A H9AB 110.6
H9AA C9A H9AB 108.7
C11A C10A C6A 109.9(4)
C11A C10A C9A 112.4(4)
C6A C10A C9A 104.1(4)
C11A C10A H10B 110.1
C6A C10A H10B 110.1
C9A C10A H10B 110.1
O3A C11A N2A 122.7(4)
O3A C11A C10A 122.3(4)
N2A C11A C10A 115.0(4)
N2A C12A C14A 110.5(4)
N2A C12A C15A 112.2(4)
C14A C12A C15A 108.4(4)
N2A C12A C13A 106.4(4)
C14A C12A C13A 110.5(4)
C15A C12A C13A 108.8(4)
C12A C13A H13D 109.5
C12A C13A H13E 109.5
H13D C13A H13E 109.5
C12A C13A H13F 109.5
H13D C13A H13F 109.5
H13E C13A H13F 109.5
C12A C14A H14D 109.5
C12A C14A H14E 109.5
H14D C14A H14E 109.5
C12A C14A H14F 109.5
H14D C14A H14F 109.5
H14E C14A H14F 109.5
O4A C15A N3A 121.4(4)
O4A C15A C12A 121.2(4)
N3A C15A C12A 117.3(4)
N3A C16A C18A 111.1(4)
N3A C16A C17A 106.9(4)
C18A C16A C17A 110.9(5)
N3A C16A C19A 110.1(4)
C18A C16A C19A 110.5(4)
C17A C16A C19A 107.2(4)
C16A C17A H17D 109.5
C16A C17A H17E 109.5
H17D C17A H17E 109.5
C16A C17A H17F 109.5
H17D C17A H17F 109.5
H17E C17A H17F 109.5
C16A C18A H18D 109.5
C16A C18A H18E 109.5
H18D C18A H18E 109.5
C16A C18A H18F 109.5
H18D C18A H18F 109.5
H18E C18A H18F 109.5
O5A C19A N4A 124.4(5)
O5A C19A C16A 119.7(4)
N4A C19A C16A 115.6(4)
N4A C20A C24A 112.1(4)
N4A C20A C21A 112.7(4)
C24A C20A C21A 104.5(4)
N4A C20A H20B 109.1
C24A C20A H20B 109.1
C21A C20A H20B 109.1
C22A C21A C20A 106.4(4)
C22A C21A H21C 110.4
C20A C21A H21C 110.4
C22A C21A H21D 110.4
C20A C21A H21D 110.4
H21C C21A H21D 108.6
C23A C22A C21A 103.6(4)
C23A C22A H22C 111.0
C21A C22A H22C 111.0
C23A C22A H22D 111.0
C21A C22A H22D 111.0
H22C C22A H22D 109.0
C22A C23A C24A 102.8(4)
C22A C23A H23C 111.2
C24A C23A H23C 111.2
C22A C23A H23D 111.2
C24A C23A H23D 111.2
H23C C23A H23D 109.1
C25A C24A C23A 115.0(4)
C25A C24A C20A 111.3(4)
C23A C24A C20A 104.7(4)
C25A C24A H24B 108.6
C23A C24A H24B 108.6
C20A C24A H24B 108.6
O6A C25A N5A 121.5(4)
O6A C25A C24A 122.1(4)
N5A C25A C24A 116.3(4)
N5A C26A C28A 110.4(4)
N5A C26A C27A 107.8(4)
C28A C26A C27A 111.0(4)
N5A C26A C29A 112.0(4)
C28A C26A C29A 108.5(4)
C27A C26A C29A 107.0(4)
C26A C27A H27D 109.5
C26A C27A H27E 109.5
H27D C27A H27E 109.5
C26A C27A H27F 109.5
H27D C27A H27F 109.5
H27E C27A H27F 109.5
C26A C28A H28D 109.5
C26A C28A H28E 109.5
H28D C28A H28E 109.5
C26A C28A H28F 109.5
H28D C28A H28F 109.5
H28E C28A H28F 109.5
O7A C29A N6A 123.8(4)
O7A C29A C26A 120.2(4)
N6A C29A C26A 115.9(4)
N6A C30A C32A 111.8(4)
N6A C30A C33A 111.9(4)
C32A C30A C33A 110.6(4)
N6A C30A C31A 107.0(4)
C32A C30A C31A 108.9(4)
C33A C30A C31A 106.3(4)
C30A C31A H31D 109.5
C30A C31A H31E 109.5
H31D C31A H31E 109.5
C30A C31A H31F 109.5
H31D C31A H31F 109.5
H31E C31A H31F 109.5
C30A C32A H32D 109.5
C30A C32A H32E 109.5
H32D C32A H32E 109.5
C30A C32A H32F 109.5
H32D C32A H32F 109.5
H32E C32A H32F 109.5
O8A C33A N7A 123.3(4)
O8A C33A C30A 119.6(4)
N7A C33A C30A 116.8(4)
N7A C34A C35A 111.5(4)
N7A C34A C38A 110.3(4)
C35A C34A C38A 103.6(4)
N7A C34A H34B 110.4
C35A C34A H34B 110.4
C38A C34A H34B 110.4
C36A C35A C34A 103.1(4)
C36A C35A H35C 111.1
C34A C35A H35C 111.1
C36A C35A H35D 111.1
C34A C35A H35D 111.1
H35C C35A H35D 109.1
C35A C36A C37A 102.5(4)
C35A C36A H36C 111.3
C37A C36A H36C 111.3
C35A C36A H36D 111.3
C37A C36A H36D 111.3
H36C C36A H36D 109.2
C36A C37A C38A 105.0(4)
C36A C37A H37C 110.7
C38A C37A H37C 110.7
C36A C37A H37D 110.7
C38A C37A H37D 110.7
H37C C37A H37D 108.8
C39A C38A C34A 112.4(4)
C39A C38A C37A 109.7(4)
C34A C38A C37A 106.6(4)
C39A C38A H38B 109.4
C34A C38A H38B 109.4
C37A C38A H38B 109.4
O9A C39A O10A 124.1(4)
O9A C39A C38A 125.3(4)
O10A C39A C38A 110.5(4)
O10A C40A C41A 110.0(4)
O10A C40A H40C 109.7
C41A C40A H40C 109.7
O10A C40A H40D 109.7
C41A C40A H40D 109.7
H40C C40A H40D 108.2
C46A C41A C42A 118.9(5)
C46A C41A C40A 118.8(5)
C42A C41A C40A 122.2(5)
C43A C42A C41A 120.5(5)
C43A C42A H42B 119.7
C41A C42A H42B 119.7
C42A C43A C44A 120.1(6)
C42A C43A H43B 119.9
C44A C43A H43B 119.9
C45A C44A C43A 119.5(6)
C45A C44A H44B 120.3
C43A C44A H44B 120.3
C44A C45A C46A 120.4(6)
C44A C45A H45B 119.8
C46A C45A H45B 119.8
C41A C46A C45A 120.5(6)
C41A C46A H46B 119.7
C45A C46A H46B 119.7
C5B O1B C4B 120.0(4)
C39B O10B C40B 115.8(4)
C5B N1B C6B 122.6(4)
C5B N1B H1BA 118.7
C6B N1B H1BA 118.7
C11B N2B C12B 123.2(4)
C11B N2B H2BA 118.4
C12B N2B H2BA 118.4
C15B N3B C16B 121.5(4)
C15B N3B H3BA 119.2
C16B N3B H3BA 119.2
C19B N4B C20B 123.4(4)
C19B N4B H4BA 118.3
C20B N4B H4BA 118.3
C25B N5B C26B 123.4(4)
C25B N5B H5BA 118.3
C26B N5B H5BA 118.3
C29B N6B C30B 123.2(4)
C29B N6B H6BA 118.4
C30B N6B H6BA 118.4
C33B N7B C34B 122.6(4)
C33B N7B H7BA 118.7
C34B N7B H7BA 118.7
C4B C1B H1BB 109.5
C4B C1B H1BC 109.5
H1BB C1B H1BC 109.5
C4B C1B H1BD 109.5
H1BB C1B H1BD 109.5
H1BC C1B H1BD 109.5
C4B C2B H2BB 109.5
C4B C2B H2BC 109.5
H2BB C2B H2BC 109.5
C4B C2B H2BD 109.5
H2BB C2B H2BD 109.5
H2BC C2B H2BD 109.5
C4B C3B H3BB 109.5
C4B C3B H3BC 109.5
H3BB C3B H3BC 109.5
C4B C3B H3BD 109.5
H3BB C3B H3BD 109.5
H3BC C3B H3BD 109.5
O1B C4B C2B 109.0(4)
O1B C4B C1B 101.7(4)
C2B C4B C1B 110.8(5)
O1B C4B C3B 111.3(4)
C2B C4B C3B 113.5(5)
C1B C4B C3B 109.9(5)
O2B C5B N1B 125.3(5)
O2B C5B O1B 125.0(5)
N1B C5B O1B 109.7(4)
N1B C6B C7B 110.7(4)
N1B C6B C10B 114.4(4)
C7B C6B C10B 104.9(4)
N1B C6B H6BB 108.9
C7B C6B H6BB 108.9
C10B C6B H6BB 108.9
C8B C7B C6B 107.2(4)
C8B C7B H7BB 110.3
C6B C7B H7BB 110.3
C8B C7B H7BC 110.3
C6B C7B H7BC 110.3
H7BB C7B H7BC 108.5
C7B C8B C9B 107.6(5)
C7B C8B H8BA 110.2
C9B C8B H8BA 110.2
C7B C8B H8BB 110.2
C9B C8B H8BB 110.2
H8BA C8B H8BB 108.5
C8B C9B C10B 104.1(4)
C8B C9B H9BA 110.9
C10B C9B H9BA 110.9
C8B C9B H9BB 110.9
C10B C9B H9BB 110.9
H9BA C9B H9BB 109.0
C11B C10B C9B 112.5(4)
C11B C10B C6B 112.8(4)
C9B C10B C6B 103.6(4)
C11B C10B H10C 109.3
C9B C10B H10C 109.3
C6B C10B H10C 109.3
O3B C11B N2B 122.5(4)
O3B C11B C10B 121.9(4)
N2B C11B C10B 115.6(4)
N2B C12B C14B 110.0(4)
N2B C12B C13B 107.1(4)
C14B C12B C13B 110.6(4)
N2B C12B C15B 112.0(4)
C14B C12B C15B 108.9(4)
C13B C12B C15B 108.1(4)
C12B C13B H13G 109.5
C12B C13B H13H 109.5
H13G C13B H13H 109.5
C12B C13B H13I 109.5
H13G C13B H13I 109.5
H13H C13B H13I 109.5
C12B C14B H14G 109.5
C12B C14B H14H 109.5
H14G C14B H14H 109.5
C12B C14B H14I 109.5
H14G C14B H14I 109.5
H14H C14B H14I 109.5
O4B C15B N3B 122.3(4)
O4B C15B C12B 120.6(4)
N3B C15B C12B 117.0(4)
N3B C16B C18B 109.7(4)
N3B C16B C17B 107.4(4)
C18B C16B C17B 110.7(5)
N3B C16B C19B 110.8(4)
C18B C16B C19B 110.9(4)
C17B C16B C19B 107.2(4)
C16B C17B H17G 109.5
C16B C17B H17H 109.5
H17G C17B H17H 109.5
C16B C17B H17I 109.5
H17G C17B H17I 109.5
H17H C17B H17I 109.5
C16B C18B H18G 109.5
C16B C18B H18H 109.5
H18G C18B H18H 109.5
C16B C18B H18I 109.5
H18G C18B H18I 109.5
H18H C18B H18I 109.5
O5B C19B N4B 125.9(5)
O5B C19B C16B 119.1(4)
N4B C19B C16B 114.8(4)
N4B C20B C21B 112.6(4)
N4B C20B C24B 113.0(4)
C21B C20B C24B 103.5(4)
N4B C20B H20C 109.2
C21B C20B H20C 109.2
C24B C20B H20C 109.2
C22B C21B C20B 104.2(4)
C22B C21B H21E 110.9
C20B C21B H21E 110.9
C22B C21B H21F 110.9
C20B C21B H21F 110.9
H21E C21B H21F 108.9
C21B C22B C23B 103.4(5)
C21B C22B H22E 111.1
C23B C22B H22E 111.1
C21B C22B H22F 111.1
C23B C22B H22F 111.1
H22E C22B H22F 109.0
C24B C23B C22B 106.0(5)
C24B C23B H23E 110.5
C22B C23B H23E 110.5
C24B C23B H23F 110.5
C22B C23B H23F 110.5
H23E C23B H23F 108.7
C25B C24B C23B 114.4(4)
C25B C24B C20B 110.7(4)
C23B C24B C20B 105.1(4)
C25B C24B H24C 108.8
C23B C24B H24C 108.8
C20B C24B H24C 108.8
O6B C25B N5B 122.3(4)
O6B C25B C24B 121.4(4)
N5B C25B C24B 116.3(4)
N5B C26B C28B 110.2(4)
N5B C26B C27B 107.0(4)
C28B C26B C27B 109.9(4)
N5B C26B C29B 113.1(4)
C28B C26B C29B 109.6(4)
C27B C26B C29B 107.0(4)
C26B C27B H27G 109.5
C26B C27B H27H 109.5
H27G C27B H27H 109.5
C26B C27B H27I 109.5
H27G C27B H27I 109.5
H27H C27B H27I 109.5
C26B C28B H28G 109.5
C26B C28B H28H 109.5
H28G C28B H28H 109.5
C26B C28B H28I 109.5
H28G C28B H28I 109.5
H28H C28B H28I 109.5
O7B C29B N6B 123.0(4)
O7B C29B C26B 119.2(4)
N6B C29B C26B 117.8(4)
N6B C30B C31B 107.8(4)
N6B C30B C32B 110.9(4)
C31B C30B C32B 110.0(4)
N6B C30B C33B 111.7(4)
C31B C30B C33B 105.7(4)
C32B C30B C33B 110.5(4)
C30B C31B H31G 109.5
C30B C31B H31H 109.5
H31G C31B H31H 109.5
C30B C31B H31I 109.5
H31G C31B H31I 109.5
H31H C31B H31I 109.5
C30B C32B H32G 109.5
C30B C32B H32H 109.5
H32G C32B H32H 109.5
C30B C32B H32I 109.5
H32G C32B H32I 109.5
H32H C32B H32I 109.5
O8B C33B N7B 123.6(5)
O8B C33B C30B 119.5(4)
N7B C33B C30B 116.7(4)
N7B C34B C38B 110.0(4)
N7B C34B C35B 110.6(4)
C38B C34B C35B 104.4(4)
N7B C34B H34C 110.5
C38B C34B H34C 110.5
C35B C34B H34C 110.5
C36B C35B C34B 103.0(4)
C36B C35B H35E 111.2
C34B C35B H35E 111.2
C36B C35B H35F 111.2
C34B C35B H35F 111.2
H35E C35B H35F 109.1
C35B C36B C37B 104.8(4)
C35B C36B H36E 110.8
C37B C36B H36E 110.8
C35B C36B H36F 110.8
C37B C36B H36F 110.8
H36E C36B H36F 108.9
C36B C37B C38B 104.5(4)
C36B C37B H37E 110.9
C38B C37B H37E 110.9
C36B C37B H37F 110.9
C38B C37B H37F 110.9
H37E C37B H37F 108.9
C39B C38B C34B 111.6(4)
C39B C38B C37B 108.9(4)
C34B C38B C37B 106.1(4)
C39B C38B H38C 110.1
C34B C38B H38C 110.1
C37B C38B H38C 110.1
O9B C39B O10B 122.7(5)
O9B C39B C38B 125.6(5)
O10B C39B C38B 111.7(4)
O10B C40B C41B 108.8(4)
O10B C40B H40E 109.9
C41B C40B H40E 109.9
O10B C40B H40F 109.9
C41B C40B H40F 109.9
H40E C40B H40F 108.3
C46B C41B C42B 117.5(5)
C46B C41B C40B 119.8(5)
C42B C41B C40B 122.7(5)
C43B C42B C41B 120.4(6)
C43B C42B H42C 119.8
C41B C42B H42C 119.8
C42B C43B C44B 120.5(6)
C42B C43B H43C 119.7
C44B C43B H43C 119.7
C45B C44B C43B 119.8(6)
C45B C44B H44C 120.1
C43B C44B H44C 120.1
C44B C45B C46B 119.5(6)
C44B C45B H45C 120.2
C46B C45B H45C 120.2
C41B C46B C45B 122.2(5)
C41B C46B H46C 118.9
C45B C46B H46C 118.9
C5C O1C C4C 119.6(4)
C39C O10C C40C 116.8(5)
C5C N1C C6C 121.7(4)
C5C N1C H1CA 119.1
C6C N1C H1CA 119.1
C11C N2C C12C 123.5(4)
C11C N2C H2CA 118.3
C12C N2C H2CA 118.3
C15C N3C C16C 122.0(4)
C15C N3C H3CA 119.0
C16C N3C H3CA 119.0
C19C N4C C20C 124.8(4)
C19C N4C H4CA 117.6
C20C N4C H4CA 117.6
C25C N5C C26C 123.2(4)
C25C N5C H5CA 118.4
C26C N5C H5CA 118.4
C29C N6C C30C 122.1(4)
C29C N6C H6CA 118.9
C30C N6C H6CA 118.9
C33C N7C C34C 121.9(4)
C33C N7C H7CA 119.0
C34C N7C H7CA 119.0
C4C C1C H1CB 109.5
C4C C1C H1CC 109.5
H1CB C1C H1CC 109.5
C4C C1C H1CD 109.5
H1CB C1C H1CD 109.5
H1CC C1C H1CD 109.5
C4C C2C H2CB 109.5
C4C C2C H2CC 109.5
H2CB C2C H2CC 109.5
C4C C2C H2CD 109.5
H2CB C2C H2CD 109.5
H2CC C2C H2CD 109.5
C4C C3C H3CB 109.5
C4C C3C H3CC 109.5
H3CB C3C H3CC 109.5
C4C C3C H3CD 109.5
H3CB C3C H3CD 109.5
H3CC C3C H3CD 109.5
O1C C4C C1C 102.2(4)
O1C C4C C2C 109.8(4)
C1C C4C C2C 110.9(5)
O1C C4C C3C 110.7(4)
C1C C4C C3C 110.5(5)
C2C C4C C3C 112.3(5)
O2C C5C N1C 123.4(4)
O2C C5C O1C 125.4(4)
N1C C5C O1C 111.3(4)
N1C C6C C7C 111.3(4)
N1C C6C C10C 116.2(4)
C7C C6C C10C 103.1(4)
N1C C6C H6CB 108.6
C7C C6C H6CB 108.6
C10C C6C H6CB 108.6
C8C C7C C6C 105.7(4)
C8C C7C H7CB 110.6
C6C C7C H7CB 110.6
C8C C7C H7CC 110.6
C6C C7C H7CC 110.6
H7CB C7C H7CC 108.7
C7C C8C C9C 107.2(4)
C7C C8C H8CA 110.3
C9C C8C H8CA 110.3
C7C C8C H8CB 110.3
C9C C8C H8CB 110.3
H8CA C8C H8CB 108.5
C10C C9C C8C 105.9(4)
C10C C9C H9CA 110.6
C8C C9C H9CA 110.6
C10C C9C H9CB 110.6
C8C C9C H9CB 110.6
H9CA C9C H9CB 108.7
C11C C10C C9C 112.3(4)
C11C C10C C6C 112.9(4)
C9C C10C C6C 103.1(4)
C11C C10C H10D 109.4
C9C C10C H10D 109.5
C6C C10C H10D 109.4
O3C C11C N2C 122.6(4)
O3C C11C C10C 121.6(4)
N2C C11C C10C 115.8(4)
N2C C12C C13C 106.9(4)
N2C C12C C14C 109.3(4)
C13C C12C C14C 110.1(4)
N2C C12C C15C 112.6(4)
C13C C12C C15C 108.7(4)
C14C C12C C15C 109.1(4)
C12C C13C H13J 109.5
C12C C13C H13K 109.5
H13J C13C H13K 109.5
C12C C13C H13L 109.5
H13J C13C H13L 109.5
H13K C13C H13L 109.5
C12C C14C H14J 109.5
C12C C14C H14K 109.5
H14J C14C H14K 109.5
C12C C14C H14L 109.5
H14J C14C H14L 109.5
H14K C14C H14L 109.5
O4C C15C N3C 122.1(4)
O4C C15C C12C 120.2(4)
N3C C15C C12C 117.7(4)
N3C C16C C18C 110.2(4)
N3C C16C C17C 108.8(4)
C18C C16C C17C 110.8(4)
N3C C16C C19C 110.9(4)
C18C C16C C19C 110.3(4)
C17C C16C C19C 105.7(4)
C16C C17C H17J 109.5
C16C C17C H17K 109.5
H17J C17C H17K 109.5
C16C C17C H17L 109.5
H17J C17C H17L 109.5
H17K C17C H17L 109.5
C16C C18C H18J 109.5
C16C C18C H18K 109.5
H18J C18C H18K 109.5
C16C C18C H18L 109.5
H18J C18C H18L 109.5
H18K C18C H18L 109.5
O5C C19C N4C 124.0(5)
O5C C19C C16C 120.6(4)
N4C C19C C16C 115.2(4)
N4C C20C C21C 112.4(4)
N4C C20C C24C 112.3(4)
C21C C20C C24C 103.8(4)
N4C C20C H20D 109.4
C21C C20C H20D 109.4
C24C C20C H20D 109.4
C22C C21C C20C 101.8(4)
C22C C21C H21G 111.4
C20C C21C H21G 111.4
C22C C21C H21H 111.4
C20C C21C H21H 111.4
H21G C21C H21H 109.3
C23C C22C C21C 104.9(5)
C23C C22C H22G 110.8
C21C C22C H22G 110.8
C23C C22C H22H 110.8
C21C C22C H22H 110.8
H22G C22C H22H 108.8
C22C C23C C24C 107.2(5)
C22C C23C H23G 110.3
C24C C23C H23G 110.3
C22C C23C H23H 110.3
C24C C23C H23H 110.3
H23G C23C H23H 108.5
C25C C24C C23C 114.3(4)
C25C C24C C20C 110.5(4)
C23C C24C C20C 103.8(4)
C25C C24C H24D 109.3
C23C C24C H24D 109.3
C20C C24C H24D 109.3
O6C C25C N5C 121.6(4)
O6C C25C C24C 122.7(4)
N5C C25C C24C 115.6(4)
N5C C26C C28C 111.0(4)
N5C C26C C27C 107.6(4)
C28C C26C C27C 109.9(4)
N5C C26C C29C 112.4(3)
C28C C26C C29C 109.1(4)
C27C C26C C29C 106.6(4)
C26C C27C H27J 109.5
C26C C27C H27K 109.5
H27J C27C H27K 109.5
C26C C27C H27L 109.5
H27J C27C H27L 109.5
H27K C27C H27L 109.5
C26C C28C H28J 109.5
C26C C28C H28K 109.5
H28J C28C H28K 109.5
C26C C28C H28L 109.5
H28J C28C H28L 109.5
H28K C28C H28L 109.5
O7C C29C N6C 123.6(4)
O7C C29C C26C 120.1(4)
N6C C29C C26C 116.2(4)
N6C C30C C32C 111.1(4)
N6C C30C C31C 107.5(4)
C32C C30C C31C 109.9(4)
N6C C30C C33C 111.6(4)
C32C C30C C33C 110.6(4)
C31C C30C C33C 105.9(4)
C30C C31C H31J 109.5
C30C C31C H31K 109.5
H31J C31C H31K 109.5
C30C C31C H31L 109.5
H31J C31C H31L 109.5
H31K C31C H31L 109.5
C30C C32C H32J 109.5
C30C C32C H32K 109.5
H32J C32C H32K 109.5
C30C C32C H32L 109.5
H32J C32C H32L 109.5
H32K C32C H32L 109.5
O8C C33C N7C 123.4(5)
O8C C33C C30C 119.4(4)
N7C C33C C30C 116.9(4)
N7C C34C C38C 110.2(4)
N7C C34C C35C 111.6(4)
C38C C34C C35C 104.1(4)
N7C C34C H34D 110.3
C38C C34C H34D 110.3
C35C C34C H34D 110.3
C34C C35C C36C 102.5(4)
C34C C35C H35G 111.3
C36C C35C H35G 111.3
C34C C35C H35H 111.3
C36C C35C H35H 111.3
H35G C35C H35H 109.2
C37C C36C C35C 103.3(4)
C37C C36C H36G 111.1
C35C C36C H36G 111.1
C37C C36C H36H 111.1
C35C C36C H36H 111.1
H36G C36C H36H 109.1
C36C C37C C38C 104.7(4)
C36C C37C H37G 110.8
C38C C37C H37G 110.8
C36C C37C H37H 110.8
C38C C37C H37H 110.8
H37G C37C H37H 108.9
C39C C38C C34C 114.0(4)
C39C C38C C37C 108.8(4)
C34C C38C C37C 106.2(4)
C39C C38C H38D 109.2
C34C C38C H38D 109.2
C37C C38C H38D 109.2
O9C C39C O10C 122.6(5)
O9C C39C C38C 126.9(5)
O10C C39C C38C 110.5(4)
O10C C40C C41C 112.0(5)
O10C C40C H40G 109.2
C41C C40C H40G 109.2
O10C C40C H40H 109.2
C41C C40C H40H 109.2
H40G C40C H40H 107.9
C46C C41C C42C 118.8(5)
C46C C41C C40C 122.6(5)
C42C C41C C40C 118.5(5)
C43C C42C C41C 118.7(5)
C43C C42C H42D 120.6
C41C C42C H42D 120.6
C44C C43C C42C 121.1(5)
C44C C43C H43D 119.4
C42C C43C H43D 119.4
C43C C44C C45C 120.7(6)
C43C C44C H44D 119.6
C45C C44C H44D 119.6
C46C C45C C44C 119.8(6)
C46C C45C H45D 120.1
C44C C45C H45D 120.1
C45C C46C C41C 120.8(5)
C45C C46C H46D 119.6
C41C C46C H46D 119.6
C5D O1D C4D 120.1(4)
C39D O10D C40D 115.5(4)
C5D N1D C6D 122.2(4)
C5D N1D H1DA 118.9
C6D N1D H1DA 118.9
C11D N2D C12D 123.3(4)
C11D N2D H2DA 118.4
C12D N2D H2DA 118.4
C15D N3D C16D 122.4(4)
C15D N3D H3DA 118.8
C16D N3D H3DA 118.8
C19D N4D C20D 125.5(4)
C19D N4D H4DA 117.3
C20D N4D H4DA 117.3
C25D N5D C26D 122.6(4)
C25D N5D H5DA 118.7
C26D N5D H5DA 118.7
C29D N6D C30D 122.4(4)
C29D N6D H6DA 118.8
C30D N6D H6DA 118.8
C33D N7D C34D 123.3(4)
C33D N7D H7DA 118.4
C34D N7D H7DA 118.4
C4D C1D H1DB 109.5
C4D C1D H1DC 109.5
H1DB C1D H1DC 109.5
C4D C1D H1DD 109.5
H1DB C1D H1DD 109.5
H1DC C1D H1DD 109.5
C4D C2D H2DB 109.5
C4D C2D H2DC 109.5
H2DB C2D H2DC 109.5
C4D C2D H2DD 109.5
H2DB C2D H2DD 109.5
H2DC C2D H2DD 109.5
C4D C3D H3DB 109.5
C4D C3D H3DC 109.5
H3DB C3D H3DC 109.5
C4D C3D H3DD 109.5
H3DB C3D H3DD 109.5
H3DC C3D H3DD 109.5
O1D C4D C2D 110.6(4)
O1D C4D C3D 111.0(4)
C2D C4D C3D 113.6(5)
O1D C4D C1D 101.5(4)
C2D C4D C1D 109.5(5)
C3D C4D C1D 109.9(5)
O2D C5D N1D 124.6(5)
O2D C5D O1D 125.2(4)
N1D C5D O1D 110.2(4)
N1D C6D C7D 111.3(4)
N1D C6D C10D 114.3(4)
C7D C6D C10D 104.5(4)
N1D C6D H6DB 108.8
C7D C6D H6DB 108.8
C10D C6D H6DB 108.8
C6D C7D C8D 107.4(5)
C6D C7D H7DB 110.2
C8D C7D H7DB 110.2
C6D C7D H7DC 110.2
C8D C7D H7DC 110.2
H7DB C7D H7DC 108.5
C7D C8D C9D 106.7(5)
C7D C8D H8DA 110.4
C9D C8D H8DA 110.4
C7D C8D H8DB 110.4
C9D C8D H8DB 110.4
H8DA C8D H8DB 108.6
C10D C9D C8D 105.2(4)
C10D C9D H9DA 110.7
C8D C9D H9DA 110.7
C10D C9D H9DB 110.7
C8D C9D H9DB 110.7
H9DA C9D H9DB 108.8
C11D C10D C9D 112.1(4)
C11D C10D C6D 113.0(4)
C9D C10D C6D 103.7(4)
C11D C10D H10E 109.3
C9D C10D H10E 109.3
C6D C10D H10E 109.3
O3D C11D N2D 122.6(4)
O3D C11D C10D 121.2(4)
N2D C11D C10D 116.2(4)
N2D C12D C13D 107.3(4)
N2D C12D C15D 112.1(3)
C13D C12D C15D 108.2(4)
N2D C12D C14D 108.9(4)
C13D C12D C14D 111.1(4)
C15D C12D C14D 109.3(4)
C12D C13D H13M 109.5
C12D C13D H13N 109.5
H13M C13D H13N 109.5
C12D C13D H13O 109.5
H13M C13D H13O 109.5
H13N C13D H13O 109.5
C12D C14D H14M 109.5
C12D C14D H14N 109.5
H14M C14D H14N 109.5
C12D C14D H14O 109.5
H14M C14D H14O 109.5
H14N C14D H14O 109.5
O4D C15D N3D 121.6(4)
O4D C15D C12D 120.3(4)
N3D C15D C12D 118.0(4)
N3D C16D C18D 111.4(4)
N3D C16D C17D 108.3(4)
C18D C16D C17D 109.9(4)
N3D C16D C19D 110.4(4)
C18D C16D C19D 110.5(4)
C17D C16D C19D 106.2(4)
C16D C17D H17M 109.5
C16D C17D H17N 109.5
H17M C17D H17N 109.5
C16D C17D H17O 109.5
H17M C17D H17O 109.5
H17N C17D H17O 109.5
C16D C18D H18M 109.5
C16D C18D H18N 109.5
H18M C18D H18N 109.5
C16D C18D H18O 109.5
H18M C18D H18O 109.5
H18N C18D H18O 109.5
O5D C19D N4D 124.8(4)
O5D C19D C16D 119.7(4)
N4D C19D C16D 115.2(4)
N4D C20D C21D 112.5(4)
N4D C20D C24D 112.1(4)
C21D C20D C24D 104.6(4)
N4D C20D H20E 109.2
C21D C20D H20E 109.2
C24D C20D H20E 109.2
C22D C21D C20D 105.9(4)
C22D C21D H21I 110.6
C20D C21D H21I 110.6
C22D C21D H21J 110.6
C20D C21D H21J 110.6
H21I C21D H21J 108.7
C21D C22D C23D 105.6(4)
C21D C22D H22I 110.6
C23D C22D H22I 110.6
C21D C22D H22J 110.6
C23D C22D H22J 110.6
H22I C22D H22J 108.8
C24D C23D C22D 101.7(4)
C24D C23D H23I 111.4
C22D C23D H23I 111.4
C24D C23D H23J 111.4
C22D C23D H23J 111.4
H23I C23D H23J 109.3
C25D C24D C23D 114.5(4)
C25D C24D C20D 111.2(4)
C23D C24D C20D 104.9(4)
C25D C24D H24E 108.7
C23D C24D H24E 108.7
C20D C24D H24E 108.7
O6D C25D N5D 122.9(4)
O6D C25D C24D 121.6(4)
N5D C25D C24D 115.4(4)
N5D C26D C28D 110.1(4)
N5D C26D C27D 107.7(4)
C28D C26D C27D 110.0(4)
N5D C26D C29D 112.4(4)
C28D C26D C29D 109.3(4)
C27D C26D C29D 107.3(4)
C26D C27D H27M 109.5
C26D C27D H27N 109.5
H27M C27D H27N 109.5
C26D C27D H27O 109.5
H27M C27D H27O 109.5
H27N C27D H27O 109.5
C26D C28D H28M 109.5
C26D C28D H28N 109.5
H28M C28D H28N 109.5
C26D C28D H28O 109.5
H28M C28D H28O 109.5
H28N C28D H28O 109.5
O7D C29D N6D 123.3(4)
O7D C29D C26D 119.6(4)
N6D C29D C26D 117.0(4)
N6D C30D C32D 112.3(4)
N6D C30D C31D 106.9(3)
C32D C30D C31D 109.5(4)
N6D C30D C33D 110.7(4)
C32D C30D C33D 111.2(4)
C31D C30D C33D 106.0(4)
C30D C31D H31M 109.5
C30D C31D H31N 109.5
H31M C31D H31N 109.5
C30D C31D H31O 109.5
H31M C31D H31O 109.5
H31N C31D H31O 109.5
C30D C32D H32M 109.5
C30D C32D H32N 109.5
H32M C32D H32N 109.5
C30D C32D H32O 109.5
H32M C32D H32O 109.5
H32N C32D H32O 109.5
O8D C33D N7D 123.3(4)
O8D C33D C30D 119.0(4)
N7D C33D C30D 117.3(4)
N7D C34D C35D 110.8(4)
N7D C34D C38D 109.9(4)
C35D C34D C38D 105.0(4)
N7D C34D H34E 110.3
C35D C34D H34E 110.3
C38D C34D H34E 110.3
C34D C35D C36D 102.9(4)
C34D C35D H35I 111.2
C36D C35D H35I 111.2
C34D C35D H35J 111.2
C36D C35D H35J 111.2
H35I C35D H35J 109.1
C37D C36D C35D 103.3(4)
C37D C36D H36I 111.1
C35D C36D H36I 111.1
C37D C36D H36J 111.1
C35D C36D H36J 111.1
H36I C36D H36J 109.1
C36D C37D C38D 105.0(4)
C36D C37D H37I 110.8
C38D C37D H37I 110.8
C36D C37D H37J 110.8
C38D C37D H37J 110.8
H37I C37D H37J 108.8
C39D C38D C34D 112.2(4)
C39D C38D C37D 108.7(4)
C34D C38D C37D 105.5(4)
C39D C38D H38E 110.1
C34D C38D H38E 110.1
C37D C38D H38E 110.1
O9D C39D O10D 123.7(4)
O9D C39D C38D 125.3(4)
O10D C39D C38D 111.0(4)
O10D C40D C41D 107.6(4)
O10D C40D H40I 110.2
C41D C40D H40I 110.2
O10D C40D H40J 110.2
C41D C40D H40J 110.2
H40I C40D H40J 108.5
C42D C41D C46D 119.0(5)
C42D C41D C40D 121.2(5)
C46D C41D C40D 119.7(4)
C43D C42D C41D 120.3(5)
C43D C42D H42E 119.8
C41D C42D H42E 119.8
C44D C43D C42D 120.5(5)
C44D C43D H43E 119.7
C42D C43D H43E 119.7
C45D C44D C43D 120.8(5)
C45D C44D H44E 119.6
C43D C44D H44E 119.6
C44D C45D C46D 119.6(5)
C44D C45D H45E 120.2
C46D C45D H45E 120.2
C41D C46D C45D 119.7(5)
C41D C46D H46E 120.1
C45D C46D H46E 120.1
C5E O1E C4E 120.7(4)
C39E O10E C40E 115.7(4)
C5E N1E C6E 122.9(4)
C5E N1E H1EA 118.5
C6E N1E H1EA 118.5
C11E N2E C12E 123.6(4)
C11E N2E H2EA 118.2
C12E N2E H2EA 118.2
C15E N3E C16E 121.7(4)
C15E N3E H3EA 119.1
C16E N3E H3EA 119.1
C19E N4E C20E 125.9(4)
C19E N4E H4EA 117.1
C20E N4E H4EA 117.1
C25E N5E C26E 122.6(4)
C25E N5E H5EA 118.7
C26E N5E H5EA 118.7
C29E N6E C30E 122.6(4)
C29E N6E H6EA 118.7
C30E N6E H6EA 118.7
C33E N7E C34E 123.0(4)
C33E N7E H7EA 118.5
C34E N7E H7EA 118.5
C4E C1E H1EB 109.5
C4E C1E H1EC 109.5
H1EB C1E H1EC 109.5
C4E C1E H1ED 109.5
H1EB C1E H1ED 109.5
H1EC C1E H1ED 109.5
C4E C2E H2EB 109.5
C4E C2E H2EC 109.5
H2EB C2E H2EC 109.5
C4E C2E H2ED 109.5
H2EB C2E H2ED 109.5
H2EC C2E H2ED 109.5
C4E C3E H3EB 109.5
C4E C3E H3EC 109.5
H3EB C3E H3EC 109.5
C4E C3E H3ED 109.5
H3EB C3E H3ED 109.5
H3EC C3E H3ED 109.5
O1E C4E C2E 109.8(5)
O1E C4E C1E 109.6(5)
C2E C4E C1E 114.1(5)
O1E C4E C3E 101.5(4)
C2E C4E C3E 110.1(6)
C1E C4E C3E 110.9(5)
O2E C5E N1E 124.4(4)
O2E C5E O1E 125.3(4)
N1E C5E O1E 110.3(4)
N1E C6E C7E 110.6(4)
N1E C6E C10E 116.0(4)
C7E C6E C10E 104.2(4)
N1E C6E H6EB 108.6
C7E C6E H6EB 108.6
C10E C6E H6EB 108.6
C6E C7E C8E 106.6(4)
C6E C7E H7EB 110.4
C8E C7E H7EB 110.4
C6E C7E H7EC 110.4
C8E C7E H7EC 110.4
H7EB C7E H7EC 108.6
C9E C8E C7E 105.9(4)
C9E C8E H8EA 110.5
C7E C8E H8EA 110.5
C9E C8E H8EB 110.5
C7E C8E H8EB 110.5
H8EA C8E H8EB 108.7
C8E C9E C10E 106.4(4)
C8E C9E H9EA 110.4
C10E C9E H9EA 110.4
C8E C9E H9EB 110.4
C10E C9E H9EB 110.4
H9EA C9E H9EB 108.6
C11E C10E C9E 112.6(4)
C11E C10E C6E 113.6(4)
C9E C10E C6E 101.6(4)
C11E C10E H10F 109.6
C9E C10E H10F 109.6
C6E C10E H10F 109.6
O3E C11E N2E 121.7(4)
O3E C11E C10E 121.9(4)
N2E C11E C10E 116.3(4)
N2E C12E C13E 107.1(4)
N2E C12E C14E 110.5(4)
C13E C12E C14E 110.8(4)
N2E C12E C15E 112.4(4)
C13E C12E C15E 107.5(4)
C14E C12E C15E 108.5(4)
C12E C13E H13P 109.5
C12E C13E H13Q 109.5
H13P C13E H13Q 109.5
C12E C13E H13R 109.5
H13P C13E H13R 109.5
H13Q C13E H13R 109.5
C12E C14E H14P 109.5
C12E C14E H14Q 109.5
H14P C14E H14Q 109.5
C12E C14E H14R 109.5
H14P C14E H14R 109.5
H14Q C14E H14R 109.5
O4E C15E N3E 121.5(4)
O4E C15E C12E 120.8(4)
N3E C15E C12E 117.6(4)
N3E C16E C18E 110.5(4)
N3E C16E C17E 108.0(4)
C18E C16E C17E 110.5(4)
N3E C16E C19E 110.0(4)
C18E C16E C19E 110.5(4)
C17E C16E C19E 107.2(4)
C16E C17E H17P 109.5
C16E C17E H17Q 109.5
H17P C17E H17Q 109.5
C16E C17E H17R 109.5
H17P C17E H17R 109.5
H17Q C17E H17R 109.5
C16E C18E H18P 109.5
C16E C18E H18Q 109.5
H18P C18E H18Q 109.5
C16E C18E H18R 109.5
H18P C18E H18R 109.5
H18Q C18E H18R 109.5
O5E C19E N4E 124.5(5)
O5E C19E C16E 120.7(4)
N4E C19E C16E 114.6(4)
N4E C20E C21E 111.5(4)
N4E C20E C24E 113.7(4)
C21E C20E C24E 103.5(4)
N4E C20E H20F 109.3
C21E C20E H20F 109.3
C24E C20E H20F 109.3
C20E C21E C22E 104.2(4)
C20E C21E H21K 110.9
C22E C21E H21K 110.9
C20E C21E H21L 110.9
C22E C21E H21L 110.9
H21K C21E H21L 108.9
C21E C22E C23E 103.7(4)
C21E C22E H22K 111.0
C23E C22E H22K 111.0
C21E C22E H22L 111.0
C23E C22E H22L 111.0
H22K C22E H22L 109.0
C24E C23E C22E 107.6(4)
C24E C23E H23K 110.2
C22E C23E H23K 110.2
C24E C23E H23L 110.2
C22E C23E H23L 110.2
H23K C23E H23L 108.5
C25E C24E C23E 113.8(4)
C25E C24E C20E 110.7(4)
C23E C24E C20E 105.5(4)
C25E C24E H24F 108.9
C23E C24E H24F 108.9
C20E C24E H24F 108.9
O6E C25E N5E 122.2(4)
O6E C25E C24E 122.5(4)
N5E C25E C24E 115.3(4)
N5E C26E C28E 109.3(4)
N5E C26E C27E 107.5(4)
C28E C26E C27E 111.2(4)
N5E C26E C29E 112.0(4)
C28E C26E C29E 109.6(4)
C27E C26E C29E 107.2(4)
C26E C27E H27P 109.5
C26E C27E H27Q 109.5
H27P C27E H27Q 109.5
C26E C27E H27R 109.5
H27P C27E H27R 109.5
H27Q C27E H27R 109.5
C26E C28E H28P 109.5
C26E C28E H28Q 109.5
H28P C28E H28Q 109.5
C26E C28E H28R 109.5
H28P C28E H28R 109.5
H28Q C28E H28R 109.5
O7E C29E N6E 123.3(4)
O7E C29E C26E 120.8(4)
N6E C29E C26E 115.9(4)
N6E C30E C32E 111.0(4)
N6E C30E C33E 111.5(4)
C32E C30E C33E 110.5(4)
N6E C30E C31E 106.5(4)
C32E C30E C31E 110.0(4)
C33E C30E C31E 107.2(4)
C30E C31E H31P 109.5
C30E C31E H31Q 109.5
H31P C31E H31Q 109.5
C30E C31E H31R 109.5
H31P C31E H31R 109.5
H31Q C31E H31R 109.5
C30E C32E H32P 109.5
C30E C32E H32Q 109.5
H32P C32E H32Q 109.5
C30E C32E H32R 109.5
H32P C32E H32R 109.5
H32Q C32E H32R 109.5
O8E C33E N7E 123.4(4)
O8E C33E C30E 118.8(4)
N7E C33E C30E 117.5(4)
N7E C34E C35E 110.5(4)
N7E C34E C38E 109.4(4)
C35E C34E C38E 104.6(4)
N7E C34E H34F 110.7
C35E C34E H34F 110.7
C38E C34E H34F 110.7
C34E C35E C36E 102.4(4)
C34E C35E H35K 111.3
C36E C35E H35K 111.3
C34E C35E H35L 111.3
C36E C35E H35L 111.3
H35K C35E H35L 109.2
C37E C36E C35E 103.4(4)
C37E C36E H36K 111.1
C35E C36E H36K 111.1
C37E C36E H36L 111.1
C35E C36E H36L 111.1
H36K C36E H36L 109.0
C36E C37E C38E 104.8(4)
C36E C37E H37K 110.8
C38E C37E H37K 110.8
C36E C37E H37L 110.8
C38E C37E H37L 110.8
H37K C37E H37L 108.9
C39E C38E C34E 111.6(4)
C39E C38E C37E 107.9(4)
C34E C38E C37E 106.0(4)
C39E C38E H38F 110.4
C34E C38E H38F 110.4
C37E C38E H38F 110.4
O9E C39E O10E 123.0(4)
O9E C39E C38E 125.9(4)
O10E C39E C38E 111.0(4)
O10E C40E C41E 107.3(4)
O10E C40E H40K 110.2
C41E C40E H40K 110.2
O10E C40E H40L 110.2
C41E C40E H40L 110.2
H40K C40E H40L 108.5
C46E C41E C42E 119.5(5)
C46E C41E C40E 121.5(4)
C42E C41E C40E 118.9(4)
C43E C42E C41E 119.5(5)
C43E C42E H42F 120.2
C41E C42E H42F 120.2
C42E C43E C44E 120.6(5)
C42E C43E H43F 119.7
C44E C43E H43F 119.7
C45E C44E C43E 119.2(5)
C45E C44E H44F 120.4
C43E C44E H44F 120.4
C44E C45E C46E 120.3(5)
C44E C45E H45F 119.9
C46E C45E H45F 119.9
C41E C46E C45E 120.8(5)
C41E C46E H46F 119.6
C45E C46E H46F 119.6
C5F O1F C4F 119.8(4)
C39F O10F C40F 117.5(4)
C5F N1F C6F 121.3(4)
C5F N1F H1FA 119.4
C6F N1F H1FA 119.4
C11F N2F C12F 122.7(4)
C11F N2F H2FA 118.6
C12F N2F H2FA 118.6
C15F N3F C16F 122.0(4)
C15F N3F H3FA 119.0
C16F N3F H3FA 119.0
C19F N4F C20F 123.8(4)
C19F N4F H4FA 118.1
C20F N4F H4FA 118.1
C25F N5F C26F 122.2(4)
C25F N5F H5FA 118.9
C26F N5F H5FA 118.9
C29F N6F C30F 122.8(4)
C29F N6F H6FA 118.6
C30F N6F H6FA 118.6
C33F N7F C34F 122.5(4)
C33F N7F H7FA 118.8
C34F N7F H7FA 118.8
C4F C1F H1FB 109.5
C4F C1F H1FC 109.5
H1FB C1F H1FC 109.5
C4F C1F H1FD 109.5
H1FB C1F H1FD 109.5
H1FC C1F H1FD 109.5
C4F C2F H2FB 109.5
C4F C2F H2FC 109.5
H2FB C2F H2FC 109.5
C4F C2F H2FD 109.5
H2FB C2F H2FD 109.5
H2FC C2F H2FD 109.5
C4F C3F H3FB 109.5
C4F C3F H3FC 109.5
H3FB C3F H3FC 109.5
C4F C3F H3FD 109.5
H3FB C3F H3FD 109.5
H3FC C3F H3FD 109.5
O1F C4F C3F 110.8(4)
O1F C4F C1F 102.8(4)
C3F C4F C1F 111.2(4)
O1F C4F C2F 109.4(4)
C3F C4F C2F 111.7(5)
C1F C4F C2F 110.6(4)
O2F C5F N1F 124.9(4)
O2F C5F O1F 126.0(4)
N1F C5F O1F 109.1(4)
N1F C6F C7F 113.2(4)
N1F C6F C10F 114.1(4)
C7F C6F C10F 104.9(4)
N1F C6F H6FB 108.1
C7F C6F H6FB 108.1
C10F C6F H6FB 108.1
C8F C7F C6F 100.7(4)
C8F C7F H7FB 111.6
C6F C7F H7FB 111.6
C8F C7F H7FC 111.6
C6F C7F H7FC 111.6
H7FB C7F H7FC 109.4
C7F C8F C9F 104.3(4)
C7F C8F H8FA 110.9
C9F C8F H8FA 110.9
C7F C8F H8FB 110.9
C9F C8F H8FB 110.9
H8FA C8F H8FB 108.9
C8F C9F C10F 105.6(4)
C8F C9F H9FA 110.6
C10F C9F H9FA 110.6
C8F C9F H9FB 110.6
C10F C9F H9FB 110.6
H9FA C9F H9FB 108.8
C11F C10F C6F 111.6(4)
C11F C10F C9F 111.8(4)
C6F C10F C9F 104.2(4)
C11F C10F H10G 109.7
C6F C10F H10G 109.7
C9F C10F H10G 109.7
O3F C11F N2F 122.1(4)
O3F C11F C10F 121.0(4)
N2F C11F C10F 116.9(4)
N2F C12F C13F 107.1(4)
N2F C12F C15F 111.3(4)
C13F C12F C15F 109.1(4)
N2F C12F C14F 109.5(4)
C13F C12F C14F 110.4(4)
C15F C12F C14F 109.3(4)
C12F C13F H13S 109.5
C12F C13F H13T 109.5
H13S C13F H13T 109.5
C12F C13F H13U 109.5
H13S C13F H13U 109.5
H13T C13F H13U 109.5
C12F C14F H14S 109.5
C12F C14F H14T 109.5
H14S C14F H14T 109.5
C12F C14F H14U 109.5
H14S C14F H14U 109.5
H14T C14F H14U 109.5
O4F C15F N3F 121.0(4)
O4F C15F C12F 120.9(4)
N3F C15F C12F 117.9(4)
N3F C16F C18F 111.1(4)
N3F C16F C17F 108.0(4)
C18F C16F C17F 109.6(4)
N3F C16F C19F 112.0(4)
C18F C16F C19F 109.1(4)
C17F C16F C19F 107.0(4)
C16F C17F H17S 109.5
C16F C17F H17T 109.5
H17S C17F H17T 109.5
C16F C17F H17U 109.5
H17S C17F H17U 109.5
H17T C17F H17U 109.5
C16F C18F H18S 109.5
C16F C18F H18T 109.5
H18S C18F H18T 109.5
C16F C18F H18U 109.5
H18S C18F H18U 109.5
H18T C18F H18U 109.5
O5F C19F N4F 125.1(4)
O5F C19F C16F 121.3(4)
N4F C19F C16F 113.3(4)
N4F C20F C21F 111.7(4)
N4F C20F C24F 111.9(4)
C21F C20F C24F 104.4(4)
N4F C20F H20G 109.6
C21F C20F H20G 109.6
C24F C20F H20G 109.6
C22F C21F C20F 105.5(4)
C22F C21F H21M 110.6
C20F C21F H21M 110.6
C22F C21F H21N 110.6
C20F C21F H21N 110.6
H21M C21F H21N 108.8
C23F C22F C21F 104.5(4)
C23F C22F H22M 110.8
C21F C22F H22M 110.8
C23F C22F H22N 110.8
C21F C22F H22N 110.8
H22M C22F H22N 108.9
C22F C23F C24F 102.0(4)
C22F C23F H23M 111.4
C24F C23F H23M 111.4
C22F C23F H23N 111.4
C24F C23F H23N 111.4
H23M C23F H23N 109.2
C23F C24F C25F 115.4(4)
C23F C24F C20F 103.7(4)
C25F C24F C20F 110.4(4)
C23F C24F H24G 109.0
C25F C24F H24G 109.0
C20F C24F H24G 109.0
O6F C25F N5F 122.1(4)
O6F C25F C24F 122.1(4)
N5F C25F C24F 115.7(4)
N5F C26F C28F 110.5(4)
N5F C26F C29F 113.4(4)
C28F C26F C29F 109.6(4)
N5F C26F C27F 107.5(4)
C28F C26F C27F 109.9(4)
C29F C26F C27F 105.8(4)
C26F C27F H27S 109.5
C26F C27F H27T 109.5
H27S C27F H27T 109.5
C26F C27F H27U 109.5
H27S C27F H27U 109.5
H27T C27F H27U 109.5
C26F C28F H28S 109.5
C26F C28F H28T 109.5
H28S C28F H28T 109.5
C26F C28F H28U 109.5
H28S C28F H28U 109.5
H28T C28F H28U 109.5
O7F C29F N6F 123.0(4)
O7F C29F C26F 120.6(4)
N6F C29F C26F 116.4(4)
N6F C30F C32F 111.7(4)
N6F C30F C31F 107.0(4)
C32F C30F C31F 109.8(4)
N6F C30F C33F 111.6(4)
C32F C30F C33F 109.8(4)
C31F C30F C33F 106.8(4)
C30F C31F H31S 109.5
C30F C31F H31T 109.5
H31S C31F H31T 109.5
C30F C31F H31U 109.5
H31S C31F H31U 109.5
H31T C31F H31U 109.5
C30F C32F H32S 109.5
C30F C32F H32T 109.5
H32S C32F H32T 109.5
C30F C32F H32U 109.5
H32S C32F H32U 109.5
H32T C32F H32U 109.5
O8F C33F N7F 123.4(5)
O8F C33F C30F 118.9(4)
N7F C33F C30F 117.4(4)
N7F C34F C35F 110.5(4)
N7F C34F C38F 110.0(4)
C35F C34F C38F 104.6(4)
N7F C34F H34G 110.6
C35F C34F H34G 110.6
C38F C34F H34G 110.6
C34F C35F C36F 103.0(4)
C34F C35F H35M 111.2
C36F C35F H35M 111.2
C34F C35F H35N 111.2
C36F C35F H35N 111.2
H35M C35F H35N 109.1
C37F C36F C35F 102.6(4)
C37F C36F H36M 111.3
C35F C36F H36M 111.3
C37F C36F H36N 111.3
C35F C36F H36N 111.3
H36M C36F H36N 109.2
C36F C37F C38F 104.4(4)
C36F C37F H37M 110.9
C38F C37F H37M 110.9
C36F C37F H37N 110.9
C38F C37F H37N 110.9
H37M C37F H37N 108.9
C39F C38F C34F 113.4(4)
C39F C38F C37F 108.8(4)
C34F C38F C37F 106.6(4)
C39F C38F H38G 109.3
C34F C38F H38G 109.3
C37F C38F H38G 109.3
O9F C39F O10F 125.2(5)
O9F C39F C38F 125.5(5)
O10F C39F C38F 109.3(4)
O10F C40F C41F 107.2(4)
O10F C40F H40M 110.3
C41F C40F H40M 110.3
O10F C40F H40N 110.3
C41F C40F H40N 110.3
H40M C40F H40N 108.5
C46F C41F C42F 117.6(5)
C46F C41F C40F 121.2(5)
C42F C41F C40F 121.2(5)
C43F C42F C41F 119.9(5)
C43F C42F H42G 120.0
C41F C42F H42G 120.0
C44F C43F C42F 120.9(6)
C44F C43F H43G 119.5
C42F C43F H43G 119.5
C45F C44F C43F 120.1(6)
C45F C44F H44G 119.9
C43F C44F H44G 119.9
C44F C45F C46F 119.8(6)
C44F C45F H45G 120.1
C46F C45F H45G 120.1
C41F C46F C45F 121.6(6)
C41F C46F H46G 119.2
C45F C46F H46G 119.2
Cl2 C1S Cl3 111.9(3)
Cl2 C1S Cl1 112.4(3)
Cl3 C1S Cl1 111.7(3)
Cl2 C1S H1SA 106.8
Cl3 C1S H1SA 106.8
Cl1 C1S H1SA 106.8
Cl5 C2S Cl6 112.3(4)
Cl5 C2S Cl4 109.3(4)
Cl6 C2S Cl4 103.7(7)
Cl5 C2S H2SA 110.4
Cl6 C2S H2SA 110.4
Cl4 C2S H2SA 110.4
Cl8 C3S Cl9 110.8(3)
Cl8 C3S Cl7 111.0(3)
Cl9 C3S Cl7 109.8(3)
Cl8 C3S H3SA 108.4
Cl9 C3S H3SA 108.4
Cl7 C3S H3SA 108.4
Cl12 C4S Cl11 111.7(3)
Cl12 C4S Cl10 110.0(3)
Cl11 C4S Cl10 110.5(3)
Cl12 C4S H4SA 108.2
Cl11 C4S H4SA 108.2
Cl10 C4S H4SA 108.2
Cl15 C5S Cl14 112.5(4)
Cl15 C5S Cl13 108.7(4)
Cl14 C5S Cl13 110.2(4)
Cl15 C5S H5SA 108.4
Cl14 C5S H5SA 108.4
Cl13 C5S H5SA 108.4
Cl16 C6S Cl17 110.4(3)
Cl16 C6S Cl18 111.2(3)
Cl17 C6S Cl18 110.7(3)
Cl16 C6S H6SA 108.1
Cl17 C6S H6SA 108.1
Cl18 C6S H6SA 108.1
Cl3A C7S Cl2A 124.5(3)
Cl3A C7S Cl1A 128.8(3)
Cl2A C7S Cl1A 104.4(3)
Cl3A C7S Cl20 116.9(3)
Cl2A C7S Cl20 12.3(3)
Cl1A C7S Cl20 108.0(3)
Cl3A C7S Cl19 102.4(3)
Cl2A C7S Cl19 118.1(4)
Cl1A C7S Cl19 33.04(19)
Cl20 C7S Cl19 114.5(4)
Cl3A C7S Cl21 17.1(2)
Cl2A C7S Cl21 108.6(3)
Cl1A C7S Cl21 139.7(3)
Cl20 C7S Cl21 100.2(3)
Cl19 C7S Cl21 108.6(3)
Cl3A C7S H7SA 99.7
Cl2A C7S H7SA 99.2
Cl1A C7S H7SA 85.3
Cl20 C7S H7SA 111.0
Cl19 C7S H7SA 111.0
Cl21 C7S H7SA 111.0
Cl3A C7S H7SB 95.0
Cl2A C7S H7SB 95.0
Cl1A C7S H7SB 95.0
Cl20 C7S H7SB 106.1
Cl19 C7S H7SB 120.7
Cl21 C7S H7SB 104.3
H7SA C7S H7SB 9.9
Cl22 C8S Cl23 110.8(3)
Cl22 C8S Cl24 110.2(3)
Cl23 C8S Cl24 110.6(3)
Cl22 C8S H8SA 108.4
Cl23 C8S H8SA 108.4
Cl24 C8S H8SA 108.4
Cl26 C9S Cl25 110.7(3)
Cl26 C9S Cl27 111.5(3)
Cl25 C9S Cl27 109.7(3)
Cl26 C9S H9SA 108.3
Cl25 C9S H9SA 108.3
Cl27 C9S H9SA 108.3
Cl28 C10S Cl29 110.5(3)
Cl28 C10S Cl30 110.3(3)
Cl29 C10S Cl30 111.2(3)
Cl28 C10S H10H 108.2
Cl29 C10S H10H 108.2
Cl30 C10S H10H 108.2
Cl31 C11S Cl32 111.4(3)
Cl31 C11S Cl33 110.1(3)
Cl32 C11S Cl33 109.4(3)
Cl31 C11S H11A 108.6
Cl32 C11S H11A 108.6
Cl33 C11S H11A 108.6
Cl35 C12S Cl36 110.9(4)
Cl35 C12S Cl34 110.8(4)
Cl36 C12S Cl34 110.5(4)
Cl35 C12S H12A 108.2
Cl36 C12S H12A 108.2
Cl34 C12S H12A 108.2
Cl37 C13S Cl39 110.9(3)
Cl37 C13S Cl38 110.5(3)
Cl39 C13S Cl38 110.0(3)
Cl37 C13S H13V 108.5
Cl39 C13S H13V 108.5
Cl38 C13S H13V 108.5
Cl40 C14S Cl42 120.2(3)
Cl40 C14S Cl41 114.1(3)
Cl42 C14S Cl41 118.4(3)
Cl40 C14S H14V 99.0
Cl42 C14S H14V 99.0
Cl41 C14S H14V 99.0

loop_
_geom_bond_atom_site_label_1
_geom_bond_atom_site_label_2
_geom_bond_distance
O1 C5 1.356(6)
O1 C4 1.486(6)
O2 C5 1.222(6)
O3 C11 1.245(6)
O4 C15 1.242(6)
O5 C19 1.224(6)
O6 C25 1.248(6)
O7 C29 1.225(6)
O8 C33 1.228(5)
O9 C39 1.215(6)
O10 C39 1.346(6)
O10 C40 1.489(7)
N1 C5 1.341(6)
N1 C6 1.451(6)
N1 H1A 0.8800
N2 C11 1.328(6)
N2 C12 1.482(6)
N2 H2A 0.8800
N3 C15 1.338(6)
N3 C16 1.467(6)
N3 H3A 0.8800
N4 C19 1.334(7)
N4 C20 1.435(7)
N4 H4A 0.8800
N5 C25 1.342(7)
N5 C26 1.462(6)
N5 H5A 0.8800
N6 C29 1.350(6)
N6 C30 1.469(6)
N6 H6A 0.8800
N7 C33 1.347(6)
N7 C34 1.463(6)
N7 H7A 0.8800
C1 C4 1.537(8)
C1 H1B 0.9800
C1 H1C 0.9800
C1 H1D 0.9800
C2 C4 1.507(8)
C2 H2B 0.9800
C2 H2C 0.9800
C2 H2D 0.9800
C3 C4 1.532(8)
C3 H3B 0.9800
C3 H3C 0.9800
C3 H3D 0.9800
C6 C7 1.520(7)
C6 C10 1.543(6)
C6 H6B 1.0000
C7 C8 1.522(8)
C7 H7B 0.9900
C7 H7C 0.9900
C8 C9 1.533(8)
C8 H8A 0.9900
C8 H8B 0.9900
C9 C10 1.539(7)
C9 H9A 0.9900
C9 H9B 0.9900
C10 C11 1.525(7)
C10 H10A 1.0000
C12 C14 1.526(7)
C12 C15 1.532(7)
C12 C13 1.545(7)
C13 H13A 0.9800
C13 H13B 0.9800
C13 H13C 0.9800
C14 H14A 0.9800
C14 H14B 0.9800
C14 H14C 0.9800
C16 C17 1.539(7)
C16 C18 1.541(7)
C16 C19 1.562(7)
C17 H17A 0.9800
C17 H17B 0.9800
C17 H17C 0.9800
C18 H18A 0.9800
C18 H18B 0.9800
C18 H18C 0.9800
C20 C21 1.538(7)
C20 C24 1.571(7)
C20 H20A 1.0000
C21 C22 1.497(8)
C21 H21A 0.9900
C21 H21B 0.9900
C22 C23 1.527(9)
C22 H22A 0.9900
C22 H22B 0.9900
C23 C24 1.532(8)
C23 H23A 0.9900
C23 H23B 0.9900
C24 C25 1.505(7)
C24 H24A 1.0000
C26 C27 1.531(7)
C26 C29 1.536(6)
C26 C28 1.536(7)
C27 H27A 0.9800
C27 H27B 0.9800
C27 H27C 0.9800
C28 H28A 0.9800
C28 H28B 0.9800
C28 H28C 0.9800
C30 C32 1.535(7)
C30 C31 1.538(7)
C30 C33 1.547(7)
C31 H31A 0.9800
C31 H31B 0.9800
C31 H31C 0.9800
C32 H32A 0.9800
C32 H32B 0.9800
C32 H32C 0.9800
C34 C38 1.529(7)
C34 C35 1.547(7)
C34 H34A 1.0000
C35 C36 1.526(7)
C35 H35A 0.9900
C35 H35B 0.9900
C36 C37 1.543(7)
C36 H36A 0.9900
C36 H36B 0.9900
C37 C38 1.567(7)
C37 H37A 0.9900
C37 H37B 0.9900
C38 C39 1.503(7)
C38 H38A 1.0000
C40 C41 1.500(7)
C40 H40A 0.9900
C40 H40B 0.9900
C41 C46 1.381(7)
C41 C42 1.396(8)
C42 C43 1.422(8)
C42 H42A 0.9500
C43 C44 1.361(8)
C43 H43A 0.9500
C44 C45 1.388(8)
C44 H44A 0.9500
C45 C46 1.347(8)
C45 H45A 0.9500
C46 H46A 0.9500
O1A C5A 1.346(6)
O1A C4A 1.476(6)
O2A C5A 1.212(6)
O3A C11A 1.222(6)
O4A C15A 1.224(6)
O5A C19A 1.228(6)
O6A C25A 1.254(5)
O7A C29A 1.223(5)
O8A C33A 1.233(6)
O9A C39A 1.203(6)
O10A C39A 1.335(6)
O10A C40A 1.461(6)
N1A C5A 1.349(6)
N1A C6A 1.454(6)
N1A H1AA 0.8800
N2A C11A 1.352(6)
N2A C12A 1.463(6)
N2A H2AA 0.8800
N3A C15A 1.362(6)
N3A C16A 1.485(6)
N3A H3AA 0.8800
N4A C19A 1.340(6)
N4A C20A 1.442(6)
N4A H4AA 0.8800
N5A C25A 1.346(6)
N5A C26A 1.464(6)
N5A H5AA 0.8800
N6A C29A 1.347(6)
N6A C30A 1.471(6)
N6A H6AA 0.8800
N7A C33A 1.330(6)
N7A C34A 1.464(6)
N7A H7AA 0.8800
C1A C4A 1.508(8)
C1A H1AB 0.9800
C1A H1AC 0.9800
C1A H1AD 0.9800
C2A C4A 1.506(8)
C2A H2AB 0.9800
C2A H2AC 0.9800
C2A H2AD 0.9800
C3A C4A 1.531(8)
C3A H3AB 0.9800
C3A H3AC 0.9800
C3A H3AD 0.9800
C6A C7A 1.528(7)
C6A C10A 1.546(7)
C6A H6AB 1.0000
C7A C8A 1.518(7)
C7A H7AB 0.9900
C7A H7AC 0.9900
C8A C9A 1.529(7)
C8A H8AA 0.9900
C8A H8AB 0.9900
C9A C10A 1.548(7)
C9A H9AA 0.9900
C9A H9AB 0.9900
C10A C11A 1.517(7)
C10A H10B 1.0000
C12A C14A 1.525(7)
C12A C15A 1.538(7)
C12A C13A 1.538(7)
C13A H13D 0.9800
C13A H13E 0.9800
C13A H13F 0.9800
C14A H14D 0.9800
C14A H14E 0.9800
C14A H14F 0.9800
C16A C18A 1.512(8)
C16A C17A 1.531(7)
C16A C19A 1.547(7)
C17A H17D 0.9800
C17A H17E 0.9800
C17A H17F 0.9800
C18A H18D 0.9800
C18A H18E 0.9800
C18A H18F 0.9800
C20A C24A 1.550(7)
C20A C21A 1.557(7)
C20A H20B 1.0000
C21A C22A 1.533(8)
C21A H21C 0.9900
C21A H21D 0.9900
C22A C23A 1.514(8)
C22A H22C 0.9900
C22A H22D 0.9900
C23A C24A 1.533(7)
C23A H23C 0.9900
C23A H23D 0.9900
C24A C25A 1.511(6)
C24A H24B 1.0000
C26A C28A 1.529(7)
C26A C27A 1.531(7)
C26A C29A 1.565(6)
C27A H27D 0.9800
C27A H27E 0.9800
C27A H27F 0.9800
C28A H28D 0.9800
C28A H28E 0.9800
C28A H28F 0.9800
C30A C32A 1.512(7)
C30A C33A 1.544(7)
C30A C31A 1.571(7)
C31A H31D 0.9800
C31A H31E 0.9800
C31A H31F 0.9800
C32A H32D 0.9800
C32A H32E 0.9800
C32A H32F 0.9800
C34A C35A 1.537(7)
C34A C38A 1.545(7)
C34A H34B 1.0000
C35A C36A 1.529(7)
C35A H35C 0.9900
C35A H35D 0.9900
C36A C37A 1.533(7)
C36A H36C 0.9900
C36A H36D 0.9900
C37A C38A 1.549(7)
C37A H37C 0.9900
C37A H37D 0.9900
C38A C39A 1.508(7)
C38A H38B 1.0000
C40A C41A 1.500(8)
C40A H40C 0.9900
C40A H40D 0.9900
C41A C46A 1.367(8)
C41A C42A 1.382(8)
C42A C43A 1.379(8)
C42A H42B 0.9500
C43A C44A 1.390(9)
C43A H43B 0.9500
C44A C45A 1.350(10)
C44A H44B 0.9500
C45A C46A 1.400(10)
C45A H45B 0.9500
C46A H46B 0.9500
O1B C5B 1.351(6)
O1B C4B 1.467(6)
O2B C5B 1.215(6)
O3B C11B 1.236(6)
O4B C15B 1.229(6)
O5B C19B 1.232(6)
O6B C25B 1.243(6)
O7B C29B 1.230(6)
O8B C33B 1.237(6)
O9B C39B 1.208(6)
O10B C39B 1.357(6)
O10B C40B 1.464(6)
N1B C5B 1.340(7)
N1B C6B 1.454(6)
N1B H1BA 0.8800
N2B C11B 1.345(6)
N2B C12B 1.476(6)
N2B H2BA 0.8800
N3B C15B 1.355(6)
N3B C16B 1.477(6)
N3B H3BA 0.8800
N4B C19B 1.326(6)
N4B C20B 1.444(7)
N4B H4BA 0.8800
N5B C25B 1.337(6)
N5B C26B 1.466(6)
N5B H5BA 0.8800
N6B C29B 1.339(6)
N6B C30B 1.472(6)
N6B H6BA 0.8800
N7B C33B 1.329(6)
N7B C34B 1.474(6)
N7B H7BA 0.8800
C1B C4B 1.526(8)
C1B H1BB 0.9800
C1B H1BC 0.9800
C1B H1BD 0.9800
C2B C4B 1.502(8)
C2B H2BB 0.9800
C2B H2BC 0.9800
C2B H2BD 0.9800
C3B C4B 1.533(8)
C3B H3BB 0.9800
C3B H3BC 0.9800
C3B H3BD 0.9800
C6B C7B 1.537(7)
C6B C10B 1.538(7)
C6B H6BB 1.0000
C7B C8B 1.492(9)
C7B H7BB 0.9900
C7B H7BC 0.9900
C8B C9B 1.521(8)
C8B H8BA 0.9900
C8B H8BB 0.9900
C9B C10B 1.531(7)
C9B H9BA 0.9900
C9B H9BB 0.9900
C10B C11B 1.522(6)
C10B H10C 1.0000
C12B C14B 1.522(7)
C12B C13B 1.531(7)
C12B C15B 1.546(7)
C13B H13G 0.9800
C13B H13H 0.9800
C13B H13I 0.9800
C14B H14G 0.9800
C14B H14H 0.9800
C14B H14I 0.9800
C16B C18B 1.520(8)
C16B C17B 1.534(7)
C16B C19B 1.554(7)
C17B H17G 0.9800
C17B H17H 0.9800
C17B H17I 0.9800
C18B H18G 0.9800
C18B H18H 0.9800
C18B H18I 0.9800
C20B C21B 1.523(7)
C20B C24B 1.557(7)
C20B H20C 1.0000
C21B C22B 1.489(9)
C21B H21E 0.9900
C21B H21F 0.9900
C22B C23B 1.561(8)
C22B H22E 0.9900
C22B H22F 0.9900
C23B C24B 1.543(7)
C23B H23E 0.9900
C23B H23F 0.9900
C24B C25B 1.515(7)
C24B H24C 1.0000
C26B C28B 1.525(7)
C26B C27B 1.527(7)
C26B C29B 1.540(7)
C27B H27G 0.9800
C27B H27H 0.9800
C27B H27I 0.9800
C28B H28G 0.9800
C28B H28H 0.9800
C28B H28I 0.9800
C30B C31B 1.532(7)
C30B C32B 1.539(7)
C30B C33B 1.539(7)
C31B H31G 0.9800
C31B H31H 0.9800
C31B H31I 0.9800
C32B H32G 0.9800
C32B H32H 0.9800
C32B H32I 0.9800
C34B C38B 1.526(7)
C34B C35B 1.531(7)
C34B H34C 1.0000
C35B C36B 1.520(7)
C35B H35E 0.9900
C35B H35F 0.9900
C36B C37B 1.527(8)
C36B H36E 0.9900
C36B H36F 0.9900
C37B C38B 1.581(7)
C37B H37E 0.9900
C37B H37F 0.9900
C38B C39B 1.499(7)
C38B H38C 1.0000
C40B C41B 1.488(8)
C40B H40E 0.9900
C40B H40F 0.9900
C41B C46B 1.373(8)
C41B C42B 1.385(8)
C42B C43B 1.381(9)
C42B H42C 0.9500
C43B C44B 1.384(10)
C43B H43C 0.9500
C44B C45B 1.344(9)
C44B H44C 0.9500
C45B C46B 1.390(9)
C45B H45C 0.9500
C46B H46C 0.9500
O1C C5C 1.353(6)
O1C C4C 1.473(6)
O2C C5C 1.221(6)
O3C C11C 1.239(5)
O4C C15C 1.231(5)
O5C C19C 1.229(5)
O6C C25C 1.240(6)
O7C C29C 1.238(5)
O8C C33C 1.229(6)
O9C C39C 1.183(6)
O10C C39C 1.363(7)
O10C C40C 1.467(7)
N1C C5C 1.350(6)
N1C C6C 1.440(6)
N1C H1CA 0.8800
N2C C11C 1.334(6)
N2C C12C 1.487(6)
N2C H2CA 0.8800
N3C C15C 1.355(6)
N3C C16C 1.470(6)
N3C H3CA 0.8800
N4C C19C 1.339(6)
N4C C20C 1.454(6)
N4C H4CA 0.8800
N5C C25C 1.355(6)
N5C C26C 1.457(6)
N5C H5CA 0.8800
N6C C29C 1.338(6)
N6C C30C 1.466(6)
N6C H6CA 0.8800
N7C C33C 1.332(7)
N7C C34C 1.451(7)
N7C H7CA 0.8800
C1C C4C 1.506(8)
C1C H1CB 0.9800
C1C H1CC 0.9800
C1C H1CD 0.9800
C2C C4C 1.522(8)
C2C H2CB 0.9800
C2C H2CC 0.9800
C2C H2CD 0.9800
C3C C4C 1.534(8)
C3C H3CB 0.9800
C3C H3CC 0.9800
C3C H3CD 0.9800
C6C C7C 1.536(7)
C6C C10C 1.560(7)
C6C H6CB 1.0000
C7C C8C 1.520(7)
C7C H7CB 0.9900
C7C H7CC 0.9900
C8C C9C 1.542(7)
C8C H8CA 0.9900
C8C H8CB 0.9900
C9C C10C 1.525(7)
C9C H9CA 0.9900
C9C H9CB 0.9900
C10C C11C 1.511(6)
C10C H10D 1.0000
C12C C13C 1.519(7)
C12C C14C 1.530(7)
C12C C15C 1.535(6)
C13C H13J 0.9800
C13C H13K 0.9800
C13C H13L 0.9800
C14C H14J 0.9800
C14C H14K 0.9800
C14C H14L 0.9800
C16C C18C 1.521(7)
C16C C17C 1.537(7)
C16C C19C 1.555(7)
C17C H17J 0.9800
C17C H17K 0.9800
C17C H17L 0.9800
C18C H18J 0.9800
C18C H18K 0.9800
C18C H18L 0.9800
C20C C21C 1.534(7)
C20C C24C 1.570(7)
C20C H20D 1.0000
C21C C22C 1.527(9)
C21C H21G 0.9900
C21C H21H 0.9900
C22C C23C 1.513(9)
C22C H22G 0.9900
C22C H22H 0.9900
C23C C24C 1.552(7)
C23C H23G 0.9900
C23C H23H 0.9900
C24C C25C 1.499(6)
C24C H24D 1.0000
C26C C28C 1.519(6)
C26C C27C 1.535(7)
C26C C29C 1.554(6)
C27C H27J 0.9800
C27C H27K 0.9800
C27C H27L 0.9800
C28C H28J 0.9800
C28C H28K 0.9800
C28C H28L 0.9800
C30C C32C 1.533(7)
C30C C31C 1.542(7)
C30C C33C 1.552(7)
C31C H31J 0.9800
C31C H31K 0.9800
C31C H31L 0.9800
C32C H32J 0.9800
C32C H32K 0.9800
C32C H32L 0.9800
C34C C38C 1.521(7)
C34C C35C 1.527(7)
C34C H34D 1.0000
C35C C36C 1.528(8)
C35C H35G 0.9900
C35C H35H 0.9900
C36C C37C 1.507(8)
C36C H36G 0.9900
C36C H36H 0.9900
C37C C38C 1.566(7)
C37C H37G 0.9900
C37C H37H 0.9900
C38C C39C 1.513(7)
C38C H38D 1.0000
C40C C41C 1.489(8)
C40C H40G 0.9900
C40C H40H 0.9900
C41C C46C 1.385(8)
C41C C42C 1.406(8)
C42C C43C 1.391(8)
C42C H42D 0.9500
C43C C44C 1.341(9)
C43C H43D 0.9500
C44C C45C 1.379(8)
C44C H44D 0.9500
C45C C46C 1.366(8)
C45C H45D 0.9500
C46C H46D 0.9500
O1D C5D 1.353(6)
O1D C4D 1.467(6)
O2D C5D 1.224(6)
O3D C11D 1.241(6)
O4D C15D 1.231(5)
O5D C19D 1.235(5)
O6D C25D 1.236(6)
O7D C29D 1.230(6)
O8D C33D 1.241(6)
O9D C39D 1.215(6)
O10D C39D 1.334(6)
O10D C40D 1.464(6)
N1D C5D 1.324(7)
N1D C6D 1.460(7)
N1D H1DA 0.8800
N2D C11D 1.333(6)
N2D C12D 1.486(6)
N2D H2DA 0.8800
N3D C15D 1.348(6)
N3D C16D 1.466(6)
N3D H3DA 0.8800
N4D C19D 1.320(6)
N4D C20D 1.441(6)
N4D H4DA 0.8800
N5D C25D 1.340(6)
N5D C26D 1.480(6)
N5D H5DA 0.8800
N6D C29D 1.344(6)
N6D C30D 1.470(6)
N6D H6DA 0.8800
N7D C33D 1.329(6)
N7D C34D 1.464(6)
N7D H7DA 0.8800
C1D C4D 1.523(8)
C1D H1DB 0.9800
C1D H1DC 0.9800
C1D H1DD 0.9800
C2D C4D 1.511(8)
C2D H2DB 0.9800
C2D H2DC 0.9800
C2D H2DD 0.9800
C3D C4D 1.516(8)
C3D H3DB 0.9800
C3D H3DC 0.9800
C3D H3DD 0.9800
C6D C7D 1.527(7)
C6D C10D 1.548(7)
C6D H6DB 1.0000
C7D C8D 1.528(9)
C7D H7DB 0.9900
C7D H7DC 0.9900
C8D C9D 1.539(8)
C8D H8DA 0.9900
C8D H8DB 0.9900
C9D C10D 1.538(7)
C9D H9DA 0.9900
C9D H9DB 0.9900
C10D C11D 1.529(7)
C10D H10E 1.0000
C12D C13D 1.526(6)
C12D C15D 1.534(6)
C12D C14D 1.543(7)
C13D H13M 0.9800
C13D H13N 0.9800
C13D H13O 0.9800
C14D H14M 0.9800
C14D H14N 0.9800
C14D H14O 0.9800
C16D C18D 1.517(7)
C16D C17D 1.552(7)
C16D C19D 1.555(7)
C17D H17M 0.9800
C17D H17N 0.9800
C17D H17O 0.9800
C18D H18M 0.9800
C18D H18N 0.9800
C18D H18O 0.9800
C20D C21D 1.558(6)
C20D C24D 1.571(7)
C20D H20E 1.0000
C21D C22D 1.525(8)
C21D H21I 0.9900
C21D H21J 0.9900
C22D C23D 1.536(8)
C22D H22I 0.9900
C22D H22J 0.9900
C23D C24D 1.521(7)
C23D H23I 0.9900
C23D H23J 0.9900
C24D C25D 1.518(7)
C24D H24E 1.0000
C26D C28D 1.521(7)
C26D C27D 1.540(7)
C26D C29D 1.541(6)
C27D H27M 0.9800
C27D H27N 0.9800
C27D H27O 0.9800
C28D H28M 0.9800
C28D H28N 0.9800
C28D H28O 0.9800
C30D C32D 1.529(7)
C30D C31D 1.545(6)
C30D C33D 1.546(7)
C31D H31M 0.9800
C31D H31N 0.9800
C31D H31O 0.9800
C32D H32M 0.9800
C32D H32N 0.9800
C32D H32O 0.9800
C34D C35D 1.530(7)
C34D C38D 1.538(7)
C34D H34E 1.0000
C35D C36D 1.533(7)
C35D H35I 0.9900
C35D H35J 0.9900
C36D C37D 1.526(7)
C36D H36I 0.9900
C36D H36J 0.9900
C37D C38D 1.578(7)
C37D H37I 0.9900
C37D H37J 0.9900
C38D C39D 1.508(7)
C38D H38E 1.0000
C40D C41D 1.493(7)
C40D H40I 0.9900
C40D H40J 0.9900
C41D C42D 1.386(7)
C41D C46D 1.391(7)
C42D C43D 1.379(8)
C42D H42E 0.9500
C43D C44D 1.365(9)
C43D H43E 0.9500
C44D C45D 1.361(9)
C44D H44E 0.9500
C45D C46D 1.409(8)
C45D H45E 0.9500
C46D H46E 0.9500
O1E C5E 1.351(6)
O1E C4E 1.479(7)
O2E C5E 1.219(6)
O3E C11E 1.244(6)
O4E C15E 1.228(6)
O5E C19E 1.229(6)
O6E C25E 1.227(6)
O7E C29E 1.229(6)
O8E C33E 1.230(5)
O9E C39E 1.199(6)
O10E C39E 1.347(6)
O10E C40E 1.473(6)
N1E C5E 1.337(6)
N1E C6E 1.453(6)
N1E H1EA 0.8800
N2E C11E 1.351(6)
N2E C12E 1.467(6)
N2E H2EA 0.8800
N3E C15E 1.363(6)
N3E C16E 1.475(6)
N3E H3EA 0.8800
N4E C19E 1.341(6)
N4E C20E 1.441(6)
N4E H4EA 0.8800
N5E C25E 1.352(7)
N5E C26E 1.469(6)
N5E H5EA 0.8800
N6E C29E 1.346(6)
N6E C30E 1.480(6)
N6E H6EA 0.8800
N7E C33E 1.337(6)
N7E C34E 1.468(6)
N7E H7EA 0.8800
C1E C4E 1.511(9)
C1E H1EB 0.9800
C1E H1EC 0.9800
C1E H1ED 0.9800
C2E C4E 1.491(9)
C2E H2EB 0.9800
C2E H2EC 0.9800
C2E H2ED 0.9800
C3E C4E 1.516(8)
C3E H3EB 0.9800
C3E H3EC 0.9800
C3E H3ED 0.9800
C6E C7E 1.527(6)
C6E C10E 1.548(6)
C6E H6EB 1.0000
C7E C8E 1.529(7)
C7E H7EB 0.9900
C7E H7EC 0.9900
C8E C9E 1.521(7)
C8E H8EA 0.9900
C8E H8EB 0.9900
C9E C10E 1.531(7)
C9E H9EA 0.9900
C9E H9EB 0.9900
C10E C11E 1.502(6)
C10E H10F 1.0000
C12E C13E 1.525(6)
C12E C14E 1.537(7)
C12E C15E 1.540(6)
C13E H13P 0.9800
C13E H13Q 0.9800
C13E H13R 0.9800
C14E H14P 0.9800
C14E H14Q 0.9800
C14E H14R 0.9800
C16E C18E 1.508(7)
C16E C17E 1.530(7)
C16E C19E 1.561(7)
C17E H17P 0.9800
C17E H17Q 0.9800
C17E H17R 0.9800
C18E H18P 0.9800
C18E H18Q 0.9800
C18E H18R 0.9800
C20E C21E 1.533(7)
C20E C24E 1.557(7)
C20E H20F 1.0000
C21E C22E 1.534(8)
C21E H21K 0.9900
C21E H21L 0.9900
C22E C23E 1.541(8)
C22E H22K 0.9900
C22E H22L 0.9900
C23E C24E 1.537(7)
C23E H23K 0.9900
C23E H23L 0.9900
C24E C25E 1.523(6)
C24E H24F 1.0000
C26E C28E 1.528(7)
C26E C27E 1.533(8)
C26E C29E 1.537(7)
C27E H27P 0.9800
C27E H27Q 0.9800
C27E H27R 0.9800
C28E H28P 0.9800
C28E H28Q 0.9800
C28E H28R 0.9800
C30E C32E 1.523(7)
C30E C33E 1.533(7)
C30E C31E 1.543(7)
C31E H31P 0.9800
C31E H31Q 0.9800
C31E H31R 0.9800
C32E H32P 0.9800
C32E H32Q 0.9800
C32E H32R 0.9800
C34E C35E 1.526(7)
C34E C38E 1.539(7)
C34E H34F 1.0000
C35E C36E 1.536(7)
C35E H35K 0.9900
C35E H35L 0.9900
C36E C37E 1.529(7)
C36E H36K 0.9900
C36E H36L 0.9900
C37E C38E 1.562(7)
C37E H37K 0.9900
C37E H37L 0.9900
C38E C39E 1.508(7)
C38E H38F 1.0000
C40E C41E 1.494(7)
C40E H40K 0.9900
C40E H40L 0.9900
C41E C46E 1.372(7)
C41E C42E 1.399(7)
C42E C43E 1.381(8)
C42E H42F 0.9500
C43E C44E 1.397(8)
C43E H43F 0.9500
C44E C45E 1.375(8)
C44E H44F 0.9500
C45E C46E 1.386(7)
C45E H45F 0.9500
C46E H46F 0.9500
O1F C5F 1.354(6)
O1F C4F 1.467(6)
O2F C5F 1.203(6)
O3F C11F 1.240(5)
O4F C15F 1.237(6)
O5F C19F 1.224(5)
O6F C25F 1.231(5)
O7F C29F 1.226(6)
O8F C33F 1.235(6)
O9F C39F 1.196(6)
O10F C39F 1.333(7)
O10F C40F 1.457(7)
N1F C5F 1.346(6)
N1F C6F 1.461(6)
N1F H1FA 0.8800
N2F C11F 1.333(6)
N2F C12F 1.475(6)
N2F H2FA 0.8800
N3F C15F 1.359(6)
N3F C16F 1.468(6)
N3F H3FA 0.8800
N4F C19F 1.344(6)
N4F C20F 1.453(6)
N4F H4FA 0.8800
N5F C25F 1.352(6)
N5F C26F 1.456(6)
N5F H5FA 0.8800
N6F C29F 1.357(6)
N6F C30F 1.470(6)
N6F H6FA 0.8800
N7F C33F 1.336(6)
N7F C34F 1.465(6)
N7F H7FA 0.8800
C1F C4F 1.522(7)
C1F H1FB 0.9800
C1F H1FC 0.9800
C1F H1FD 0.9800
C2F C4F 1.523(8)
C2F H2FB 0.9800
C2F H2FC 0.9800
C2F H2FD 0.9800
C3F C4F 1.521(8)
C3F H3FB 0.9800
C3F H3FC 0.9800
C3F H3FD 0.9800
C6F C7F 1.526(7)
C6F C10F 1.553(6)
C6F H6FB 1.0000
C7F C8F 1.525(7)
C7F H7FB 0.9900
C7F H7FC 0.9900
C8F C9F 1.535(7)
C8F H8FA 0.9900
C8F H8FB 0.9900
C9F C10F 1.557(7)
C9F H9FA 0.9900
C9F H9FB 0.9900
C10F C11F 1.503(6)
C10F H10G 1.0000
C12F C13F 1.524(7)
C12F C15F 1.533(7)
C12F C14F 1.535(7)
C13F H13S 0.9800
C13F H13T 0.9800
C13F H13U 0.9800
C14F H14S 0.9800
C14F H14T 0.9800
C14F H14U 0.9800
C16F C18F 1.533(7)
C16F C17F 1.535(7)
C16F C19F 1.552(7)
C17F H17S 0.9800
C17F H17T 0.9800
C17F H17U 0.9800
C18F H18S 0.9800
C18F H18T 0.9800
C18F H18U 0.9800
C20F C21F 1.559(7)
C20F C24F 1.565(6)
C20F H20G 1.0000
C21F C22F 1.521(8)
C21F H21M 0.9900
C21F H21N 0.9900
C22F C23F 1.512(8)
C22F H22M 0.9900
C22F H22N 0.9900
C23F C24F 1.519(7)
C23F H23M 0.9900
C23F H23N 0.9900
C24F C25F 1.522(6)
C24F H24G 1.0000
C26F C28F 1.527(7)
C26F C29F 1.538(6)
C26F C27F 1.553(7)
C27F H27S 0.9800
C27F H27T 0.9800
C27F H27U 0.9800
C28F H28S 0.9800
C28F H28T 0.9800
C28F H28U 0.9800
C30F C32F 1.525(7)
C30F C31F 1.536(7)
C30F C33F 1.554(7)
C31F H31S 0.9800
C31F H31T 0.9800
C31F H31U 0.9800
C32F H32S 0.9800
C32F H32T 0.9800
C32F H32U 0.9800
C34F C35F 1.524(7)
C34F C38F 1.525(7)
C34F H34G 1.0000
C35F C36F 1.528(7)
C35F H35M 0.9900
C35F H35N 0.9900
C36F C37F 1.526(8)
C36F H36M 0.9900
C36F H36N 0.9900
C37F C38F 1.554(8)
C37F H37M 0.9900
C37F H37N 0.9900
C38F C39F 1.517(7)
C38F H38G 1.0000
C40F C41F 1.508(8)
C40F H40M 0.9900
C40F H40N 0.9900
C41F C46F 1.380(8)
C41F C42F 1.395(8)
C42F C43F 1.386(8)
C42F H42G 0.9500
C43F C44F 1.359(9)
C43F H43G 0.9500
C44F C45F 1.357(9)
C44F H44G 0.9500
C45F C46F 1.383(9)
C45F H45G 0.9500
C46F H46G 0.9500
C1S Cl2 1.739(5)
C1S Cl3 1.752(5)
C1S Cl1 1.752(5)
C1S H1SA 1.0000
C2S Cl5 1.657(10)
C2S Cl6 1.808(10)
C2S Cl4 1.856(11)
C2S H2SA 1.0000
C3S Cl8 1.741(6)
C3S Cl9 1.766(5)
C3S Cl7 1.772(5)
C3S H3SA 1.0000
C4S Cl12 1.744(5)
C4S Cl11 1.750(6)
C4S Cl10 1.766(6)
C4S H4SA 1.0000
C5S Cl15 1.744(7)
C5S Cl14 1.756(7)
C5S Cl13 1.776(7)
C5S H5SA 1.0000
C6S Cl16 1.747(5)
C6S Cl17 1.753(5)
C6S Cl18 1.756(5)
C6S H6SA 1.0000
C7S Cl3A 1.714(2)
C7S Cl2A 1.724(2)
C7S Cl1A 1.729(2)
C7S Cl20 1.735(2)
C7S Cl19 1.736(2)
C7S Cl21 1.747(2)
C7S H7SA 1.0000
C7S H7SB 1.0000
C8S Cl22 1.747(5)
C8S Cl23 1.755(5)
C8S Cl24 1.761(6)
C8S H8SA 1.0000
C9S Cl26 1.741(7)
C9S Cl25 1.750(6)
C9S Cl27 1.766(6)
C9S H9SA 1.0000
C10S Cl28 1.746(6)
C10S Cl29 1.756(6)
C10S Cl30 1.765(6)
C10S H10H 1.0000
C11S Cl31 1.735(6)
C11S Cl32 1.764(6)
C11S Cl33 1.770(6)
C11S H11A 1.0000
C12S Cl35 1.736(8)
C12S Cl36 1.746(7)
C12S Cl34 1.757(7)
C12S H12A 1.0000
C13S Cl37 1.748(5)
C13S Cl39 1.755(5)
C13S Cl38 1.770(5)
C13S H13V 1.0000
C14S Cl40 1.721(3)
C14S Cl42 1.721(3)
C14S Cl41 1.724(3)
C14S H14V 1.0000

loop_
_geom_hbond_atom_site_label_D
_geom_hbond_atom_site_label_H
_geom_hbond_atom_site_label_A
_geom_hbond_distance_DH
_geom_hbond_distance_HA
_geom_hbond_distance_DA
_geom_hbond_angle_DHA
_geom_hbond_site_symmetry_A
N1 H1A O7D 0.88 2.16 2.992(5) 158.5 1_445
N2 H2A O8E 0.88 2.13 2.898(5) 146.1 1_445
N3 H3A O2 0.88 2.08 2.889(5) 152.2 .
N4 H4A O3 0.88 2.16 2.804(5) 130.0 .
N5 H5A O4 0.88 2.08 2.954(5) 176.1 .
N6 H6A O5 0.88 2.22 3.063(5) 160.8 .
N7 H7A O6 0.88 2.02 2.878(5) 164.6 .
N1A H1AA O7E 0.88 2.21 3.062(5) 162.3 1_456
N2A H2AA O8F 0.88 2.07 2.908(5) 158.8 1_456
N3A H3AA O2A 0.88 2.03 2.895(5) 166.3 .
N4A H4AA O3A 0.88 2.12 2.836(5) 138.2 .
N5A H5AA O4A 0.88 2.07 2.949(5) 172.7 .
N6A H6AA O5A 0.88 2.10 2.965(5) 166.2 .
N7A H7AA O6A 0.88 2.08 2.916(5) 158.8 .
N1B H1BA O7F 0.88 2.13 2.961(5) 158.2 1_456
N2B H2BA O8 0.88 2.04 2.876(5) 157.5 1_556
N3B H3BA O2B 0.88 2.05 2.887(5) 159.5 .
N4B H4BA O3B 0.88 2.09 2.843(5) 142.9 .
N5B H5BA O4B 0.88 2.06 2.930(5) 170.7 .
N6B H6BA O5B 0.88 2.12 2.971(5) 161.2 .
N7B H7BA O6B 0.88 2.08 2.932(5) 161.9 .
N1C H1CA O7 0.88 2.29 3.073(5) 148.1 1_556
N2C H2CA O8A 0.88 2.19 2.905(5) 138.5 1_545
N3C H3CA O2C 0.88 2.00 2.835(5) 159.0 .
N4C H4CA O3C 0.88 2.02 2.817(5) 149.5 .
N5C H5CA O4C 0.88 2.08 2.953(5) 171.2 .
N6C H6CA O5C 0.88 2.05 2.911(5) 165.3 .
N7C H7CA O6C 0.88 2.07 2.914(5) 161.2 .
N1D H1DA O7A 0.88 2.12 2.970(5) 163.5 .
N2D H2DA O8B 0.88 2.06 2.874(5) 153.4 .
N3D H3DA O2D 0.88 2.03 2.863(5) 157.6 .
N4D H4DA O3D 0.88 2.11 2.845(5) 140.2 .
N5D H5DA O4D 0.88 2.06 2.929(5) 170.9 .
N6D H6DA O5D 0.88 2.11 2.971(5) 164.5 .
N7D H7DA O6D 0.88 2.06 2.900(5) 158.9 .
N1E H1EA O7B 0.88 2.30 3.071(5) 145.9 .
N2E H2EA O8C 0.88 2.10 2.808(5) 136.4 .
N3E H3EA O2E 0.88 2.05 2.899(5) 161.5 .
N4E H4EA O3E 0.88 2.19 2.890(5) 136.6 .
N5E H5EA O4E 0.88 2.08 2.945(5) 168.5 .
N6E H6EA O5E 0.88 2.27 3.125(5) 165.6 .
N7E H7EA O6E 0.88 2.07 2.910(5) 159.9 .
N1F H1FA O7C 0.88 2.06 2.918(5) 165.8 .
N2F H2FA O8D 0.88 2.07 2.903(5) 158.8 1_545
N3F H3FA O2F 0.88 2.05 2.897(5) 161.7 .
N4F H4FA O3F 0.88 2.14 2.835(5) 135.0 .
N5F H5FA O4F 0.88 2.06 2.934(5) 170.4 .
N6F H6FA O5F 0.88 2.15 3.010(5) 167.4 .
N7F H7FA O6F 0.88 2.09 2.932(5) 159.6 .

loop_
_geom_torsion_atom_site_label_1
_geom_torsion_atom_site_label_2
_geom_torsion_atom_site_label_3
_geom_torsion_atom_site_label_4
_geom_torsion
C5 O1 C4 C2 -62.3(6)
C5 O1 C4 C3 64.3(6)
C5 O1 C4 C1 -179.7(4)
C6 N1 C5 O2 1.4(7)
C6 N1 C5 O1 -179.7(4)
C4 O1 C5 O2 -8.5(7)
C4 O1 C5 N1 172.6(4)
C5 N1 C6 C7 156.0(4)
C5 N1 C6 C10 -87.0(5)
N1 C6 C7 C8 159.5(4)
C10 C6 C7 C8 36.3(5)
C6 C7 C8 C9 -22.2(6)
C7 C8 C9 C10 -0.6(6)
C8 C9 C10 C11 144.1(4)
C8 C9 C10 C6 22.6(5)
N1 C6 C10 C11 82.6(5)
C7 C6 C10 C11 -156.6(4)
N1 C6 C10 C9 -157.0(4)
C7 C6 C10 C9 -36.2(5)
C12 N2 C11 O3 10.3(7)
C12 N2 C11 C10 -169.1(4)
C9 C10 C11 O3 -39.1(6)
C6 C10 C11 O3 76.8(6)
C9 C10 C11 N2 140.4(4)
C6 C10 C11 N2 -103.7(5)
C11 N2 C12 C14 69.2(6)
C11 N2 C12 C15 -51.9(6)
C11 N2 C12 C13 -170.7(4)
C16 N3 C15 O4 -3.8(7)
C16 N3 C15 C12 -180.0(4)
N2 C12 C15 O4 146.3(4)
C14 C12 C15 O4 25.1(6)
C13 C12 C15 O4 -95.4(5)
N2 C12 C15 N3 -37.4(6)
C14 C12 C15 N3 -158.6(4)
C13 C12 C15 N3 80.9(5)
C15 N3 C16 C17 -169.0(4)
C15 N3 C16 C18 70.4(6)
C15 N3 C16 C19 -52.1(6)
C20 N4 C19 O5 -9.3(7)
C20 N4 C19 C16 175.1(4)
N3 C16 C19 O5 143.9(4)
C17 C16 C19 O5 -98.2(5)
C18 C16 C19 O5 21.2(6)
N3 C16 C19 N4 -40.4(5)
C17 C16 C19 N4 77.5(5)
C18 C16 C19 N4 -163.0(4)
C19 N4 C20 C21 149.0(5)
C19 N4 C20 C24 -95.0(5)
N4 C20 C21 C22 158.1(4)
C24 C20 C21 C22 36.7(5)
C20 C21 C22 C23 -41.4(5)
C21 C22 C23 C24 29.6(5)
C22 C23 C24 C25 115.3(5)
C22 C23 C24 C20 -6.5(5)
N4 C20 C24 C25 95.8(5)
C21 C20 C24 C25 -142.8(4)
N4 C20 C24 C23 -139.6(4)
C21 C20 C24 C23 -18.2(5)
C26 N5 C25 O6 5.2(7)
C26 N5 C25 C24 -177.7(4)
C23 C24 C25 O6 -27.2(6)
C20 C24 C25 O6 92.0(5)
C23 C24 C25 N5 155.7(4)
C20 C24 C25 N5 -85.1(5)
C25 N5 C26 C27 -175.3(4)
C25 N5 C26 C29 -57.1(6)
C25 N5 C26 C28 64.7(6)
C30 N6 C29 O7 -3.6(7)
C30 N6 C29 C26 177.8(4)
N5 C26 C29 O7 154.2(4)
C27 C26 C29 O7 -88.1(5)
C28 C26 C29 O7 32.0(6)
N5 C26 C29 N6 -27.1(6)
C27 C26 C29 N6 90.6(5)
C28 C26 C29 N6 -149.4(4)
C29 N6 C30 C32 62.4(6)
C29 N6 C30 C31 -176.6(4)
C29 N6 C30 C33 -61.9(6)
C34 N7 C33 O8 2.8(7)
C34 N7 C33 C30 -171.3(4)
N6 C30 C33 O8 163.3(4)
C32 C30 C33 O8 38.3(6)
C31 C30 C33 O8 -81.1(5)
N6 C30 C33 N7 -22.5(6)
C32 C30 C33 N7 -147.5(4)
C31 C30 C33 N7 93.1(5)
C33 N7 C34 C38 -156.8(4)
C33 N7 C34 C35 88.8(5)
N7 C34 C35 C36 78.2(5)
C38 C34 C35 C36 -40.5(5)
C34 C35 C36 C37 38.8(5)
C35 C36 C37 C38 -22.3(5)
N7 C34 C38 C39 149.6(4)
C35 C34 C38 C39 -91.8(5)
N7 C34 C38 C37 -91.8(5)
C35 C34 C38 C37 26.8(5)
C36 C37 C38 C39 118.1(5)
C36 C37 C38 C34 -3.1(5)
C40 O10 C39 O9 6.7(7)
C40 O10 C39 C38 -170.9(4)
C34 C38 C39 O9 7.5(7)
C37 C38 C39 O9 -109.6(5)
C34 C38 C39 O10 -174.8(4)
C37 C38 C39 O10 68.0(5)
C39 O10 C40 C41 -117.0(5)
O10 C40 C41 C46 72.5(7)
O10 C40 C41 C42 -110.8(5)
C46 C41 C42 C43 -0.4(7)
C40 C41 C42 C43 -177.2(5)
C41 C42 C43 C44 -0.8(8)
C42 C43 C44 C45 0.9(8)
C43 C44 C45 C46 0.4(8)
C44 C45 C46 C41 -1.7(8)
C42 C41 C46 C45 1.7(8)
C40 C41 C46 C45 178.3(5)
C5A O1A C4A C2A -60.7(6)
C5A O1A C4A C1A -177.9(4)
C5A O1A C4A C3A 64.4(6)
C4A O1A C5A O2A -6.9(7)
C4A O1A C5A N1A 172.8(4)
C6A N1A C5A O2A 1.2(7)
C6A N1A C5A O1A -178.5(4)
C5A N1A C6A C7A 140.8(4)
C5A N1A C6A C10A -98.2(5)
N1A C6A C7A C8A 168.7(4)
C10A C6A C7A C8A 42.0(5)
C6A C7A C8A C9A -46.1(5)
C7A C8A C9A C10A 33.2(5)
N1A C6A C10A C11A 92.0(5)
C7A C6A C10A C11A -142.1(4)
N1A C6A C10A C9A -147.4(4)
C7A C6A C10A C9A -21.5(5)
C8A C9A C10A C11A 111.8(4)
C8A C9A C10A C6A -7.1(5)
C12A N2A C11A O3A 6.3(7)
C12A N2A C11A C10A -176.6(4)
C6A C10A C11A O3A 85.5(5)
C9A C10A C11A O3A -29.9(6)
C6A C10A C11A N2A -91.6(5)
C9A C10A C11A N2A 153.0(4)
C11A N2A C12A C14A 73.0(6)
C11A N2A C12A C15A -48.1(6)
C11A N2A C12A C13A -167.0(4)
C16A N3A C15A O4A -0.4(7)
C16A N3A C15A C12A -176.9(4)
N2A C12A C15A O4A 142.6(4)
C14A C12A C15A O4A 20.3(6)
C13A C12A C15A O4A -99.9(5)
N2A C12A C15A N3A -41.0(6)
C14A C12A C15A N3A -163.2(4)
C13A C12A C15A N3A 76.5(5)
C15A N3A C16A C18A 68.3(6)
C15A N3A C16A C17A -170.6(4)
C15A N3A C16A C19A -54.4(6)
C20A N4A C19A O5A -7.7(7)
C20A N4A C19A C16A 178.5(4)
N3A C16A C19A O5A 150.1(4)
C18A C16A C19A O5A 27.0(6)
C17A C16A C19A O5A -94.0(5)
N3A C16A C19A N4A -35.9(6)
C18A C16A C19A N4A -158.9(4)
C17A C16A C19A N4A 80.1(5)
C19A N4A C20A C24A -97.3(5)
C19A N4A C20A C21A 145.1(4)
N4A C20A C21A C22A 117.9(5)
C24A C20A C21A C22A -4.1(5)
C20A C21A C22A C23A 28.5(5)
C21A C22A C23A C24A -41.8(5)
C22A C23A C24A C25A 161.9(4)
C22A C23A C24A C20A 39.6(5)
N4A C20A C24A C25A 91.3(5)
C21A C20A C24A C25A -146.3(4)
N4A C20A C24A C23A -143.9(4)
C21A C20A C24A C23A -21.6(5)
C26A N5A C25A O6A 5.2(7)
C26A N5A C25A C24A -179.0(4)
C23A C24A C25A O6A -26.8(6)
C20A C24A C25A O6A 92.0(5)
C23A C24A C25A N5A 157.5(4)
C20A C24A C25A N5A -83.7(5)
C25A N5A C26A C28A 69.2(5)
C25A N5A C26A C27A -169.4(4)
C25A N5A C26A C29A -51.9(6)
C30A N6A C29A O7A -0.6(7)
C30A N6A C29A C26A -176.6(4)
N5A C26A C29A O7A 145.3(4)
C28A C26A C29A O7A 23.1(6)
C27A C26A C29A O7A -96.8(5)
N5A C26A C29A N6A -38.5(6)
C28A C26A C29A N6A -160.7(4)
C27A C26A C29A N6A 79.4(5)
C29A N6A C30A C32A 64.4(5)
C29A N6A C30A C33A -60.4(5)
C29A N6A C30A C31A -176.4(4)
C34A N7A C33A O8A 0.3(7)
C34A N7A C33A C30A -174.2(4)
N6A C30A C33A O8A 162.1(4)
C32A C30A C33A O8A 36.6(6)
C31A C30A C33A O8A -81.5(5)
N6A C30A C33A N7A -23.3(5)
C32A C30A C33A N7A -148.7(4)
C31A C30A C33A N7A 93.2(5)
C33A N7A C34A C35A 96.3(5)
C33A N7A C34A C38A -149.2(4)
N7A C34A C35A C36A 80.9(5)
C38A C34A C35A C36A -37.6(5)
C34A C35A C36A C37A 44.3(5)
C35A C36A C37A C38A -33.4(5)
N7A C34A C38A C39A 137.2(4)
C35A C34A C38A C39A -103.5(4)
N7A C34A C38A C37A -102.6(4)
C35A C34A C38A C37A 16.7(5)
C36A C37A C38A C39A 132.2(4)
C36A C37A C38A C34A 10.3(5)
C40A O10A C39A O9A 1.6(7)
C40A O10A C39A C38A -175.4(4)
C34A C38A C39A O9A 11.8(7)
C37A C38A C39A O9A -106.6(5)
C34A C38A C39A O10A -171.3(4)
C37A C38A C39A O10A 70.4(5)
C39A O10A C40A C41A -133.3(5)
O10A C40A C41A C46A 141.5(6)
O10A C40A C41A C42A -42.5(7)
C46A C41A C42A C43A -0.8(9)
C40A C41A C42A C43A -176.8(5)
C41A C42A C43A C44A 1.9(9)
C42A C43A C44A C45A -2.1(11)
C43A C44A C45A C46A 1.3(13)
C42A C41A C46A C45A 0.0(12)
C40A C41A C46A C45A 176.2(7)
C44A C45A C46A C41A -0.3(14)
C5B O1B C4B C2B -62.7(6)
C5B O1B C4B C1B -179.8(4)
C5B O1B C4B C3B 63.3(6)
C6B N1B C5B O2B -1.5(8)
C6B N1B C5B O1B 179.2(4)
C4B O1B C5B O2B -7.8(7)
C4B O1B C5B N1B 171.5(4)
C5B N1B C6B C7B 152.3(5)
C5B N1B C6B C10B -89.5(5)
N1B C6B C7B C8B 139.6(5)
C10B C6B C7B C8B 15.8(6)
C6B C7B C8B C9B 6.5(7)
C7B C8B C9B C10B -26.3(7)
C8B C9B C10B C11B 157.6(4)
C8B C9B C10B C6B 35.5(5)
N1B C6B C10B C11B 85.0(5)
C7B C6B C10B C11B -153.6(4)
N1B C6B C10B C9B -153.1(4)
C7B C6B C10B C9B -31.7(5)
C12B N2B C11B O3B 9.3(7)
C12B N2B C11B C10B -172.0(4)
C9B C10B C11B O3B -35.3(6)
C6B C10B C11B O3B 81.5(6)
C9B C10B C11B N2B 146.0(4)
C6B C10B C11B N2B -97.2(5)
C11B N2B C12B C14B 71.7(5)
C11B N2B C12B C13B -168.1(4)
C11B N2B C12B C15B -49.7(6)
C16B N3B C15B O4B -1.9(7)
C16B N3B C15B C12B -177.1(4)
N2B C12B C15B O4B 144.6(4)
C14B C12B C15B O4B 22.7(6)
C13B C12B C15B O4B -97.6(5)
N2B C12B C15B N3B -40.2(5)
C14B C12B C15B N3B -162.1(4)
C13B C12B C15B N3B 77.6(5)
C15B N3B C16B C18B 69.1(6)
C15B N3B C16B C17B -170.5(4)
C15B N3B C16B C19B -53.7(6)
C20B N4B C19B O5B -5.9(7)
C20B N4B C19B C16B 178.9(4)
N3B C16B C19B O5B 150.2(4)
C18B C16B C19B O5B 28.1(6)
C17B C16B C19B O5B -92.8(5)
N3B C16B C19B N4B -34.2(6)
C18B C16B C19B N4B -156.4(4)
C17B C16B C19B N4B 82.7(5)
C19B N4B C20B C21B 142.7(5)
C19B N4B C20B C24B -100.4(5)
N4B C20B C21B C22B 163.3(4)
C24B C20B C21B C22B 40.9(5)
C20B C21B C22B C23B -41.1(5)
C21B C22B C23B C24B 25.5(6)
C22B C23B C24B C25B 121.1(5)
C22B C23B C24B C20B -0.6(5)
N4B C20B C24B C25B 89.8(5)
C21B C20B C24B C25B -148.1(4)
N4B C20B C24B C23B -146.1(4)
C21B C20B C24B C23B -24.0(5)
C26B N5B C25B O6B 5.9(7)
C26B N5B C25B C24B -177.3(4)
C23B C24B C25B O6B -24.1(6)
C20B C24B C25B O6B 94.4(5)
C23B C24B C25B N5B 159.1(4)
C20B C24B C25B N5B -82.4(5)
C25B N5B C26B C28B 65.0(6)
C25B N5B C26B C27B -175.6(4)
C25B N5B C26B C29B -58.0(6)
C30B N6B C29B O7B -3.3(7)
C30B N6B C29B C26B 178.1(4)
N5B C26B C29B O7B 152.9(4)
C28B C26B C29B O7B 29.6(6)
C27B C26B C29B O7B -89.5(5)
N5B C26B C29B N6B -28.4(6)
C28B C26B C29B N6B -151.7(4)
C27B C26B C29B N6B 89.1(5)
C29B N6B C30B C31B -176.0(4)
C29B N6B C30B C32B 63.5(6)
C29B N6B C30B C33B -60.3(6)
C34B N7B C33B O8B 2.9(7)
C34B N7B C33B C30B -171.5(4)
N6B C30B C33B O8B 161.3(4)
C31B C30B C33B O8B -81.8(5)
C32B C30B C33B O8B 37.3(6)
N6B C30B C33B N7B -24.1(6)
C31B C30B C33B N7B 92.9(5)
C32B C30B C33B N7B -148.1(4)
C33B N7B C34B C38B -149.2(4)
C33B N7B C34B C35B 96.0(5)
N7B C34B C35B C36B 79.5(5)
C38B C34B C35B C36B -38.8(5)
C34B C35B C36B C37B 41.2(5)
C35B C36B C37B C38B -27.3(5)
N7B C34B C38B C39B 144.5(4)
C35B C34B C38B C39B -96.8(4)
N7B C34B C38B C37B -97.1(4)
C35B C34B C38B C37B 21.7(5)
C36B C37B C38B C39B 123.6(4)
C36B C37B C38B C34B 3.3(5)
C40B O10B C39B O9B 0.6(7)
C40B O10B C39B C38B -178.3(4)
C34B C38B C39B O9B 19.1(7)
C37B C38B C39B O9B -97.7(6)
C34B C38B C39B O10B -162.1(4)
C37B C38B C39B O10B 81.1(5)
C39B O10B C40B C41B -160.3(4)
O10B C40B C41B C46B 94.2(6)
O10B C40B C41B C42B -88.6(7)
C46B C41B C42B C43B -1.1(9)
C40B C41B C42B C43B -178.3(5)
C41B C42B C43B C44B 0.6(9)
C42B C43B C44B C45B -0.2(9)
C43B C44B C45B C46B 0.5(9)
C42B C41B C46B C45B 1.4(8)
C40B C41B C46B C45B 178.7(5)
C44B C45B C46B C41B -1.1(9)
C5C O1C C4C C1C -178.4(4)
C5C O1C C4C C2C -60.7(6)
C5C O1C C4C C3C 63.9(6)
C6C N1C C5C O2C 3.9(7)
C6C N1C C5C O1C -175.0(4)
C4C O1C C5C O2C -4.5(7)
C4C O1C C5C N1C 174.4(4)
C5C N1C C6C C7C 148.7(4)
C5C N1C C6C C10C -93.6(5)
N1C C6C C7C C8C 157.5(4)
C10C C6C C7C C8C 32.1(5)
C6C C7C C8C C9C -13.1(5)
C7C C8C C9C C10C -11.7(5)
C8C C9C C10C C11C 153.1(4)
C8C C9C C10C C6C 31.2(5)
N1C C6C C10C C11C 77.4(5)
C7C C6C C10C C11C -160.5(4)
N1C C6C C10C C9C -161.2(4)
C7C C6C C10C C9C -39.1(5)
C12C N2C C11C O3C 11.0(7)
C12C N2C C11C C10C -171.5(4)
C9C C10C C11C O3C -30.2(6)
C6C C10C C11C O3C 85.9(5)
C9C C10C C11C N2C 152.3(4)
C6C C10C C11C N2C -91.7(5)
C11C N2C C12C C13C -169.4(4)
C11C N2C C12C C14C 71.4(5)
C11C N2C C12C C15C -50.0(6)
C16C N3C C15C O4C -0.3(7)
C16C N3C C15C C12C -177.6(4)
N2C C12C C15C O4C 145.4(4)
C13C C12C C15C O4C -96.3(5)
C14C C12C C15C O4C 23.8(6)
N2C C12C C15C N3C -37.2(6)
C13C C12C C15C N3C 81.1(5)
C14C C12C C15C N3C -158.8(4)
C15C N3C C16C C18C 67.1(5)
C15C N3C C16C C17C -171.3(4)
C15C N3C C16C C19C -55.4(6)
C20C N4C C19C O5C -5.2(7)
C20C N4C C19C C16C 179.3(4)
N3C C16C C19C O5C 153.0(4)
C18C C16C C19C O5C 30.6(6)
C17C C16C C19C O5C -89.2(5)
N3C C16C C19C N4C -31.3(5)
C18C C16C C19C N4C -153.7(4)
C17C C16C C19C N4C 86.5(5)
C19C N4C C20C C21C 143.8(4)
C19C N4C C20C C24C -99.6(5)
N4C C20C C21C C22C 163.2(4)
C24C C20C C21C C22C 41.7(5)
C20C C21C C22C C23C -40.8(6)
C21C C22C C23C C24C 24.0(6)
C22C C23C C24C C25C 122.4(5)
C22C C23C C24C C20C 2.0(5)
N4C C20C C24C C25C 88.4(4)
C21C C20C C24C C25C -150.0(4)
N4C C20C C24C C23C -148.6(4)
C21C C20C C24C C23C -27.0(5)
C26C N5C C25C O6C 3.8(7)
C26C N5C C25C C24C -179.7(4)
C23C C24C C25C O6C -20.2(6)
C20C C24C C25C O6C 96.5(5)
C23C C24C C25C N5C 163.3(4)
C20C C24C C25C N5C -80.0(5)
C25C N5C C26C C28C 70.9(5)
C25C N5C C26C C27C -168.8(4)
C25C N5C C26C C29C -51.7(5)
C30C N6C C29C O7C -0.2(7)
C30C N6C C29C C26C -177.7(4)
N5C C26C C29C O7C 144.6(4)
C28C C26C C29C O7C 20.9(6)
C27C C26C C29C O7C -97.7(5)
N5C C26C C29C N6C -37.9(5)
C28C C26C C29C N6C -161.6(4)
C27C C26C C29C N6C 79.8(5)
C29C N6C C30C C32C 67.2(6)
C29C N6C C30C C31C -172.5(4)
C29C N6C C30C C33C -56.7(5)
C34C N7C C33C O8C 2.8(7)
C34C N7C C33C C30C -171.2(4)
N6C C30C C33C O8C 159.2(4)
C32C C30C C33C O8C 35.0(6)
C31C C30C C33C O8C -84.0(5)
N6C C30C C33C N7C -26.6(6)
C32C C30C C33C N7C -150.8(4)
C31C C30C C33C N7C 90.2(5)
C33C N7C C34C C38C -157.1(4)
C33C N7C C34C C35C 87.7(5)
N7C C34C C35C C36C 80.4(5)
C38C C34C C35C C36C -38.5(5)
C34C C35C C36C C37C 44.1(6)
C35C C36C C37C C38C -32.0(6)
N7C C34C C38C C39C 139.1(4)
C35C C34C C38C C39C -101.1(5)
N7C C34C C38C C37C -101.1(5)
C35C C34C C38C C37C 18.7(5)
C36C C37C C38C C39C 131.4(5)
C36C C37C C38C C34C 8.2(6)
C40C O10C C39C O9C 9.2(7)
C40C O10C C39C C38C -169.5(4)
C34C C38C C39C O9C 5.4(7)
C37C C38C C39C O9C -113.0(6)
C34C C38C C39C O10C -176.0(4)
C37C C38C C39C O10C 65.6(5)
C39C O10C C40C C41C -112.2(6)
O10C C40C C41C C46C 53.3(8)
O10C C40C C41C C42C -130.0(5)
C46C C41C C42C C43C 1.0(8)
C40C C41C C42C C43C -175.9(5)
C41C C42C C43C C44C -0.6(9)
C42C C43C C44C C45C -0.2(9)
C43C C44C C45C C46C 0.5(9)
C44C C45C C46C C41C -0.1(9)
C42C C41C C46C C45C -0.7(8)
C40C C41C C46C C45C 176.0(6)
C5D O1D C4D C2D -63.0(6)
C5D O1D C4D C3D 64.1(6)
C5D O1D C4D C1D -179.1(4)
C6D N1D C5D O2D -2.3(7)
C6D N1D C5D O1D 178.2(4)
C4D O1D C5D O2D -0.9(7)
C4D O1D C5D N1D 178.6(4)
C5D N1D C6D C7D 155.7(5)
C5D N1D C6D C10D -86.1(6)
N1D C6D C7D C8D 147.1(5)
C10D C6D C7D C8D 23.2(6)
C6D C7D C8D C9D -2.7(7)
C7D C8D C9D C10D -19.1(6)
C8D C9D C10D C11D 155.4(4)
C8D C9D C10D C6D 33.1(5)
N1D C6D C10D C11D 81.8(5)
C7D C6D C10D C11D -156.3(4)
N1D C6D C10D C9D -156.6(4)
C7D C6D C10D C9D -34.7(5)
C12D N2D C11D O3D 11.1(7)
C12D N2D C11D C10D -169.5(4)
C9D C10D C11D O3D -35.5(6)
C6D C10D C11D O3D 81.3(6)
C9D C10D C11D N2D 145.1(4)
C6D C10D C11D N2D -98.1(5)
C11D N2D C12D C13D -170.3(4)
C11D N2D C12D C15D -51.7(6)
C11D N2D C12D C14D 69.4(5)
C16D N3D C15D O4D -0.5(7)
C16D N3D C15D C12D -176.4(4)
N2D C12D C15D O4D 144.7(4)
C13D C12D C15D O4D -97.2(5)
C14D C12D C15D O4D 23.9(6)
N2D C12D C15D N3D -39.4(6)
C13D C12D C15D N3D 78.7(5)
C14D C12D C15D N3D -160.2(4)
C15D N3D C16D C18D 66.0(6)
C15D N3D C16D C17D -173.1(4)
C15D N3D C16D C19D -57.2(5)
C20D N4D C19D O5D -11.1(7)
C20D N4D C19D C16D 174.9(4)
N3D C16D C19D O5D 154.9(4)
C18D C16D C19D O5D 31.2(6)
C17D C16D C19D O5D -87.9(5)
N3D C16D C19D N4D -30.8(5)
C18D C16D C19D N4D -154.4(4)
C17D C16D C19D N4D 86.4(5)
C19D N4D C20D C21D 147.2(4)
C19D N4D C20D C24D -95.2(5)
N4D C20D C21D C22D 121.1(4)
C24D C20D C21D C22D -0.8(5)
C20D C21D C22D C23D 25.4(5)
C21D C22D C23D C24D -40.4(5)
C22D C23D C24D C25D 161.7(4)
C22D C23D C24D C20D 39.5(5)
N4D C20D C24D C25D 89.2(4)
C21D C20D C24D C25D -148.6(4)
N4D C20D C24D C23D -146.4(4)
C21D C20D C24D C23D -24.3(5)
C26D N5D C25D O6D 4.7(7)
C26D N5D C25D C24D -179.1(4)
C23D C24D C25D O6D -23.0(6)
C20D C24D C25D O6D 95.8(5)
C23D C24D C25D N5D 160.8(4)
C20D C24D C25D N5D -80.4(5)
C25D N5D C26D C28D 68.5(5)
C25D N5D C26D C27D -171.6(4)
C25D N5D C26D C29D -53.6(5)
C30D N6D C29D O7D -0.3(7)
C30D N6D C29D C26D -177.4(4)
N5D C26D C29D O7D 147.3(4)
C28D C26D C29D O7D 24.7(6)
C27D C26D C29D O7D -94.5(5)
N5D C26D C29D N6D -35.5(5)
C28D C26D C29D N6D -158.0(4)
C27D C26D C29D N6D 82.7(5)
C29D N6D C30D C32D 62.8(5)
C29D N6D C30D C31D -177.2(4)
C29D N6D C30D C33D -62.2(5)
C34D N7D C33D O8D 1.4(7)
C34D N7D C33D C30D -171.0(4)
N6D C30D C33D O8D 163.0(4)
C32D C30D C33D O8D 37.5(5)
C31D C30D C33D O8D -81.4(5)
N6D C30D C33D N7D -24.2(5)
C32D C30D C33D N7D -149.8(4)
C31D C30D C33D N7D 91.3(5)
C33D N7D C34D C35D 95.3(5)
C33D N7D C34D C38D -149.1(4)
N7D C34D C35D C36D 81.3(4)
C38D C34D C35D C36D -37.3(5)
C34D C35D C36D C37D 43.2(5)
C35D C36D C37D C38D -32.2(5)
N7D C34D C38D C39D 139.8(4)
C35D C34D C38D C39D -101.0(4)
N7D C34D C38D C37D -102.0(4)
C35D C34D C38D C37D 17.2(5)
C36D C37D C38D C39D 129.8(4)
C36D C37D C38D C34D 9.3(5)
C40D O10D C39D O9D 0.6(7)
C40D O10D C39D C38D -177.7(4)
C34D C38D C39D O9D 16.2(7)
C37D C38D C39D O9D -100.0(5)
C34D C38D C39D O10D -165.5(4)
C37D C38D C39D O10D 78.2(5)
C39D O10D C40D C41D -178.4(4)
O10D C40D C41D C42D -82.0(6)
O10D C40D C41D C46D 99.1(5)
C46D C41D C42D C43D 0.0(8)
C40D C41D C42D C43D -178.9(5)
C41D C42D C43D C44D 0.2(9)
C42D C43D C44D C45D 0.5(9)
C43D C44D C45D C46D -1.3(9)
C42D C41D C46D C45D -0.8(7)
C40D C41D C46D C45D 178.1(5)
C44D C45D C46D C41D 1.4(8)
C5E O1E C4E C2E -61.0(6)
C5E O1E C4E C1E 65.0(6)
C5E O1E C4E C3E -177.6(5)
C6E N1E C5E O2E 4.9(7)
C6E N1E C5E O1E -175.0(4)
C4E O1E C5E O2E -7.3(7)
C4E O1E C5E N1E 172.6(4)
C5E N1E C6E C7E 147.4(4)
C5E N1E C6E C10E -94.3(5)
N1E C6E C7E C8E 152.4(4)
C10E C6E C7E C8E 27.1(5)
C6E C7E C8E C9E -4.9(5)
C7E C8E C9E C10E -19.6(5)
C8E C9E C10E C11E 157.7(4)
C8E C9E C10E C6E 35.8(5)
N1E C6E C10E C11E 78.8(5)
C7E C6E C10E C11E -159.4(4)
N1E C6E C10E C9E -160.0(4)
C7E C6E C10E C9E -38.3(4)
C12E N2E C11E O3E 9.2(7)
C12E N2E C11E C10E -171.4(4)
C9E C10E C11E O3E -24.9(6)
C6E C10E C11E O3E 89.9(5)
C9E C10E C11E N2E 155.7(4)
C6E C10E C11E N2E -89.5(5)
C11E N2E C12E C13E -169.8(4)
C11E N2E C12E C14E 69.5(5)
C11E N2E C12E C15E -51.9(6)
C16E N3E C15E O4E 0.6(7)
C16E N3E C15E C12E -176.7(4)
N2E C12E C15E O4E 143.2(4)
C13E C12E C15E O4E -99.2(5)
C14E C12E C15E O4E 20.7(6)
N2E C12E C15E N3E -39.4(5)
C13E C12E C15E N3E 78.2(5)
C14E C12E C15E N3E -161.9(4)
C15E N3E C16E C18E 67.1(6)
C15E N3E C16E C17E -171.9(4)
C15E N3E C16E C19E -55.2(5)
C20E N4E C19E O5E -6.6(7)
C20E N4E C19E C16E 178.5(4)
N3E C16E C19E O5E 149.1(4)
C18E C16E C19E O5E 26.8(6)
C17E C16E C19E O5E -93.6(5)
N3E C16E C19E N4E -35.8(5)
C18E C16E C19E N4E -158.0(4)
C17E C16E C19E N4E 81.5(5)
C19E N4E C20E C21E 144.3(5)
C19E N4E C20E C24E -99.2(5)
N4E C20E C21E C22E 161.5(4)
C24E C20E C21E C22E 38.9(5)
C20E C21E C22E C23E -37.1(5)
C21E C22E C23E C24E 21.0(5)
C22E C23E C24E C25E 124.3(4)
C22E C23E C24E C20E 2.7(5)
N4E C20E C24E C25E 89.9(5)
C21E C20E C24E C25E -149.0(4)
N4E C20E C24E C23E -146.6(4)
C21E C20E C24E C23E -25.5(5)
C26E N5E C25E O6E 5.2(7)
C26E N5E C25E C24E -177.3(4)
C23E C24E C25E O6E -19.7(7)
C20E C24E C25E O6E 98.9(5)
C23E C24E C25E N5E 162.8(4)
C20E C24E C25E N5E -78.6(5)
C25E N5E C26E C28E 69.9(6)
C25E N5E C26E C27E -169.4(4)
C25E N5E C26E C29E -51.8(6)
C30E N6E C29E O7E 2.8(7)
C30E N6E C29E C26E -175.6(4)
N5E C26E C29E O7E 143.3(5)
C28E C26E C29E O7E 21.8(6)
C27E C26E C29E O7E -99.0(5)
N5E C26E C29E N6E -38.3(6)
C28E C26E C29E N6E -159.8(4)
C27E C26E C29E N6E 79.4(5)
C29E N6E C30E C32E 61.2(6)
C29E N6E C30E C33E -62.4(6)
C29E N6E C30E C31E -179.0(4)
C34E N7E C33E O8E 0.8(7)
C34E N7E C33E C30E -174.0(4)
N6E C30E C33E O8E 162.9(4)
C32E C30E C33E O8E 38.9(6)
C31E C30E C33E O8E -80.9(5)
N6E C30E C33E N7E -22.1(6)
C32E C30E C33E N7E -146.0(4)
C31E C30E C33E N7E 94.1(5)
C33E N7E C34E C35E 98.9(5)
C33E N7E C34E C38E -146.5(4)
N7E C34E C35E C36E 79.3(5)
C38E C34E C35E C36E -38.3(5)
C34E C35E C36E C37E 43.5(5)
C35E C36E C37E C38E -31.6(5)
N7E C34E C38E C39E 143.2(4)
C35E C34E C38E C39E -98.4(4)
N7E C34E C38E C37E -99.6(4)
C35E C34E C38E C37E 18.8(5)
C36E C37E C38E C39E 127.7(4)
C36E C37E C38E C34E 8.0(5)
C40E O10E C39E O9E 3.6(7)
C40E O10E C39E C38E -172.7(4)
C34E C38E C39E O9E 32.3(7)
C37E C38E C39E O9E -83.8(6)
C34E C38E C39E O10E -151.6(4)
C37E C38E C39E O10E 92.4(5)
C39E O10E C40E C41E 169.9(4)
O10E C40E C41E C46E 108.7(5)
O10E C40E C41E C42E -71.7(6)
C46E C41E C42E C43E 1.9(7)
C40E C41E C42E C43E -177.6(5)
C41E C42E C43E C44E -0.2(8)
C42E C43E C44E C45E -1.1(8)
C43E C44E C45E C46E 0.7(8)
C42E C41E C46E C45E -2.3(7)
C40E C41E C46E C45E 177.3(5)
C44E C45E C46E C41E 1.0(8)
C5F O1F C4F C3F 61.8(6)
C5F O1F C4F C1F -179.4(4)
C5F O1F C4F C2F -61.9(5)
C6F N1F C5F O2F -1.8(7)
C6F N1F C5F O1F 178.2(4)
C4F O1F C5F O2F -5.2(7)
C4F O1F C5F N1F 174.8(4)
C5F N1F C6F C7F 149.6(4)
C5F N1F C6F C10F -90.5(5)
N1F C6F C7F C8F 167.5(4)
C10F C6F C7F C8F 42.5(5)
C6F C7F C8F C9F -43.6(5)
C7F C8F C9F C10F 28.4(5)
N1F C6F C10F C11F 89.5(5)
C7F C6F C10F C11F -146.1(4)
N1F C6F C10F C9F -149.7(4)
C7F C6F C10F C9F -25.2(5)
C8F C9F C10F C11F 118.8(4)
C8F C9F C10F C6F -1.9(5)
C12F N2F C11F O3F 7.7(7)
C12F N2F C11F C10F -173.9(4)
C6F C10F C11F O3F 83.0(5)
C9F C10F C11F O3F -33.3(6)
C6F C10F C11F N2F -95.5(5)
C9F C10F C11F N2F 148.2(4)
C11F N2F C12F C13F -168.5(4)
C11F N2F C12F C15F -49.3(6)
C11F N2F C12F C14F 71.7(5)
C16F N3F C15F O4F -2.5(7)
C16F N3F C15F C12F -177.2(4)
N2F C12F C15F O4F 142.2(4)
C13F C12F C15F O4F -99.8(5)
C14F C12F C15F O4F 21.1(6)
N2F C12F C15F N3F -43.1(6)
C13F C12F C15F N3F 74.9(5)
C14F C12F C15F N3F -164.2(4)
C15F N3F C16F C18F 69.2(5)
C15F N3F C16F C17F -170.6(4)
C15F N3F C16F C19F -53.0(6)
C20F N4F C19F O5F -6.8(7)
C20F N4F C19F C16F 179.2(4)
N3F C16F C19F O5F 148.8(4)
C18F C16F C19F O5F 25.4(6)
C17F C16F C19F O5F -93.1(5)
N3F C16F C19F N4F -36.9(5)
C18F C16F C19F N4F -160.3(4)
C17F C16F C19F N4F 81.2(5)
C19F N4F C20F C21F 144.6(4)
C19F N4F C20F C24F -98.7(5)
N4F C20F C21F C22F 119.2(4)
C24F C20F C21F C22F -1.9(5)
C20F C21F C22F C23F 28.0(5)
C21F C22F C23F C24F -43.7(5)
C22F C23F C24F C25F 162.7(4)
C22F C23F C24F C20F 41.9(5)
N4F C20F C24F C23F -145.5(4)
C21F C20F C24F C23F -24.5(5)
N4F C20F C24F C25F 90.3(4)
C21F C20F C24F C25F -148.7(4)
C26F N5F C25F O6F 4.7(6)
C26F N5F C25F C24F -177.7(4)
C23F C24F C25F O6F -21.9(6)
C20F C24F C25F O6F 95.2(5)
C23F C24F C25F N5F 160.5(4)
C20F C24F C25F N5F -82.3(5)
C25F N5F C26F C28F 70.8(5)
C25F N5F C26F C29F -52.7(5)
C25F N5F C26F C27F -169.3(4)
C30F N6F C29F O7F 2.7(7)
C30F N6F C29F C26F -176.5(4)
N5F C26F C29F O7F 142.9(4)
C28F C26F C29F O7F 18.9(6)
C27F C26F C29F O7F -99.5(5)
N5F C26F C29F N6F -37.8(6)
C28F C26F C29F N6F -161.8(4)
C27F C26F C29F N6F 79.8(5)
C29F N6F C30F C32F 57.9(6)
C29F N6F C30F C31F 178.1(4)
C29F N6F C30F C33F -65.4(5)
C34F N7F C33F O8F 2.6(7)
C34F N7F C33F C30F -171.9(4)
N6F C30F C33F O8F 164.5(4)
C32F C30F C33F O8F 40.1(6)
C31F C30F C33F O8F -78.9(5)
N6F C30F C33F N7F -20.8(6)
C32F C30F C33F N7F -145.2(4)
C31F C30F C33F N7F 95.8(5)
C33F N7F C34F C35F 89.6(5)
C33F N7F C34F C38F -155.4(4)
N7F C34F C35F C36F 82.1(5)
C38F C34F C35F C36F -36.2(5)
C34F C35F C36F C37F 43.9(5)
C35F C36F C37F C38F -34.2(5)
N7F C34F C38F C39F 136.4(4)
C35F C34F C38F C39F -104.9(5)
N7F C34F C38F C37F -103.8(5)
C35F C34F C38F C37F 14.8(5)
C36F C37F C38F C39F 134.8(4)
C36F C37F C38F C34F 12.1(5)
C40F O10F C39F O9F -1.6(8)
C40F O10F C39F C38F -179.4(5)
C34F C38F C39F O9F 12.0(7)
C37F C38F C39F O9F -106.4(6)
C34F C38F C39F O10F -170.2(4)
C37F C38F C39F O10F 71.3(5)
C39F O10F C40F C41F -132.8(5)
O10F C40F C41F C46F 122.3(6)
O10F C40F C41F C42F -56.4(7)
C46F C41F C42F C43F 0.9(9)
C40F C41F C42F C43F 179.7(6)
C41F C42F C43F C44F 0.1(10)
C42F C43F C44F C45F 0.1(10)
C43F C44F C45F C46F -1.2(10)
C42F C41F C46F C45F -2.1(9)
C40F C41F C46F C45F 179.2(6)
C44F C45F C46F C41F 2.3(10)
